data_1568966
loop_
_publ_author_name
'Tamai, Nanako'
'Ogiwara, Naoki'
'Hayashi, Eri'
'Kamata, Keigo'
'Misawa, Toshiyuki'
'Ito, Takeru'
'Kojima, Tatsuhiro'
'Segado, Mireia'
'Petrus, Enric'
'Bo, Carles'
'Uchida, Sayaka'

_publ_section_title
;
 A redox-active inorganic crown ether based on a polyoxometalate capsule.
;
_journal_issue 20
_journal_name_full 'Chemical science'
_journal_page_first 5453
_journal_page_last 5459
_journal_paper_doi 10.1039/d3sc01077e
_journal_volume 14
_journal_year 2023
_chemical_formula_moiety 'Cs10 Fe30 Mo72 O382, 12(Mo), P'
_chemical_formula_sum 'Cs10 Fe30 Mo84 O382 P'
_chemical_formula_weight 17206.53
_space_group_crystal_system orthorhombic
_space_group_IT_number 64
_space_group_name_Hall '-C 2ac 2ac'
_space_group_name_H-M_alt 'C c m e'
_atom_sites_solution_primary dual
_audit_creation_date 2023-02-19
_audit_creation_method
;
Olex2 1.3
(compiled 2020.11.12 svn.r5f609507 for OlexSys, GUI svn.r6408)
;
_audit_update_record
;
2023-02-19 deposited with the CCDC.	2023-04-26 downloaded from the CCDC.
;
_cell_angle_alpha 90
_cell_angle_beta 90
_cell_angle_gamma 90
_cell_formula_units_Z 4
_cell_length_a 35.0800(7)
_cell_length_b 36.9265(7)
_cell_length_c 34.8114(6)
_cell_measurement_reflns_used 26243
_cell_measurement_temperature 100(2)
_cell_measurement_theta_max 31.21
_cell_measurement_theta_min 1.15
_cell_volume 45094.0(15)
_computing_cell_refinement 'RAPID-AUTO (Rigaku Corporation)'
_computing_data_collection 'RAPID-AUTO (Rigaku Corporation)'
_computing_data_reduction 'RAPID-AUTO (Rigaku Corporation)'
_computing_molecular_graphics 'Olex2 1.3 (Dolomanov et al., 2009)'
_computing_publication_material 'Olex2 1.3 (Dolomanov et al., 2009)'
_computing_structure_refinement 'SHELXL 2018/3 (Sheldrick, 2015)'
_computing_structure_solution 'SHELXT  (Sheldrick, 2015)'
_diffrn_ambient_temperature 100.15
_diffrn_measured_fraction_theta_full 0.998
_diffrn_measured_fraction_theta_max 0.998
_diffrn_measurement_device_type 'RIGAKU 1/4chi goniometer with PILATUS3 X CdTe 1M'
_diffrn_measurement_method 'w scan'
_diffrn_radiation_monochromator Si(311)
_diffrn_radiation_type synchrotron
_diffrn_radiation_wavelength 0.4132
_diffrn_reflns_av_R_equivalents 0.1201
_diffrn_reflns_av_unetI/netI 0.0454
_diffrn_reflns_Laue_measured_fraction_full 0.998
_diffrn_reflns_Laue_measured_fraction_max 0.998
_diffrn_reflns_limit_h_max 45
_diffrn_reflns_limit_h_min -45
_diffrn_reflns_limit_k_max 47
_diffrn_reflns_limit_k_min -47
_diffrn_reflns_limit_l_max 44
_diffrn_reflns_limit_l_min -45
_diffrn_reflns_number 357699
_diffrn_reflns_point_group_measured_fraction_full 0.998
_diffrn_reflns_point_group_measured_fraction_max 0.998
_diffrn_reflns_theta_full 14.354
_diffrn_reflns_theta_max 15.563
_diffrn_reflns_theta_min 0.576
_diffrn_source 'SPring-8 BL02B1 bending magnet'
_exptl_absorpt_coefficient_mu 3.621
_exptl_absorpt_correction_T_max 1.0000
_exptl_absorpt_correction_T_min 0.7077
_exptl_absorpt_correction_type multi-scan
_exptl_absorpt_process_details
;
(ABSCOR; Higashi, 1995)
;
_exptl_crystal_colour blue
_exptl_crystal_colour_primary blue
_exptl_crystal_density_diffrn 2.534
_exptl_crystal_description prism
_exptl_crystal_F_000 31716
_exptl_crystal_size_max 0.12
_exptl_crystal_size_mid 0.1
_exptl_crystal_size_min 0.03
_refine_diff_density_max 3.726
_refine_diff_density_min -4.117
_refine_diff_density_rms 0.282
_refine_ls_extinction_method none
_refine_ls_goodness_of_fit_ref 1.021
_refine_ls_hydrogen_treatment undef
_refine_ls_matrix_type full
_refine_ls_number_parameters 1375
_refine_ls_number_reflns 26198
_refine_ls_number_restraints 0
_refine_ls_restrained_S_all 1.021
_refine_ls_R_factor_all 0.0905
_refine_ls_R_factor_gt 0.0701
_refine_ls_shift/su_max 0.001
_refine_ls_shift/su_mean 0.000
_refine_ls_structure_factor_coef Fsqd
_refine_ls_weighting_details 'w=1/[\s^2^(Fo^2^)+(0.0958P)^2^+2011.8396P] where P=(Fo^2^+2Fc^2^)/3'
_refine_ls_weighting_scheme calc
_refine_ls_wR_factor_gt 0.1797
_refine_ls_wR_factor_ref 0.1939
_reflns_Friedel_coverage 0.000
_reflns_number_gt 20166
_reflns_number_total 26198
_reflns_threshold_expression 'I > 2\s(I)'
_cod_data_source_file d3sc01077e2.cif
_cod_data_source_block shelx_sq
_cod_depositor_comments 'Adding full bibliography for 1568966.cif.'
_cod_original_sg_symbol_Hall '-C 2bc 2bc'
_cod_original_sg_symbol_H-M 'C c m b'
_cod_database_code 1568966
_shelx_shelxl_version_number 2018/3
_shelx_space_group_comment
;
The symmetry employed for this shelxl refinement is uniquely defined
by the following loop, which should always be used as a source of
symmetry information in preference to the above space-group names.
They are only intended as comments.
;
_olex2_refinement_description
;
1. Uiso/Uaniso restraints and constraints
Uanis(Mo30) = Uanis(Mo18)
Uanis(Mo34) = Uanis(Mo16)
Uanis(Mo31) = Uanis(Mo8)
Uanis(Mo5A) = Uanis(Mo5)
Uanis(Mo3A) = Uanis(Mo3)
2. Others
 Sof(Mo)=1-FVAR(1)
 Sof(Mo12)=FVAR(1)
 Sof(Mo20)=1-FVAR(2)
 Sof(Mo19)=FVAR(2)
 Sof(Mo6A)=1-FVAR(3)
 Sof(Mo6)=FVAR(3)
 Sof(Mo8B)=1-FVAR(4)
 Sof(Mo8A)=FVAR(4)
 Sof(Mo11)=1-FVAR(5)
 Sof(Mo28)=FVAR(5)
 Sof(Mo29)=1-FVAR(6)
 Sof(Mo17)=FVAR(6)
 Sof(Mo1A)=1-FVAR(7)
 Sof(Mo1)=FVAR(7)
 Sof(Mo31)=0.5*(1-FVAR(9))
 Sof(Mo8)=0.5*FVAR(9)
 Sof(Mo32)=1-FVAR(9)
 Sof(Mo14)=FVAR(9)
 Sof(Mo2A)=Sof(Mo33)=1-FVAR(10)
 Sof(Mo2)=Sof(Mo15)=FVAR(10)
 Sof(Mo4A)=1-FVAR(11)
 Sof(Mo4)=FVAR(11)
 Sof(Mo34)=0.5*(1-FVAR(13))
 Sof(Mo16)=0.5*FVAR(13)
 Sof(Mo30)=0.5*(1-FVAR(14))
 Sof(Mo18)=0.5*FVAR(14)
 Sof(Mo7A)=1-FVAR(14)
 Sof(Mo7)=FVAR(14)
 Sof(Mo35)=0.5*(1-FVAR(16))
 Sof(Mo13)=0.5*FVAR(16)
 Sof(Mo3A)=1-FVAR(16)
 Sof(Mo3)=FVAR(16)
 Sof(Mo5A)=1-FVAR(17)
 Sof(Mo5)=FVAR(17)
 Sof(Mo10)=1-FVAR(18)
 Sof(Mo36)=FVAR(18)
 Sof(Mo9A)=1-FVAR(19)
 Sof(Mo9)=FVAR(19)
 Fixed Sof: Cs4(0.5) Mo21(0.5) Mo22(0.5) Mo23(0.5) Mo24(0.5) Mo25(0.25)
 Mo26(0.25) Mo27(0.5)
;
_platon_squeeze_void_probe_radius 1.20
_olex2_submission_special_instructions 'No special instructions were received'

loop_
_space_group_symop_operation_xyz
'x, y, z'
'-x+1/2, -y, z+1/2'
'x+1/2, -y, -z+1/2'
'-x, y, -z'
'x+1/2, y+1/2, z'
'-x+1, -y+1/2, z+1/2'
'x+1, -y+1/2, -z+1/2'
'-x+1/2, y+1/2, -z'
'-x, -y, -z'
'x-1/2, y, -z-1/2'
'-x-1/2, y, z-1/2'
'x, -y, z'
'-x+1/2, -y+1/2, -z'
'x, y+1/2, -z-1/2'
'-x, y+1/2, z-1/2'
'x+1/2, -y+1/2, z'

loop_
_atom_site_label
_atom_site_type_symbol
_atom_site_fract_x
_atom_site_fract_y
_atom_site_fract_z
_atom_site_U_iso_or_equiv
_atom_site_adp_type
_atom_site_occupancy
_atom_site_site_symmetry_order
_atom_site_calc_flag
_atom_site_refinement_flags_posn
_atom_site_refinement_flags_adp
_atom_site_refinement_flags_occupancy
_atom_site_disorder_assembly
_atom_site_disorder_group
Cs1 Cs 0.77820(2) 0.61584(3) 0.27867(2) 0.0416(2) Uani 1 1 d . . . . .
Cs2 Cs 0.63561(3) 0.500000 0.31285(4) 0.0389(3) Uani 1 2 d S T P A .
Cs3 Cs 0.30339(4) 0.500000 0.36015(3) 0.0419(3) Uani 1 2 d S T P . .
Cs4 Cs 0.22219(12) 0.68498(9) -0.01014(8) 0.0970(10) Uani 0.5 1 d . . P B .
Mo1 Mo 0.73625(14) 0.58188(9) 0.16490(11) 0.0270(8) Uani 0.771(17) 1 d . . P A 1
Mo2 Mo 0.65990(11) 0.58378(11) 0.24639(10) 0.0190(5) Uani 0.807(13) 1 d . . P A 1
Mo3 Mo 0.67393(2) 0.64705(2) 0.18102(2) 0.0211(2) Uani 0.945(2) 1 d . . P A 1
Mo4 Mo 0.58792(11) 0.66016(8) 0.22080(9) 0.0216(7) Uani 0.839(15) 1 d . . P A 1
Mo5 Mo 0.63656(5) 0.72092(5) 0.14262(5) 0.0219(4) Uani 0.936(8) 1 d . . P A 1
Mo6 Mo 0.40082(6) 0.77301(16) 0.02228(9) 0.0239(7) Uani 0.86(2) 1 d . . P B 1
Mo7 Mo 0.39199(3) 0.73841(4) 0.10922(3) 0.0221(3) Uani 0.941(7) 1 d . . P B 1
Mo8B Mo 0.3227(2) 0.7039(4) 0.05374(14) 0.030(2) Uani 0.39(2) 1 d . . P B 2
Mo9 Mo 0.43873(12) 0.71941(13) 0.18876(8) 0.0203(5) Uani 0.93(4) 1 d . . P B 1
Mo10 Mo 0.2799(3) 0.6655(3) -0.1013(3) 0.0279(15) Uani 0.63(4) 1 d . . P B 2
Mo11 Mo 0.2146(3) 0.58457(6) 0.03643(8) 0.0294(12) Uani 0.69(3) 1 d . . P B 2
Mo8 Mo 0.19938(7) 0.500000 -0.02710(4) 0.0271(4) Uani 0.796(5) 2 d S T P B 1
Mo13 Mo 0.21570(5) 0.500000 0.06608(3) 0.0255(5) Uani 0.937(7) 2 d S T P B 1
Mo14 Mo 0.23824(17) 0.55292(5) 0.13877(6) 0.0291(8) Uani 0.800(17) 1 d . . P B 1
Mo15 Mo 0.36027(5) 0.44699(4) 0.26351(14) 0.0237(7) Uani 0.807(13) 1 d . . P A 1
Mo16 Mo 0.43153(3) 0.500000 0.28922(3) 0.0177(3) Uani 0.924(3) 2 d S T P A 1
Mo17 Mo 0.46104(5) 0.58498(3) 0.29195(14) 0.0189(5) Uani 0.90(2) 1 d . . P A 1
Mo18 Mo 0.52678(4) 0.500000 0.29140(7) 0.0185(4) Uani 0.833(6) 2 d S T P A 1
Mo19 Mo 0.48463(17) 0.7583(2) 0.09521(12) 0.0194(8) Uani 0.77(4) 1 d . . P B 1
Mo Mo 0.34689(13) 0.67109(17) 0.15452(12) 0.0215(11) Uani 0.474(14) 1 d . . P B 2
Fe1 Fe 0.70747(6) 0.500000 0.21608(6) 0.0264(4) Uani 1 2 d S T P A .
Fe2 Fe 0.56382(4) 0.58857(4) 0.28311(4) 0.0201(3) Uani 1 1 d . . . . .
Fe3 Fe 0.53997(5) 0.73146(4) 0.17490(4) 0.0232(3) Uani 1 1 d . . . . .
Fe4 Fe 0.39607(4) 0.64111(4) 0.23570(4) 0.0230(3) Uani 1 1 d . . . . .
Fe5 Fe 0.28849(7) 0.500000 0.21165(6) 0.0308(5) Uani 1 2 d S T P A .
Fe6 Fe 0.26595(5) 0.64129(5) 0.10372(4) 0.0298(3) Uani 1 1 d . . . . .
Fe7 Fe 0.22811(5) 0.58621(5) -0.06712(4) 0.0311(4) Uani 1 1 d . . . . .
Fe8 Fe 0.33390(5) 0.72833(5) -0.04271(4) 0.0300(3) Uani 1 1 d . . . . .
Fe9 Fe 0.500000 0.78738(6) 0.000000 0.0240(4) Uani 1 2 d S T P B .
O1 O 0.6907(2) 0.6038(2) 0.2764(2) 0.0337(18) Uani 1 1 d . . . . .
O2 O 0.2143(2) 0.5317(2) 0.0195(2) 0.0324(17) Uani 1 1 d . . . . .
O3 O 0.2383(3) 0.500000 0.1196(3) 0.032(2) Uani 1 2 d S T P . .
O4 O 0.2678(4) 0.500000 -0.0295(4) 0.060(4) Uani 1 2 d S T P . .
O5 O 0.1518(4) 0.500000 -0.0191(3) 0.040(3) Uani 1 2 d S T P . .
O6 O 0.5551(2) 0.46167(18) 0.30247(19) 0.0212(14) Uani 1 1 d . . . . .
O7 O 0.6244(3) 0.6939(2) 0.2641(2) 0.0360(19) Uani 1 1 d . . . . .
O8 O 0.6739(2) 0.6784(2) 0.1340(2) 0.0298(17) Uani 1 1 d . . . . .
O9 O 0.2333(3) 0.6227(2) 0.0620(2) 0.038(2) Uani 1 1 d . . . . .
O10 O 0.2179(3) 0.5993(3) -0.0126(2) 0.045(2) Uani 1 1 d . . . . .
O11 O 0.3262(3) 0.6299(3) -0.0723(3) 0.053(3) Uani 1 1 d . . . . .
O12 O 0.2626(3) 0.5388(3) 0.1815(2) 0.042(2) Uani 1 1 d . . . . .
O13 O 0.4649(3) 0.8142(2) 0.1227(2) 0.0357(19) Uani 1 1 d . . . . .
O14 O 0.5009(2) 0.7871(2) 0.05727(19) 0.0254(15) Uani 1 1 d . . . . .
O15 O 0.6376(2) 0.62977(19) 0.22155(19) 0.0225(14) Uani 1 1 d . . . . .
O16 O 0.5180(2) 0.76174(19) 0.13287(19) 0.0239(14) Uani 1 1 d . . . . .
O17 O 0.3688(2) 0.7390(2) 0.05641(19) 0.0278(16) Uani 1 1 d . . . . .
O18 O 0.7043(2) 0.6699(2) 0.2087(2) 0.0281(16) Uani 1 1 d . . . . .
O19 O 0.5284(3) 0.500000 0.2420(3) 0.033(2) Uani 1 2 d S T P . .
O20 O 0.500000 0.7325(3) 0.000000 0.046(3) Uani 1 2 d S T P . .
O21 O 0.3180(2) 0.7224(2) 0.1840(2) 0.0338(18) Uani 1 1 d . . . . .
O22 O 0.500000 0.8425(3) 0.000000 0.033(3) Uani 1 2 d S T P . .
O23 O 0.5727(2) 0.63880(19) 0.2635(2) 0.0250(15) Uani 1 1 d . . . . .
O24 O 0.2878(2) 0.6276(2) -0.1429(2) 0.0284(16) Uani 1 1 d . . . . .
O25 O 0.3722(2) 0.7598(2) -0.0182(2) 0.0325(18) Uani 1 1 d . . . . .
O26 O 0.5621(2) 0.7020(2) 0.2170(2) 0.0275(16) Uani 1 1 d . . . . .
O27 O 0.6782(2) 0.5382(2) 0.2433(2) 0.0324(17) Uani 1 1 d . . . . .
O28 O 0.3730(2) 0.7758(2) 0.1279(2) 0.0296(16) Uani 1 1 d . . . . .
O29 O 0.3749(2) 0.6701(2) 0.2814(2) 0.0375(19) Uani 1 1 d . . . . .
O30 O 0.4173(2) 0.44900(19) 0.2748(2) 0.0247(15) Uani 1 1 d . . . . .
O31 O 0.1699(3) 0.500000 0.0770(3) 0.030(2) Uani 1 2 d S T P . .
O32 O 0.7625(3) 0.5746(2) 0.1215(2) 0.0361(19) Uani 1 1 d . . . . .
O33 O 0.3863(3) 0.4546(3) 0.2008(3) 0.056(3) Uani 1 1 d . . . . .
O34 O 0.47792(19) 0.53164(18) 0.2938(2) 0.0208(14) Uani 1 1 d . . . . .
O35 O 0.5915(2) 0.7388(2) 0.1548(2) 0.037(2) Uani 1 1 d . . . . .
O36 O 0.4178(3) 0.500000 0.3350(3) 0.025(2) Uani 1 2 d S T P . .
O37 O 0.4494(3) 0.500000 0.2242(3) 0.026(2) Uani 1 2 d S T P . .
O38 O 0.5161(3) 0.500000 0.3574(3) 0.032(2) Uani 1 2 d S T P . .
O39 O 0.2062(3) 0.5377(2) -0.0585(2) 0.0338(18) Uani 1 1 d . . . . .
O41 O 0.3642(2) 0.5991(2) 0.2492(3) 0.037(2) Uani 1 1 d . . . . .
O42 O 0.4437(2) 0.7408(2) 0.13411(18) 0.0236(15) Uani 1 1 d . . . . .
O43 O 0.4472(2) 0.5901(2) 0.3378(2) 0.0361(18) Uani 1 1 d . . . . .
O44 O 0.4208(3) 0.7572(2) 0.2093(2) 0.0340(18) Uani 1 1 d . . . . .
O45 O 0.5097(2) 0.5989(2) 0.2924(3) 0.0354(19) Uani 1 1 d . . . . .
O46 O 0.6324(2) 0.6139(2) 0.1414(2) 0.0307(17) Uani 1 1 d . . . . .
O47 O 0.4785(3) 0.5723(3) 0.2257(3) 0.044(2) Uani 1 1 d . . . . .
O48 O 0.6291(2) 0.6814(2) 0.1839(2) 0.0261(15) Uani 1 1 d . . . . .
O49 O 0.2506(3) 0.6001(3) 0.1358(2) 0.043(2) Uani 1 1 d . . . . .
O50 O 0.3184(2) 0.4624(2) 0.2386(3) 0.040(2) Uani 1 1 d . . . . .
O51 O 0.6183(2) 0.5781(2) 0.2746(3) 0.0337(18) Uani 1 1 d . . . . .
O52 O 0.4263(2) 0.6842(2) 0.2215(2) 0.0283(16) Uani 1 1 d . . . . .
O53 O 0.5964(3) 0.6780(3) 0.1108(3) 0.056(3) Uani 1 1 d . . . . .
O54 O 0.4439(2) 0.7880(3) 0.0009(2) 0.040(2) Uani 1 1 d . . . . .
O55 O 0.6676(3) 0.7473(2) 0.1675(2) 0.0359(19) Uani 1 1 d . . . . .
O56 O 0.3453(3) 0.4446(2) 0.3095(3) 0.040(2) Uani 1 1 d . . . . .
O57 O 0.1750(3) 0.6050(3) -0.0799(2) 0.041(2) Uani 1 1 d . . . . .
O58 O 0.6434(3) 0.7350(2) 0.0940(2) 0.038(2) Uani 1 1 d . . . . .
O59 O 0.2945(3) 0.6974(3) -0.0656(2) 0.042(2) Uani 1 1 d . . . . .
O60 O 0.4182(2) 0.6843(2) 0.0834(2) 0.0280(16) Uani 1 1 d . . . . .
O61 O 0.2809(3) 0.500000 0.0514(3) 0.042(3) Uani 1 2 d S T P . .
O62 O 0.1927(3) 0.5540(2) 0.1535(3) 0.039(2) Uani 1 1 d . . . . .
O63 O 0.7326(3) 0.5374(2) 0.1844(2) 0.0363(19) Uani 1 1 d . . . . .
O64 O 0.2813(2) 0.6835(2) 0.0719(2) 0.0329(18) Uani 1 1 d . . . . .
O65 O 0.3108(2) 0.7210(2) 0.0078(2) 0.0370(19) Uani 1 1 d . . . . .
O66 O 0.3702(4) 0.6858(3) -0.0355(3) 0.066(3) Uani 1 1 d . . . . .
O67 O 0.4375(2) 0.62208(19) 0.2688(2) 0.0284(16) Uani 1 1 d . . . . .
O68 O 0.2812(3) 0.5679(4) -0.0544(3) 0.067(3) Uani 1 1 d . . . . .
O69 O 0.4297(3) 0.7150(3) 0.0089(3) 0.045(2) Uani 1 1 d . . . . .
O70 O 0.2494(3) 0.6347(2) -0.0754(2) 0.0352(19) Uani 1 1 d . . . . .
O71 O 0.6605(5) 0.500000 0.1755(4) 0.063(4) Uani 1 2 d S T P . .
O72 O 0.7471(4) 0.500000 0.2528(4) 0.059(4) Uani 1 2 d S T P . .
O73 O 0.6854(3) 0.5577(3) 0.1258(3) 0.051(2) Uani 1 1 d . . . . .
O74 O 0.2996(3) 0.7730(3) -0.0517(3) 0.047(2) Uani 1 1 d . . . . .
O75 O 0.4888(2) 0.7247(2) 0.1951(2) 0.0355(19) Uani 1 1 d . . . . .
O76 O 0.6885(2) 0.5964(2) 0.1961(2) 0.0258(15) Uani 1 1 d . . . . .
O77 O 0.5520(3) 0.5724(2) 0.2297(2) 0.043(2) Uani 1 1 d . . . . .
O78 O 0.7690(2) 0.6020(3) 0.1934(2) 0.040(2) Uani 1 1 d . . . . .
O79 O 0.3314(5) 0.500000 0.1696(5) 0.086(7) Uani 1 2 d S T P . .
O80 O 0.3109(3) 0.6131(3) 0.0835(4) 0.074(4) Uani 1 1 d . . . . .
O81 O 0.2207(3) 0.6709(3) 0.1238(3) 0.049(2) Uani 1 1 d . . . . .
O82 O 0.2924(3) 0.7562(2) 0.0736(2) 0.039(2) Uani 1 1 d . . . . .
O83 O 0.3510(3) 0.6658(3) 0.0427(3) 0.053(3) Uani 1 1 d . . . . .
O84 O 0.5753(2) 0.6066(2) 0.33792(19) 0.0270(16) Uani 1 1 d . . . . .
O85 O 0.3013(3) 0.5470(4) 0.1129(3) 0.067(3) Uani 1 1 d . . . . .
O86 O 0.2461(3) 0.6908(3) -0.1269(3) 0.046(2) Uani 1 1 d . . . . .
O88 O 0.3798(3) 0.8124(2) 0.0367(2) 0.0388(19) Uani 1 1 d . . . . .
O89 O 0.1665(2) 0.5883(3) 0.0457(2) 0.039(2) Uani 1 1 d . . . . .
O90 O 0.2805(3) 0.5739(4) 0.0252(3) 0.065(3) Uani 1 1 d . . . . .
O91 O 0.4928(2) 0.7160(2) 0.0775(2) 0.0329(17) Uani 1 1 d . . . . .
O92 O 0.3701(3) 0.6387(2) 0.1290(3) 0.042(2) Uani 1 1 d . . . . .
O93 O 0.3919(2) 0.7067(2) 0.15627(18) 0.0235(14) Uani 1 1 d . . . . .
O94 O 0.3543(2) 0.6589(2) 0.2031(2) 0.0279(16) Uani 1 1 d . . . . .
O95 O 0.2979(2) 0.6606(2) 0.1463(2) 0.0340(18) Uani 1 1 d . . . . .
O96 O 0.6166(3) 0.5599(3) 0.1985(3) 0.048(2) Uani 1 1 d . . . . .
O99 O 0.5443(2) 0.7786(2) 0.2071(2) 0.0282(16) Uani 1 1 d . . . . .
O100 O 0.4192(4) 0.6133(3) 0.1902(3) 0.062(3) Uani 1 1 d . . . . .
O101 O 0.4609(3) 0.6683(2) 0.1513(3) 0.041(2) Uani 1 1 d . . . . .
O102 O 0.5673(2) 0.6340(2) 0.1860(2) 0.0302(16) Uani 1 1 d . . . . .
O103 O 0.5330(3) 0.6881(2) 0.1411(3) 0.052(3) Uani 1 1 d . . . . .
Mo21 Mo 0.4731(3) 0.57457(18) 0.0559(3) 0.209(4) Uani 0.5 1 d . . P C 1
Mo22 Mo 0.4561(3) 0.58376(15) 0.0167(3) 0.203(4) Uani 0.5 1 d . . P D 2
Mo23 Mo 0.4352(3) 0.5601(3) -0.0413(3) 0.271(7) Uani 0.5 1 d . . P E 1
Mo24 Mo 0.4431(3) 0.5281(3) -0.0766(3) 0.263(6) Uani 0.5 1 d . . P F 2
Mo25 Mo 0.40096(16) 0.500000 0.0099(3) 0.180(5) Uani 0.5 2 d S T P G 2
Mo26 Mo 0.40695(15) 0.500000 0.0382(2) 0.140(4) Uani 0.5 2 d S T P H 1
Mo27 Mo 0.4761(3) 0.5243(3) 0.09357(15) 0.299(7) Uani 0.5 1 d . . P I 2
P1 P 0.500000 0.500000 0.000000 0.0252(11) Uani 1 4 d S T P . .
O40 O 0.3444(2) 0.7075(2) 0.1088(2) 0.0293(16) Uani 1 1 d . . . . .
O98 O 0.3792(3) 0.500000 0.2654(3) 0.027(2) Uani 1 2 d S T P . .
O87 O 0.4291(2) 0.7615(2) 0.0726(2) 0.0321(17) Uani 1 1 d . . . . .
O97 O 0.2283(2) 0.5514(2) 0.0814(2) 0.0349(18) Uani 1 1 d . . . . .
Mo12 Mo 0.33754(11) 0.68574(19) 0.16221(9) 0.0236(11) Uani 0.526(14) 1 d . . P B 1
Mo20 Mo 0.4778(5) 0.7703(12) 0.1000(4) 0.027(4) Uani 0.23(4) 1 d . . P B 2
Mo6A Mo 0.4062(6) 0.7581(12) 0.0162(5) 0.028(6) Uani 0.14(2) 1 d . . P B 2
Mo8A Mo 0.31443(10) 0.71827(18) 0.05969(11) 0.0214(10) Uani 0.61(2) 1 d . . P B 1
Mo28 Mo 0.2307(7) 0.58436(14) 0.0329(2) 0.027(2) Uani 0.31(3) 1 d . . P B 1
Mo29 Mo 0.4647(5) 0.5839(3) 0.275(2) 0.030(10) Uani 0.10(2) 1 d . . P A 2
Mo1A Mo 0.7230(4) 0.5738(3) 0.1542(4) 0.021(3) Uani 0.229(17) 1 d . . P A 2
Mo31 Mo 0.2185(3) 0.500000 -0.02950(18) 0.0271(4) Uani 0.204(5) 2 d S T P B 2
Mo32 Mo 0.2569(7) 0.55114(15) 0.1341(2) 0.026(3) Uani 0.200(17) 1 d . . P B 2
Mo2A Mo 0.6571(5) 0.5793(6) 0.2408(6) 0.049(4) Uani 0.193(13) 1 d . . P A 2
Mo33 Mo 0.3660(2) 0.44965(13) 0.2450(5) 0.020(3) Uani 0.193(13) 1 d . . P A 2
Mo4A Mo 0.5997(4) 0.6693(4) 0.2315(4) 0.015(3) Uani 0.161(15) 1 d . . P A 2
Mo34 Mo 0.4392(4) 0.5036(7) 0.2653(5) 0.0177(3) Uani 0.0378(17) 1 d . . P A 2
Mo30 Mo 0.5237(2) 0.500000 0.3084(4) 0.0185(4) Uani 0.167(6) 2 d S T P A 2
Mo7A Mo 0.4009(5) 0.7198(9) 0.0994(5) 0.028(9) Uani 0.059(7) 1 d . . P B 2
Mo35 Mo 0.2407(7) 0.500000 0.0602(5) 0.034(8) Uani 0.063(7) 2 d S T P B 2
Mo3A Mo 0.6559(4) 0.6353(4) 0.1668(4) 0.0211(2) Uani 0.055(2) 1 d . . P A 2
Mo5A Mo 0.6279(7) 0.7125(7) 0.1333(7) 0.0219(4) Uani 0.064(8) 1 d . . P A 2
Mo36 Mo 0.2892(5) 0.6574(4) -0.0927(4) 0.025(2) Uani 0.37(4) 1 d . . P B 1
Mo9A Mo 0.4438(16) 0.708(5) 0.183(3) 0.03(2) Uani 0.07(4) 1 d . . P B 2

loop_
_atom_site_aniso_label
_atom_site_aniso_U_11
_atom_site_aniso_U_22
_atom_site_aniso_U_33
_atom_site_aniso_U_23
_atom_site_aniso_U_13
_atom_site_aniso_U_12
Cs1 0.0348(4) 0.0578(5) 0.0322(4) -0.0082(3) 0.0012(3) -0.0064(4)
Cs2 0.0305(5) 0.0406(6) 0.0456(6) 0.000 -0.0039(5) 0.000
Cs3 0.0471(7) 0.0471(7) 0.0316(5) 0.000 0.0043(5) 0.000
Cs4 0.146(3) 0.0797(18) 0.0651(16) 0.0000(13) 0.0318(18) 0.0205(19)
Mo1 0.0323(14) 0.0330(8) 0.0156(9) 0.0030(8) 0.0059(10) 0.0078(9)
Mo2 0.0182(9) 0.0240(8) 0.0148(7) 0.0008(6) -0.0006(6) -0.0007(6)
Mo3 0.0244(4) 0.0249(4) 0.0139(4) 0.0014(3) 0.0019(3) 0.0008(3)
Mo4 0.0257(11) 0.0205(7) 0.0186(8) 0.0032(7) 0.0048(9) 0.0021(8)
Mo5 0.0266(6) 0.0242(6) 0.0149(5) 0.0022(5) 0.0038(5) -0.0007(5)
Mo6 0.0297(6) 0.0281(16) 0.0139(6) 0.0001(8) 0.0041(5) -0.0016(7)
Mo7 0.0279(5) 0.0240(7) 0.0144(4) -0.0003(4) 0.0038(4) -0.0016(4)
Mo8B 0.035(2) 0.039(4) 0.0150(12) 0.0003(17) 0.0016(12) -0.009(3)
Mo9 0.0255(8) 0.0212(12) 0.0142(6) 0.0007(7) 0.0020(4) -0.0026(7)
Mo10 0.036(2) 0.0308(18) 0.0172(18) -0.0050(15) 0.0086(17) -0.0053(17)
Mo11 0.034(3) 0.0397(8) 0.0143(7) 0.0007(5) 0.0021(10) -0.0069(10)
Mo8 0.0313(13) 0.0352(7) 0.0148(6) 0.000 -0.0004(7) 0.000
Mo13 0.0226(11) 0.0401(8) 0.0140(6) 0.000 0.0014(5) 0.000
Mo14 0.031(2) 0.0394(7) 0.0165(5) 0.0028(4) -0.0034(7) -0.0094(7)
Mo15 0.0174(6) 0.0237(6) 0.0300(17) -0.0065(6) -0.0029(7) 0.0011(4)
Mo16 0.0162(5) 0.0188(5) 0.0181(6) 0.000 0.0004(4) 0.000
Mo17 0.0168(5) 0.0183(5) 0.0216(14) 0.0015(5) 0.0024(6) 0.0001(3)
Mo18 0.0160(6) 0.0175(5) 0.0220(12) 0.000 -0.0008(6) 0.000
Mo19 0.0262(10) 0.0211(16) 0.0109(7) -0.0005(8) 0.0027(7) -0.0013(10)
Mo 0.0246(13) 0.021(2) 0.0185(10) 0.0023(12) -0.0022(9) -0.0028(13)
Fe1 0.0264(11) 0.0292(11) 0.0237(10) 0.000 0.0004(8) 0.000
Fe2 0.0207(7) 0.0196(6) 0.0200(6) 0.0004(5) 0.0002(5) -0.0005(5)
Fe3 0.0300(8) 0.0216(7) 0.0181(6) 0.0010(5) -0.0001(6) -0.0005(6)
Fe4 0.0234(7) 0.0215(7) 0.0240(7) 0.0043(5) -0.0002(6) -0.0016(6)
Fe5 0.0226(11) 0.0451(14) 0.0246(11) 0.000 -0.0011(9) 0.000
Fe6 0.0302(8) 0.0382(9) 0.0210(7) 0.0017(6) -0.0012(6) -0.0089(7)
Fe7 0.0372(9) 0.0403(9) 0.0156(7) 0.0001(6) 0.0035(6) -0.0075(7)
Fe8 0.0361(9) 0.0384(9) 0.0156(7) -0.0049(6) 0.0047(6) -0.0032(7)
Fe9 0.0330(12) 0.0247(10) 0.0141(9) 0.000 0.0046(8) 0.000
O1 0.025(4) 0.050(5) 0.026(4) -0.003(3) -0.002(3) 0.004(4)
O2 0.040(5) 0.040(5) 0.017(3) 0.003(3) 0.001(3) -0.005(4)
O3 0.029(6) 0.044(6) 0.022(5) 0.000 0.006(4) 0.000
O4 0.039(8) 0.090(12) 0.051(9) 0.000 0.015(7) 0.000
O5 0.041(7) 0.049(7) 0.030(6) 0.000 0.002(5) 0.000
O6 0.021(3) 0.019(3) 0.024(3) -0.004(3) 0.005(3) -0.002(3)
O7 0.054(5) 0.032(4) 0.022(4) -0.003(3) -0.003(4) -0.005(4)
O8 0.040(4) 0.031(4) 0.018(3) 0.006(3) 0.008(3) 0.008(3)
O9 0.048(5) 0.047(5) 0.019(4) 0.005(3) -0.003(3) -0.011(4)
O10 0.059(6) 0.054(6) 0.022(4) 0.000(4) 0.000(4) -0.018(5)
O11 0.056(6) 0.073(7) 0.031(5) 0.010(5) -0.008(4) -0.013(5)
O12 0.054(6) 0.046(5) 0.026(4) 0.005(4) -0.015(4) -0.012(4)
O13 0.054(5) 0.026(4) 0.027(4) -0.004(3) 0.006(4) 0.010(4)
O14 0.030(4) 0.029(4) 0.017(3) 0.003(3) 0.004(3) -0.003(3)
O15 0.025(4) 0.025(3) 0.017(3) 0.002(3) 0.007(3) 0.001(3)
O16 0.028(4) 0.023(3) 0.021(3) 0.001(3) 0.005(3) 0.000(3)
O17 0.032(4) 0.038(4) 0.014(3) 0.003(3) 0.002(3) -0.005(3)
O18 0.027(4) 0.034(4) 0.023(4) 0.000(3) 0.003(3) -0.007(3)
O19 0.037(6) 0.033(6) 0.028(6) 0.000 -0.004(5) 0.000
O20 0.078(10) 0.035(7) 0.024(6) 0.000 0.003(6) 0.000
O21 0.038(5) 0.039(4) 0.025(4) -0.004(3) 0.001(3) 0.009(4)
O22 0.048(7) 0.025(5) 0.028(5) 0.000 0.004(5) 0.000
O23 0.027(4) 0.026(4) 0.022(3) 0.003(3) 0.004(3) 0.008(3)
O24 0.036(4) 0.032(4) 0.018(3) -0.002(3) 0.007(3) -0.010(3)
O25 0.041(5) 0.041(5) 0.016(3) 0.002(3) 0.004(3) -0.006(4)
O26 0.032(4) 0.029(4) 0.022(3) 0.009(3) 0.004(3) 0.002(3)
O27 0.036(4) 0.031(4) 0.030(4) 0.006(3) 0.012(3) 0.002(3)
O28 0.036(4) 0.032(4) 0.021(3) 0.003(3) 0.004(3) -0.001(3)
O29 0.036(5) 0.045(5) 0.032(4) 0.001(4) 0.003(3) 0.010(4)
O30 0.020(3) 0.020(3) 0.034(4) -0.008(3) -0.006(3) 0.001(3)
O31 0.028(6) 0.042(6) 0.021(5) 0.000 0.003(4) 0.000
O32 0.048(5) 0.034(4) 0.027(4) 0.006(3) 0.019(4) 0.011(4)
O33 0.058(6) 0.077(7) 0.033(5) -0.015(5) -0.005(4) 0.017(6)
O34 0.015(3) 0.018(3) 0.029(4) -0.001(3) 0.002(3) 0.002(3)
O35 0.039(5) 0.042(5) 0.031(4) 0.019(3) 0.015(4) 0.011(4)
O36 0.021(5) 0.028(5) 0.026(5) 0.000 0.005(4) 0.000
O37 0.029(6) 0.024(5) 0.025(5) 0.000 -0.007(4) 0.000
O38 0.032(6) 0.042(6) 0.022(5) 0.000 -0.004(4) 0.000
O39 0.046(5) 0.038(4) 0.017(3) 0.001(3) -0.001(3) -0.005(4)
O41 0.023(4) 0.030(4) 0.059(5) 0.022(4) -0.010(4) -0.005(3)
O42 0.025(4) 0.033(4) 0.013(3) 0.002(3) 0.001(3) -0.004(3)
O43 0.037(5) 0.037(4) 0.034(4) 0.000(3) 0.001(4) 0.010(4)
O44 0.054(5) 0.025(4) 0.023(4) -0.003(3) 0.006(4) 0.000(4)
O45 0.014(3) 0.023(4) 0.069(6) 0.014(4) 0.001(4) -0.003(3)
O46 0.039(4) 0.033(4) 0.020(3) 0.001(3) 0.003(3) 0.002(3)
O47 0.039(5) 0.056(6) 0.037(5) 0.012(4) 0.016(4) 0.011(4)
O48 0.033(4) 0.026(4) 0.020(3) 0.004(3) 0.006(3) 0.005(3)
O49 0.054(6) 0.053(5) 0.020(4) 0.008(4) -0.017(4) -0.020(4)
O50 0.025(4) 0.037(4) 0.057(6) -0.017(4) -0.015(4) 0.002(3)
O51 0.019(4) 0.030(4) 0.051(5) 0.009(4) 0.008(3) 0.000(3)
O52 0.023(4) 0.035(4) 0.027(4) 0.005(3) -0.004(3) -0.005(3)
O53 0.054(6) 0.078(7) 0.036(5) 0.000(5) -0.004(4) -0.020(6)
O54 0.037(5) 0.067(6) 0.016(3) 0.011(4) 0.006(3) -0.016(4)
O55 0.045(5) 0.035(4) 0.027(4) 0.000(3) 0.006(4) -0.010(4)
O56 0.041(5) 0.032(4) 0.047(5) -0.004(4) 0.015(4) -0.002(4)
O57 0.041(5) 0.049(5) 0.032(4) -0.004(4) 0.002(4) 0.008(4)
O58 0.045(5) 0.053(5) 0.016(3) 0.008(3) 0.009(3) 0.018(4)
O59 0.047(5) 0.055(6) 0.024(4) -0.013(4) 0.010(4) -0.017(4)
O60 0.028(4) 0.030(4) 0.027(4) -0.002(3) 0.008(3) -0.002(3)
O61 0.028(6) 0.070(9) 0.027(6) 0.000 0.008(5) 0.000
O62 0.039(5) 0.039(5) 0.040(5) -0.001(4) 0.008(4) -0.002(4)
O63 0.046(5) 0.030(4) 0.033(4) 0.005(3) 0.019(4) 0.010(4)
O64 0.033(4) 0.043(5) 0.023(4) 0.006(3) -0.005(3) -0.013(4)
O65 0.034(4) 0.053(5) 0.024(4) -0.006(4) 0.007(3) -0.012(4)
O66 0.101(10) 0.048(6) 0.049(6) -0.006(5) -0.015(6) 0.017(6)
O67 0.024(4) 0.021(4) 0.040(4) 0.004(3) 0.000(3) -0.002(3)
O68 0.047(6) 0.091(9) 0.064(7) 0.027(7) -0.001(5) 0.005(6)
O69 0.060(6) 0.042(5) 0.033(4) -0.010(4) 0.002(4) 0.008(4)
O70 0.046(5) 0.041(5) 0.019(3) -0.008(3) 0.007(3) -0.015(4)
O71 0.065(10) 0.073(11) 0.050(9) 0.000 -0.035(8) 0.000
O72 0.050(9) 0.078(11) 0.049(8) 0.000 -0.026(7) 0.000
O73 0.069(7) 0.054(6) 0.031(5) -0.007(4) -0.005(5) 0.003(5)
O74 0.049(6) 0.055(6) 0.038(5) 0.006(4) -0.008(4) 0.009(5)
O75 0.032(4) 0.053(5) 0.022(4) 0.015(3) -0.003(3) -0.009(4)
O76 0.031(4) 0.027(4) 0.019(3) 0.003(3) 0.008(3) 0.007(3)
O77 0.072(7) 0.030(4) 0.026(4) 0.002(3) -0.010(4) -0.013(4)
O78 0.035(5) 0.060(6) 0.024(4) 0.004(4) -0.007(3) -0.006(4)
O79 0.044(9) 0.16(2) 0.053(10) 0.000 0.023(8) 0.000
O80 0.058(7) 0.062(7) 0.102(10) -0.026(7) 0.028(7) -0.007(6)
O81 0.034(5) 0.076(7) 0.038(5) -0.006(5) 0.000(4) 0.005(5)
O82 0.053(5) 0.037(5) 0.028(4) -0.002(3) 0.004(4) 0.014(4)
O83 0.059(7) 0.054(6) 0.047(6) -0.016(5) 0.004(5) -0.006(5)
O84 0.030(4) 0.034(4) 0.016(3) -0.005(3) -0.002(3) 0.002(3)
O85 0.038(6) 0.106(10) 0.058(7) 0.003(7) 0.000(5) -0.017(6)
O86 0.049(6) 0.045(5) 0.043(5) 0.002(4) 0.009(4) 0.015(4)
O88 0.046(5) 0.038(5) 0.032(4) -0.004(4) -0.003(4) 0.004(4)
O89 0.030(4) 0.055(5) 0.033(4) 0.000(4) -0.002(3) -0.006(4)
O90 0.052(7) 0.083(8) 0.059(7) -0.004(6) 0.020(5) -0.016(6)
O91 0.043(5) 0.033(4) 0.023(4) -0.001(3) -0.003(3) 0.005(4)
O92 0.046(5) 0.029(4) 0.052(5) -0.006(4) 0.001(4) 0.006(4)
O93 0.027(4) 0.030(4) 0.013(3) 0.005(3) -0.001(3) -0.006(3)
O94 0.025(4) 0.028(4) 0.030(4) 0.009(3) -0.002(3) -0.004(3)
O95 0.039(5) 0.037(4) 0.026(4) 0.003(3) -0.004(3) -0.012(4)
O96 0.039(5) 0.044(5) 0.062(6) -0.013(5) -0.011(5) -0.006(4)
O99 0.038(4) 0.026(4) 0.021(3) -0.007(3) -0.006(3) -0.004(3)
O100 0.103(10) 0.043(6) 0.040(5) -0.009(4) 0.014(6) 0.012(6)
O101 0.038(5) 0.041(5) 0.043(5) 0.001(4) 0.001(4) 0.010(4)
O102 0.027(4) 0.029(4) 0.035(4) 0.001(3) -0.003(3) 0.000(3)
O103 0.091(8) 0.028(4) 0.038(5) -0.005(4) -0.016(5) 0.010(5)
Mo21 0.340(12) 0.093(4) 0.194(7) -0.088(5) 0.106(8) 0.018(5)
Mo22 0.282(10) 0.073(3) 0.253(9) -0.005(4) 0.085(8) 0.100(5)
Mo23 0.275(10) 0.361(13) 0.178(7) 0.141(8) 0.039(7) 0.256(11)
Mo24 0.250(10) 0.370(14) 0.169(7) 0.088(8) -0.141(7) 0.072(9)
Mo25 0.027(2) 0.392(17) 0.120(6) 0.000 0.016(3) 0.000
Mo26 0.033(2) 0.308(12) 0.080(4) 0.000 0.019(3) 0.000
Mo27 0.409(14) 0.441(19) 0.048(2) -0.056(5) 0.062(5) 0.141(12)
P1 0.030(3) 0.023(2) 0.023(2) 0.000 0.000(2) 0.000
O40 0.030(4) 0.040(4) 0.018(3) 0.003(3) -0.001(3) -0.007(3)
O98 0.028(6) 0.021(5) 0.033(6) 0.000 -0.001(4) 0.000
O87 0.034(4) 0.042(5) 0.021(4) 0.002(3) 0.002(3) -0.001(4)
O97 0.039(5) 0.044(5) 0.021(4) -0.002(3) -0.001(3) -0.002(4)
Mo12 0.0242(11) 0.031(2) 0.0152(9) 0.0043(11) -0.0008(8) -0.0044(13)
Mo20 0.024(3) 0.042(10) 0.013(2) 0.001(4) 0.002(2) -0.006(5)
Mo6A 0.027(5) 0.043(14) 0.013(4) 0.001(5) 0.000(3) -0.011(6)
Mo8A 0.0257(10) 0.0249(19) 0.0136(8) 0.0019(9) 0.0022(7) -0.0003(10)
Mo28 0.029(7) 0.0413(18) 0.0113(15) -0.0005(11) -0.001(2) -0.012(2)
Mo29 0.014(5) 0.016(4) 0.06(3) 0.006(6) -0.003(8) 0.001(3)
Mo1A 0.027(4) 0.023(3) 0.012(3) 0.006(2) 0.005(3) 0.008(3)
Mo31 0.0313(13) 0.0352(7) 0.0148(6) 0.000 -0.0004(7) 0.000
Mo32 0.029(8) 0.036(3) 0.013(2) 0.0047(16) -0.003(3) -0.004(2)
Mo2A 0.043(8) 0.047(8) 0.056(9) 0.036(6) 0.038(6) 0.030(6)
Mo33 0.016(2) 0.020(2) 0.024(6) 0.000(2) -0.005(3) -0.0009(15)
Mo4A 0.012(4) 0.019(4) 0.013(4) 0.002(3) 0.001(3) -0.001(3)
Mo34 0.0162(5) 0.0188(5) 0.0181(6) 0.000 0.0004(4) 0.000
Mo30 0.0160(6) 0.0175(5) 0.0220(12) 0.000 -0.0008(6) 0.000
Mo7A 0.018(8) 0.052(19) 0.014(8) 0.012(9) -0.005(6) -0.015(9)
Mo35 0.020(16) 0.077(16) 0.006(8) 0.000 0.002(7) 0.000
Mo3A 0.0244(4) 0.0249(4) 0.0139(4) 0.0014(3) 0.0019(3) 0.0008(3)
Mo5A 0.0266(6) 0.0242(6) 0.0149(5) 0.0022(5) 0.0038(5) -0.0007(5)
Mo36 0.032(3) 0.030(3) 0.013(2) 0.000(2) 0.004(2) -0.003(2)
Mo9A 0.013(11) 0.06(5) 0.025(15) 0.02(2) -0.002(9) -0.014(17)

loop_
_atom_type_symbol
_atom_type_description
_atom_type_scat_dispersion_real
_atom_type_scat_dispersion_imag
_atom_type_scat_source
Cs Cs -1.4734 0.8069 'International Tables Vol C Tables 4.2.6.8 and 6.1.1.4'
Fe Fe 0.1985 0.3061 'International Tables Vol C Tables 4.2.6.8 and 6.1.1.4'
Mo Mo 0.0286 1.8728 'International Tables Vol C Tables 4.2.6.8 and 6.1.1.4'
O O 0.0017 0.0018 'International Tables Vol C Tables 4.2.6.8 and 6.1.1.4'
P P 0.0348 0.0309 'International Tables Vol C Tables 4.2.6.8 and 6.1.1.4'

loop_
_geom_angle_atom_site_label_1
_geom_angle_atom_site_label_2
_geom_angle_atom_site_label_3
_geom_angle
_geom_angle_site_symmetry_1
_geom_angle_site_symmetry_3
_geom_angle_publ_flag
O1 Cs1 Mo14 65.36(18) . 10_656 ?
O1 Cs1 Mo 134.21(16) . 10_656 ?
O1 Cs1 O12 73.4(2) . 10_656 ?
O1 Cs1 O41 152.8(2) . 10_656 ?
O1 Cs1 O49 72.3(2) . 10_656 ?
O1 Cs1 O50 107.2(2) . 3_565 ?
O1 Cs1 O94 155.4(2) . 10_656 ?
O1 Cs1 O95 108.1(2) . 10_656 ?
O1 Cs1 Mo12 129.47(17) . 10_656 ?
O1 Cs1 Mo32 75.2(4) . 10_656 ?
O12 Cs1 Mo14 26.47(15) 10_656 10_656 ?
O12 Cs1 Mo 108.0(2) 10_656 10_656 ?
O12 Cs1 O41 96.9(2) 10_656 10_656 ?
O12 Cs1 O50 51.0(2) 10_656 3_565 ?
O12 Cs1 Mo12 116.68(19) 10_656 10_656 ?
O12 Cs1 Mo32 25.39(17) 10_656 10_656 ?
O41 Cs1 Mo14 115.94(19) 10_656 10_656 ?
O41 Cs1 Mo 72.78(16) 10_656 10_656 ?
O41 Cs1 O50 51.2(2) 10_656 3_565 ?
O41 Cs1 Mo12 77.70(15) 10_656 10_656 ?
O41 Cs1 Mo32 107.1(4) 10_656 10_656 ?
O49 Cs1 Mo14 26.48(16) 10_656 10_656 ?
O49 Cs1 Mo 74.18(17) 10_656 10_656 ?
O49 Cs1 O12 51.9(2) 10_656 10_656 ?
O49 Cs1 O41 122.0(3) 10_656 10_656 ?
O49 Cs1 O50 98.1(2) 10_656 3_565 ?
O49 Cs1 Mo12 77.88(17) 10_656 10_656 ?
O49 Cs1 Mo32 27.1(2) 10_656 10_656 ?
O50 Cs1 Mo14 76.50(17) 3_565 10_656 ?
O50 Cs1 Mo 107.67(19) 3_565 10_656 ?
O50 Cs1 Mo12 116.82(19) 3_565 10_656 ?
O50 Cs1 Mo32 71.7(2) 3_565 10_656 ?
O78 Cs1 Mo14 125.16(18) . 10_656 ?
O78 Cs1 Mo 137.22(18) . 10_656 ?
O78 Cs1 O1 81.2(2) . . ?
O78 Cs1 O12 104.8(2) . 10_656 ?
O78 Cs1 O41 76.8(2) . 10_656 ?
O78 Cs1 O49 148.6(2) . 10_656 ?
O78 Cs1 O50 73.6(3) . 3_565 ?
O78 Cs1 O94 111.7(2) . 10_656 ?
O78 Cs1 O95 156.8(2) . 10_656 ?
O78 Cs1 Mo12 133.22(18) . 10_656 ?
O78 Cs1 Mo32 129.3(2) . 10_656 ?
O94 Cs1 Mo14 116.63(16) 10_656 10_656 ?
O94 Cs1 Mo 26.28(14) 10_656 10_656 ?
O94 Cs1 O12 120.1(2) 10_656 10_656 ?
O94 Cs1 O41 50.93(19) 10_656 10_656 ?
O94 Cs1 O49 99.3(2) 10_656 10_656 ?
O94 Cs1 O50 96.7(2) 10_656 3_565 ?
O94 Cs1 Mo12 27.62(14) 10_656 10_656 ?
O94 Cs1 Mo32 108.1(3) 10_656 10_656 ?
O95 Cs1 Mo14 77.55(15) 10_656 10_656 ?
O95 Cs1 Mo 26.53(15) 10_656 10_656 ?
O95 Cs1 O12 98.2(2) 10_656 10_656 ?
O95 Cs1 O41 98.3(2) 10_656 10_656 ?
O95 Cs1 O49 52.5(2) 10_656 10_656 ?
O95 Cs1 O50 121.2(2) 10_656 3_565 ?
O95 Cs1 O94 52.4(2) 10_656 10_656 ?
O95 Cs1 Mo12 26.31(15) 10_656 10_656 ?
O95 Cs1 Mo32 73.9(2) 10_656 10_656 ?
Mo12 Cs1 Mo14 101.22(9) 10_656 10_656 ?
Mo12 Cs1 Mo 10.07(3) 10_656 10_656 ?
Mo12 Cs1 Mo32 95.5(2) 10_656 10_656 ?
Mo18 Cs2 Mo2A 93.8(3) . 12_565 ?
O6 Cs2 Mo18 26.69(12) . . ?
O6 Cs2 Mo18 26.69(12) 12_565 . ?
O6 Cs2 O6 52.9(2) 12_565 . ?
O6 Cs2 O51 52.36(18) 12_565 . ?
O6 Cs2 O51 100.57(19) . . ?
O6 Cs2 O51 52.36(18) . 12_565 ?
O6 Cs2 O51 100.57(19) 12_565 12_565 ?
O6 Cs2 Mo2A 115.4(3) . . ?
O6 Cs2 Mo2A 115.4(3) 12_565 12_565 ?
O6 Cs2 Mo2A 76.5(3) . 12_565 ?
O6 Cs2 Mo2A 76.5(3) 12_565 . ?
O6 Cs2 Mo30 26.88(12) 12_565 . ?
O6 Cs2 Mo30 26.88(12) . . ?
O27 Cs2 Mo18 108.36(16) . . ?
O27 Cs2 Mo18 108.35(16) 12_565 . ?
O27 Cs2 O6 97.65(19) 12_565 . ?
O27 Cs2 O6 97.65(19) . 12_565 ?
O27 Cs2 O6 121.9(2) 12_565 12_565 ?
O27 Cs2 O6 121.9(2) . . ?
O27 Cs2 O27 52.7(3) 12_565 . ?
O27 Cs2 O51 99.8(2) 12_565 . ?
O27 Cs2 O51 51.6(2) 12_565 12_565 ?
O27 Cs2 O51 99.8(2) . 12_565 ?
O27 Cs2 O51 51.6(2) . . ?
O27 Cs2 Mo2A 75.7(3) 12_565 . ?
O27 Cs2 Mo2A 24.8(3) 12_565 12_565 ?
O27 Cs2 Mo2A 75.7(3) . 12_565 ?
O27 Cs2 Mo2A 24.8(3) . . ?
O27 Cs2 Mo30 116.1(2) 12_565 . ?
O27 Cs2 Mo30 116.1(2) . . ?
O51 Cs2 Mo18 74.73(14) . . ?
O51 Cs2 Mo18 74.73(14) 12_565 . ?
O51 Cs2 O51 126.2(3) . 12_565 ?
O51 Cs2 Mo2A 116.0(4) . 12_565 ?
O51 Cs2 Mo2A 116.0(4) 12_565 . ?
O51 Cs2 Mo2A 26.9(3) . . ?
O51 Cs2 Mo2A 26.9(3) 12_565 12_565 ?
O51 Cs2 Mo30 78.24(16) . . ?
O51 Cs2 Mo30 78.24(16) 12_565 . ?
O62 Cs2 Mo18 135.73(17) 3_565 . ?
O62 Cs2 Mo18 135.73(17) 10_656 . ?
O62 Cs2 O6 156.3(2) 10_656 . ?
O62 Cs2 O6 156.3(2) 3_565 12_565 ?
O62 Cs2 O6 109.6(2) 10_656 12_565 ?
O62 Cs2 O6 109.6(2) 3_565 . ?
O62 Cs2 O27 72.2(2) 3_565 12_565 ?
O62 Cs2 O27 105.9(2) 3_565 . ?
O62 Cs2 O27 72.2(2) 10_656 . ?
O62 Cs2 O27 105.9(2) 10_656 12_565 ?
O62 Cs2 O51 149.5(2) 3_565 . ?
O62 Cs2 O51 149.5(2) 10_656 12_565 ?
O62 Cs2 O51 72.5(2) 10_656 . ?
O62 Cs2 O51 72.5(2) 3_565 12_565 ?
O62 Cs2 O62 81.4(3) 10_656 3_565 ?
O62 Cs2 Mo2A 68.5(4) 3_565 12_565 ?
O62 Cs2 Mo2A 127.2(3) 3_565 . ?
O62 Cs2 Mo2A 127.2(3) 10_656 12_565 ?
O62 Cs2 Mo2A 68.5(4) 10_656 . ?
O62 Cs2 Mo30 132.0(2) 3_565 . ?
O62 Cs2 Mo30 132.02(19) 10_656 . ?
Mo2A Cs2 Mo2A 96.4(7) 12_565 . ?
Mo30 Cs2 Mo2A 99.6(3) . . ?
Mo1 Cs3 Mo1 100.57(14) 3_465 10_556 ?
Mo8 Cs3 Mo1 101.95(7) 2_565 10_556 ?
Mo8 Cs3 Mo1 101.95(7) 2_565 3_465 ?
O32 Cs3 Mo1 116.25(19) 10_556 3_465 ?
O32 Cs3 Mo1 116.25(19) 3_465 10_556 ?
O32 Cs3 Mo1 26.54(13) 3_465 3_465 ?
O32 Cs3 Mo1 26.54(13) 10_556 10_556 ?
O32 Cs3 Mo8 77.73(14) 3_465 2_565 ?
O32 Cs3 Mo8 77.73(14) 10_556 2_565 ?
O32 Cs3 O32 120.7(4) 3_465 10_556 ?
O32 Cs3 O39 98.8(2) 3_465 11_656 ?
O32 Cs3 O39 52.5(2) 3_465 2_565 ?
O32 Cs3 O39 52.5(2) 10_556 11_656 ?
O32 Cs3 O39 98.8(2) 10_556 2_565 ?
O32 Cs3 O63 51.60(19) 3_465 3_465 ?
O32 Cs3 O63 51.60(19) 10_556 10_556 ?
O32 Cs3 O63 96.9(2) 10_556 3_465 ?
O32 Cs3 O63 96.9(2) 3_465 10_556 ?
O32 Cs3 Mo31 73.38(16) 3_465 2_565 ?
O32 Cs3 Mo31 73.38(16) 10_556 2_565 ?
O39 Cs3 Mo1 118.15(18) 2_565 10_556 ?
O39 Cs3 Mo1 78.33(15) 2_565 3_465 ?
O39 Cs3 Mo1 78.33(15) 11_656 10_556 ?
O39 Cs3 Mo1 118.15(18) 11_656 3_465 ?
O39 Cs3 Mo8 26.49(14) 11_656 2_565 ?
O39 Cs3 Mo8 26.49(15) 2_565 2_565 ?
O39 Cs3 O39 52.0(3) 11_656 2_565 ?
O39 Cs3 O63 99.2(2) 2_565 3_465 ?
O39 Cs3 O63 122.3(2) 2_565 10_556 ?
O39 Cs3 O63 122.3(2) 11_656 3_465 ?
O39 Cs3 O63 99.2(2) 11_656 10_556 ?
O39 Cs3 Mo31 26.36(15) 11_656 2_565 ?
O39 Cs3 Mo31 26.36(15) 2_565 2_565 ?
O56 Cs3 Mo1 69.31(19) . 3_465 ?
O56 Cs3 Mo1 132.12(19) . 10_556 ?
O56 Cs3 Mo1 69.32(19) 12_565 10_556 ?
O56 Cs3 Mo1 132.13(19) 12_565 3_465 ?
O56 Cs3 Mo8 125.82(18) . 2_565 ?
O56 Cs3 Mo8 125.82(18) 12_565 2_565 ?
O56 Cs3 O32 155.5(2) 12_565 3_465 ?
O56 Cs3 O32 75.7(2) 12_565 10_556 ?
O56 Cs3 O32 75.7(2) . 3_465 ?
O56 Cs3 O32 155.5(2) . 10_556 ?
O56 Cs3 O39 105.7(2) 12_565 11_656 ?
O56 Cs3 O39 148.7(2) 12_565 2_565 ?
O56 Cs3 O39 105.7(2) . 2_565 ?
O56 Cs3 O39 148.7(2) . 11_656 ?
O56 Cs3 O56 83.5(3) 12_565 . ?
O56 Cs3 O63 112.0(2) . 10_556 ?
O56 Cs3 O63 78.9(2) 12_565 10_556 ?
O56 Cs3 O63 78.9(2) . 3_465 ?
O56 Cs3 O63 112.0(2) 12_565 3_465 ?
O56 Cs3 Mo31 131.01(19) . 2_565 ?
O56 Cs3 Mo31 131.01(19) 12_565 2_565 ?
O63 Cs3 Mo1 26.59(15) 10_556 10_556 ?
O63 Cs3 Mo1 76.26(16) 3_465 10_556 ?
O63 Cs3 Mo1 26.59(15) 3_465 3_465 ?
O63 Cs3 Mo1 76.26(16) 10_556 3_465 ?
O63 Cs3 Mo8 117.39(16) 10_556 2_565 ?
O63 Cs3 Mo8 117.39(16) 3_465 2_565 ?
O63 Cs3 O63 50.5(3) 3_465 10_556 ?
O63 Cs3 Mo31 108.6(2) 10_556 2_565 ?
O63 Cs3 Mo31 108.6(2) 3_465 2_565 ?
O9 Cs4 Mo10 114.9(3) . . ?
O9 Cs4 O64 47.9(2) . . ?
O9 Cs4 O65 131.0(2) . 13_565 ?
O9 Cs4 O65 91.4(2) . . ?
O9 Cs4 O88 108.1(2) . 13_565 ?
O9 Cs4 Mo36 107.5(4) . . ?
O10 Cs4 Mo10 79.4(2) . . ?
O10 Cs4 O9 49.8(2) . . ?
O10 Cs4 O59 99.4(3) . . ?
O10 Cs4 O64 91.9(2) . . ?
O10 Cs4 O65 158.8(3) . 13_565 ?
O10 Cs4 O65 115.7(3) . . ?
O10 Cs4 O88 88.5(3) . 13_565 ?
O10 Cs4 Mo36 75.2(3) . . ?
O59 Cs4 Mo10 27.64(17) . . ?
O59 Cs4 O9 116.5(3) . . ?
O59 Cs4 O64 91.4(2) . . ?
O59 Cs4 O65 48.8(2) . . ?
O59 Cs4 O65 97.4(2) . 13_565 ?
O59 Cs4 O88 127.5(2) . 13_565 ?
O59 Cs4 Mo36 27.02(17) . . ?
O64 Cs4 Mo10 110.9(3) . . ?
O64 Cs4 O65 100.5(2) . 13_565 ?
O64 Cs4 O88 140.5(2) . 13_565 ?
O64 Cs4 Mo36 103.9(4) . . ?
O65 Cs4 Mo10 75.2(2) . . ?
O65 Cs4 Mo10 111.3(2) 13_565 . ?
O65 Cs4 O64 47.79(19) . . ?
O65 Cs4 O65 85.1(2) . 13_565 ?
O65 Cs4 O88 155.6(2) . 13_565 ?
O65 Cs4 O88 71.0(2) 13_565 13_565 ?
O65 Cs4 Mo36 71.7(2) . . ?
O65 Cs4 Mo36 117.5(3) 13_565 . ?
O70 Cs4 Mo10 27.59(17) . . ?
O70 Cs4 O9 95.8(2) . . ?
O70 Cs4 O10 52.7(2) . . ?
O70 Cs4 O59 53.1(2) . . ?
O70 Cs4 O64 113.8(2) . . ?
O70 Cs4 O65 94.9(2) . . ?
O70 Cs4 O65 133.2(2) . 13_565 ?
O70 Cs4 O82 87.0(2) . 13_565 ?
O70 Cs4 O88 97.6(2) . 13_565 ?
O70 Cs4 Mo36 26.10(17) . . ?
O74 Cs4 Mo10 153.8(3) 13_565 . ?
O74 Cs4 O9 80.6(3) 13_565 . ?
O74 Cs4 O10 124.7(3) 13_565 . ?
O74 Cs4 O59 127.3(3) 13_565 . ?
O74 Cs4 O64 62.7(2) 13_565 . ?
O74 Cs4 O65 50.4(2) 13_565 13_565 ?
O74 Cs4 O65 83.8(3) 13_565 . ?
O74 Cs4 O70 176.1(3) 13_565 . ?
O74 Cs4 O82 96.6(3) 13_565 13_565 ?
O74 Cs4 O88 85.0(3) 13_565 13_565 ?
O74 Cs4 Mo36 154.1(3) 13_565 . ?
O82 Cs4 Mo10 68.4(3) 13_565 . ?
O82 Cs4 O9 176.5(3) 13_565 . ?
O82 Cs4 O10 131.6(2) 13_565 . ?
O82 Cs4 O59 66.9(3) 13_565 . ?
O82 Cs4 O64 132.5(2) 13_565 . ?
O82 Cs4 O65 90.4(2) 13_565 . ?
O82 Cs4 O65 46.3(2) 13_565 13_565 ?
O82 Cs4 O88 69.4(2) 13_565 13_565 ?
O82 Cs4 Mo36 75.9(4) 13_565 . ?
O88 Cs4 Mo10 108.0(3) 13_565 . ?
O88 Cs4 Mo36 114.3(3) 13_565 . ?
Cs3 Mo1 Cs1 102.61(10) 10_656 . ?
O24 Mo1 Cs1 103.9(3) 4_655 . ?
O24 Mo1 Cs3 143.3(2) 4_655 10_656 ?
O24 Mo1 O73 77.7(4) 4_655 . ?
O24 Mo1 O76 69.4(3) 4_655 . ?
O32 Mo1 Cs1 129.0(4) . . ?
O32 Mo1 Cs3 52.3(3) . 10_656 ?
O32 Mo1 O24 91.1(3) . 4_655 ?
O32 Mo1 O73 81.4(4) . . ?
O32 Mo1 O76 154.1(5) . . ?
O63 Mo1 Cs1 86.7(3) . . ?
O63 Mo1 Cs3 54.5(3) . 10_656 ?
O63 Mo1 O24 151.3(5) . 4_655 ?
O63 Mo1 O32 102.8(4) . . ?
O63 Mo1 O73 79.7(5) . . ?
O63 Mo1 O76 88.8(3) . . ?
O73 Mo1 Cs1 149.1(3) . . ?
O73 Mo1 Cs3 91.9(3) . 10_656 ?
O76 Mo1 Cs1 74.0(3) . . ?
O76 Mo1 Cs3 143.3(2) . 10_656 ?
O76 Mo1 O73 78.0(4) . . ?
O78 Mo1 Cs1 28.4(3) . . ?
O78 Mo1 Cs3 93.5(3) . 10_656 ?
O78 Mo1 O24 98.0(4) . 4_655 ?
O78 Mo1 O32 102.1(5) . . ?
O78 Mo1 O63 103.3(5) . . ?
O78 Mo1 O73 174.6(4) . . ?
O78 Mo1 O76 97.4(4) . . ?
Cs2 Mo2 Cs1 105.11(8) . . ?
O1 Mo2 Cs1 29.0(3) . . ?
O1 Mo2 Cs2 96.8(3) . . ?
O1 Mo2 O15 98.2(4) . . ?
O1 Mo2 O27 102.7(4) . . ?
O1 Mo2 O51 103.7(4) . . ?
O1 Mo2 O76 96.7(4) . . ?
O1 Mo2 O96 174.2(5) . . ?
O15 Mo2 Cs1 103.9(2) . . ?
O15 Mo2 Cs2 143.9(3) . . ?
O15 Mo2 O76 69.2(3) . . ?
O15 Mo2 O96 76.9(3) . . ?
O27 Mo2 Cs1 86.1(3) . . ?
O27 Mo2 Cs2 51.8(3) . . ?
O27 Mo2 O15 151.5(4) . . ?
O27 Mo2 O76 89.2(3) . . ?
O27 Mo2 O96 80.9(4) . . ?
O51 Mo2 Cs1 131.2(3) . . ?
O51 Mo2 Cs2 53.5(3) . . ?
O51 Mo2 O15 91.0(4) . . ?
O51 Mo2 O27 102.4(4) . . ?
O51 Mo2 O76 153.5(4) . . ?
O51 Mo2 O96 79.7(4) . . ?
O76 Mo2 Cs1 72.7(2) . . ?
O76 Mo2 Cs2 140.7(3) . . ?
O76 Mo2 O96 78.7(3) . . ?
O96 Mo2 Cs1 148.6(3) . . ?
O96 Mo2 Cs2 89.0(3) . . ?
O8 Mo3 O15 139.2(3) . . ?
O8 Mo3 O24 70.7(3) . 4_655 ?
O8 Mo3 O46 79.7(3) . . ?
O8 Mo3 O48 71.2(3) . . ?
O8 Mo3 O76 138.7(3) . . ?
O15 Mo3 O24 140.5(3) . 4_655 ?
O15 Mo3 O46 81.6(3) . . ?
O15 Mo3 O48 70.8(3) . . ?
O15 Mo3 O76 71.5(3) . . ?
O18 Mo3 O8 100.3(4) . . ?
O18 Mo3 O15 99.3(3) . . ?
O18 Mo3 O24 97.7(4) . 4_655 ?
O18 Mo3 O46 178.5(3) . . ?
O18 Mo3 O48 98.7(4) . . ?
O18 Mo3 O76 99.1(4) . . ?
O24 Mo3 O46 80.8(3) 4_655 . ?
O24 Mo3 O48 140.6(3) 4_655 . ?
O48 Mo3 O46 82.8(3) . . ?
O76 Mo3 O24 70.8(3) . 4_655 ?
O76 Mo3 O46 80.0(3) . . ?
O76 Mo3 O48 140.3(3) . . ?
O15 Mo4 O7 79.7(3) . . ?
O15 Mo4 O48 68.2(3) . . ?
O23 Mo4 O7 82.0(4) . . ?
O23 Mo4 O15 90.1(3) . . ?
O23 Mo4 O26 107.0(3) . . ?
O23 Mo4 O48 153.6(4) . . ?
O26 Mo4 O7 82.2(4) . . ?
O26 Mo4 O15 153.0(4) . . ?
O26 Mo4 O48 88.9(3) . . ?
O48 Mo4 O7 79.5(3) . . ?
O102 Mo4 O7 171.8(4) . . ?
O102 Mo4 O15 93.3(3) . . ?
O102 Mo4 O23 102.4(4) . . ?
O102 Mo4 O26 102.8(4) . . ?
O102 Mo4 O48 94.0(4) . . ?
O8 Mo5 O53 78.7(4) . . ?
O35 Mo5 O8 152.5(4) . . ?
O35 Mo5 O48 89.0(3) . . ?
O35 Mo5 O53 80.3(4) . . ?
O35 Mo5 O58 103.9(4) . . ?
O48 Mo5 O8 69.2(3) . . ?
O48 Mo5 O53 77.3(3) . . ?
O55 Mo5 O8 95.9(4) . . ?
O55 Mo5 O35 103.7(4) . . ?
O55 Mo5 O48 97.5(4) . . ?
O55 Mo5 O53 173.5(4) . . ?
O55 Mo5 O58 103.3(4) . . ?
O58 Mo5 O8 89.9(3) . . ?
O58 Mo5 O48 151.9(4) . . ?
O58 Mo5 O53 80.4(4) . . ?
O17 Mo6 O69 78.5(4) . . ?
O25 Mo6 O17 89.1(3) . . ?
O25 Mo6 O69 81.0(4) . . ?
O25 Mo6 O87 151.8(5) . . ?
O54 Mo6 O17 153.7(5) . . ?
O54 Mo6 O25 103.4(4) . . ?
O54 Mo6 O69 80.7(5) . . ?
O54 Mo6 O87 90.5(4) . . ?
O88 Mo6 O17 96.6(4) . . ?
O88 Mo6 O25 102.7(4) . . ?
O88 Mo6 O54 103.0(5) . . ?
O88 Mo6 O69 173.9(4) . . ?
O88 Mo6 O87 97.7(4) . . ?
O87 Mo6 O17 69.3(3) . . ?
O87 Mo6 O69 77.2(4) . . ?
O17 Mo7 O42 139.3(3) . . ?
O17 Mo7 O60 79.6(3) . . ?
O17 Mo7 O93 138.6(3) . . ?
O17 Mo7 O40 70.5(3) . . ?
O17 Mo7 O87 71.2(3) . . ?
O28 Mo7 O17 100.7(4) . . ?
O28 Mo7 O42 99.0(4) . . ?
O28 Mo7 O60 178.7(3) . . ?
O28 Mo7 O93 99.4(3) . . ?
O28 Mo7 O40 98.1(4) . . ?
O28 Mo7 O87 98.9(4) . . ?
O42 Mo7 O60 81.4(3) . . ?
O42 Mo7 O93 71.1(3) . . ?
O42 Mo7 O40 140.5(3) . . ?
O42 Mo7 O87 70.8(3) . . ?
O93 Mo7 O60 79.6(3) . . ?
O93 Mo7 O40 71.1(3) . . ?
O93 Mo7 O87 139.7(3) . . ?
O40 Mo7 O60 80.9(3) . . ?
O87 Mo7 O60 82.3(3) . . ?
O87 Mo7 O40 140.3(3) . . ?
O17 Mo8B Cs4 141.0(4) . . ?
O17 Mo8B O82 79.8(6) . . ?
O64 Mo8B Cs4 55.2(3) . . ?
O64 Mo8B O17 153.8(7) . . ?
O64 Mo8B O65 106.6(5) . . ?
O64 Mo8B O82 82.6(7) . . ?
O64 Mo8B O83 101.6(7) . . ?
O64 Mo8B O40 89.9(4) . . ?
O65 Mo8B Cs4 52.2(3) . . ?
O65 Mo8B O17 90.0(4) . . ?
O65 Mo8B O82 82.2(7) . . ?
O65 Mo8B O40 154.4(7) . . ?
O82 Mo8B Cs4 84.9(4) . . ?
O83 Mo8B Cs4 102.9(4) . . ?
O83 Mo8B O17 94.0(6) . . ?
O83 Mo8B O65 102.7(7) . . ?
O83 Mo8B O82 172.2(4) . . ?
O83 Mo8B O40 92.6(6) . . ?
O40 Mo8B Cs4 143.7(4) . . ?
O40 Mo8B O17 68.3(3) . . ?
O40 Mo8B O82 80.7(5) . . ?
O42 Mo9 O101 77.0(3) . . ?
O44 Mo9 O42 96.1(4) . . ?
O44 Mo9 O52 103.9(4) . . ?
O44 Mo9 O75 103.0(5) . . ?
O44 Mo9 O93 97.2(4) . . ?
O44 Mo9 O101 172.3(4) . . ?
O52 Mo9 O42 152.5(4) . . ?
O52 Mo9 O93 89.4(3) . . ?
O52 Mo9 O101 81.6(4) . . ?
O75 Mo9 O42 89.4(3) . . ?
O75 Mo9 O52 104.0(4) . . ?
O75 Mo9 O93 152.1(4) . . ?
O75 Mo9 O101 80.5(4) . . ?
O93 Mo9 O42 69.3(3) . . ?
O93 Mo9 O101 77.4(3) . . ?
O8 Mo10 Cs4 147.1(3) 4_655 . ?
O8 Mo10 O11 79.5(5) 4_655 . ?
O11 Mo10 Cs4 96.7(4) . . ?
O24 Mo10 Cs4 142.3(3) . . ?
O24 Mo10 O8 69.8(3) . 4_655 ?
O24 Mo10 O11 79.8(6) . . ?
O59 Mo10 Cs4 56.8(3) . . ?
O59 Mo10 O8 90.3(4) . 4_655 ?
O59 Mo10 O11 82.5(7) . . ?
O59 Mo10 O24 155.4(8) . . ?
O59 Mo10 O70 103.8(5) . . ?
O70 Mo10 Cs4 52.5(3) . . ?
O70 Mo10 O8 153.9(8) . 4_655 ?
O70 Mo10 O11 80.8(7) . . ?
O70 Mo10 O24 90.1(4) . . ?
O86 Mo10 Cs4 87.9(4) . . ?
O86 Mo10 O8 97.4(7) . 4_655 ?
O86 Mo10 O11 175.1(4) . . ?
O86 Mo10 O24 95.6(7) . . ?
O86 Mo10 O59 101.4(7) . . ?
O86 Mo10 O70 101.0(7) . . ?
O2 Mo11 Cs4 139.5(3) . . ?
O2 Mo11 O90 78.4(5) . . ?
O2 Mo11 O97 69.4(3) . . ?
O9 Mo11 Cs4 57.0(3) . . ?
O9 Mo11 O2 153.9(6) . . ?
O9 Mo11 O10 102.2(5) . . ?
O9 Mo11 O90 81.7(6) . . ?
O9 Mo11 O97 90.2(4) . . ?
O10 Mo11 Cs4 48.6(3) . . ?
O10 Mo11 O2 90.9(4) . . ?
O10 Mo11 O90 80.2(6) . . ?
O10 Mo11 O97 153.3(6) . . ?
O89 Mo11 Cs4 93.8(4) . . ?
O89 Mo11 O2 97.2(6) . . ?
O89 Mo11 O9 101.7(5) . . ?
O89 Mo11 O10 102.6(6) . . ?
O89 Mo11 O90 174.9(5) . . ?
O89 Mo11 O97 97.8(5) . . ?
O90 Mo11 Cs4 91.2(4) . . ?
O97 Mo11 Cs4 146.9(3) . . ?
O97 Mo11 O90 78.3(5) . . ?
O2 Mo8 Cs3 142.3(2) . 2_564 ?
O2 Mo8 Cs3 142.3(2) 12_565 2_564 ?
O2 Mo8 O2 68.8(4) 12_565 . ?
O2 Mo8 O4 77.0(4) 12_565 . ?
O2 Mo8 O4 77.0(4) . . ?
O4 Mo8 Cs3 89.4(4) . 2_564 ?
O5 Mo8 Cs3 98.1(4) . 2_564 ?
O5 Mo8 O2 96.9(4) . . ?
O5 Mo8 O2 96.9(4) . 12_565 ?
O5 Mo8 O4 172.6(6) . . ?
O5 Mo8 O39 103.4(4) . 12_565 ?
O5 Mo8 O39 103.4(4) . . ?
O39 Mo8 Cs3 52.5(2) . 2_564 ?
O39 Mo8 Cs3 52.5(2) 12_565 2_564 ?
O39 Mo8 O2 152.5(4) . 12_565 ?
O39 Mo8 O2 152.5(4) 12_565 . ?
O39 Mo8 O2 90.4(3) . . ?
O39 Mo8 O2 90.4(3) 12_565 12_565 ?
O39 Mo8 O4 81.1(4) . . ?
O39 Mo8 O4 81.1(4) 12_565 . ?
O39 Mo8 O39 102.4(5) . 12_565 ?
O2 Mo13 O2 71.6(5) 12_565 . ?
O2 Mo13 O3 139.1(3) . . ?
O2 Mo13 O3 139.1(3) 12_565 . ?
O2 Mo13 O61 81.2(3) 12_565 . ?
O2 Mo13 O61 81.2(3) . . ?
O2 Mo13 O97 70.7(3) 12_565 12_565 ?
O2 Mo13 O97 140.2(3) . 12_565 ?
O2 Mo13 O97 140.2(3) 12_565 . ?
O2 Mo13 O97 70.7(3) . . ?
O3 Mo13 O61 79.6(4) . . ?
O31 Mo13 O2 99.4(4) . 12_565 ?
O31 Mo13 O2 99.4(4) . . ?
O31 Mo13 O3 99.7(5) . . ?
O31 Mo13 O61 179.3(5) . . ?
O31 Mo13 O97 98.8(3) . 12_565 ?
O31 Mo13 O97 98.8(3) . . ?
O97 Mo13 O3 70.9(2) . . ?
O97 Mo13 O3 70.9(2) 12_565 . ?
O97 Mo13 O61 81.0(3) . . ?
O97 Mo13 O61 81.0(3) 12_565 . ?
O97 Mo13 O97 140.0(5) 12_565 . ?
Cs1 Mo14 Cs2 105.73(9) 10_556 10_556 ?
O3 Mo14 Cs1 142.3(3) . 10_556 ?
O3 Mo14 Cs2 72.9(3) . 10_556 ?
O3 Mo14 O85 78.0(5) . . ?
O12 Mo14 Cs1 53.0(3) . 10_556 ?
O12 Mo14 Cs2 86.7(3) . 10_556 ?
O12 Mo14 O3 89.6(4) . . ?
O12 Mo14 O49 102.4(4) . . ?
O12 Mo14 O85 81.1(5) . . ?
O12 Mo14 O97 153.0(5) . . ?
O49 Mo14 Cs1 52.2(2) . 10_556 ?
O49 Mo14 Cs2 130.2(4) . 10_556 ?
O49 Mo14 O3 153.9(5) . . ?
O49 Mo14 O85 81.0(5) . . ?
O49 Mo14 O97 90.6(3) . . ?
O62 Mo14 Cs1 95.8(3) . 10_556 ?
O62 Mo14 Cs2 28.4(3) . 10_556 ?
O62 Mo14 O3 97.0(5) . . ?
O62 Mo14 O12 101.9(5) . . ?
O62 Mo14 O49 103.0(5) . . ?
O62 Mo14 O85 174.3(4) . . ?
O62 Mo14 O97 98.0(4) . . ?
O85 Mo14 Cs1 89.9(3) . 10_556 ?
O85 Mo14 Cs2 148.5(3) . 10_556 ?
O97 Mo14 Cs1 142.4(3) . 10_556 ?
O97 Mo14 Cs2 102.9(3) . 10_556 ?
O97 Mo14 O3 69.9(4) . . ?
O97 Mo14 O85 77.7(4) . . ?
Cs1 Mo15 Cs3 102.40(7) 3_465 . ?
O30 Mo15 Cs1 143.3(2) . 3_465 ?
O30 Mo15 Cs3 106.4(2) . . ?
O30 Mo15 O33 78.3(4) . . ?
O30 Mo15 O98 69.1(3) . . ?
O33 Mo15 Cs1 90.4(3) . 3_465 ?
O33 Mo15 Cs3 145.8(3) . . ?
O41 Mo15 Cs1 52.7(2) 12_565 3_465 ?
O41 Mo15 Cs3 132.7(4) 12_565 . ?
O41 Mo15 O30 90.8(3) 12_565 . ?
O41 Mo15 O33 80.0(5) 12_565 . ?
O41 Mo15 O50 103.4(4) 12_565 . ?
O41 Mo15 O98 152.8(5) 12_565 . ?
O50 Mo15 Cs1 54.3(3) . 3_465 ?
O50 Mo15 Cs3 81.8(3) . . ?
O50 Mo15 O30 151.9(4) . . ?
O50 Mo15 O33 80.4(4) . . ?
O50 Mo15 O98 88.7(4) . . ?
O56 Mo15 Cs1 95.3(3) . 3_465 ?
O56 Mo15 Cs3 32.0(3) . . ?
O56 Mo15 O30 97.2(4) . . ?
O56 Mo15 O33 174.2(4) . . ?
O56 Mo15 O41 103.8(5) . 12_565 ?
O56 Mo15 O50 102.7(5) . . ?
O56 Mo15 O98 96.9(4) . . ?
O98 Mo15 Cs1 142.8(3) . 3_465 ?
O98 Mo15 Cs3 72.5(3) . . ?
O98 Mo15 O33 78.2(4) . . ?
O30 Mo16 O30 138.7(4) . 12_565 ?
O30 Mo16 O37 80.0(2) . . ?
O30 Mo16 O37 80.0(2) 12_565 . ?
O30 Mo16 O98 70.8(2) 12_565 . ?
O30 Mo16 O98 70.7(2) . . ?
O34 Mo16 O30 140.0(3) . . ?
O34 Mo16 O30 140.0(3) 12_565 12_565 ?
O34 Mo16 O30 71.2(3) 12_565 . ?
O34 Mo16 O30 71.2(3) . 12_565 ?
O34 Mo16 O34 71.1(4) . 12_565 ?
O34 Mo16 O37 82.0(3) . . ?
O34 Mo16 O37 82.0(3) 12_565 . ?
O34 Mo16 O98 140.4(2) . . ?
O34 Mo16 O98 140.4(2) 12_565 . ?
O36 Mo16 O30 99.6(2) . . ?
O36 Mo16 O30 99.6(2) . 12_565 ?
O36 Mo16 O34 99.0(4) . 12_565 ?
O36 Mo16 O34 99.0(4) . . ?
O36 Mo16 O37 178.7(4) . . ?
O36 Mo16 O98 97.5(5) . . ?
O98 Mo16 O37 81.2(4) . . ?
O30 Mo17 O47 78.3(3) 12_565 . ?
O34 Mo17 O30 69.1(3) . 12_565 ?
O34 Mo17 O47 76.9(3) . . ?
O43 Mo17 O30 97.3(4) . 12_565 ?
O43 Mo17 O34 99.2(4) . . ?
O43 Mo17 O45 103.7(5) . . ?
O43 Mo17 O47 174.9(4) . . ?
O43 Mo17 O67 102.0(4) . . ?
O45 Mo17 O30 152.5(4) . 12_565 ?
O45 Mo17 O34 90.0(3) . . ?
O45 Mo17 O47 79.8(4) . . ?
O45 Mo17 O67 103.0(4) . . ?
O67 Mo17 O30 89.5(3) . 12_565 ?
O67 Mo17 O34 151.5(4) . . ?
O67 Mo17 O47 80.6(4) . . ?
O6 Mo18 Cs2 53.7(2) 12_565 . ?
O6 Mo18 Cs2 53.7(2) . . ?
O6 Mo18 O6 106.0(4) . 12_565 ?
O6 Mo18 O34 90.3(3) 12_565 . ?
O6 Mo18 O34 154.7(3) 12_565 12_565 ?
O6 Mo18 O34 90.3(3) . 12_565 ?
O6 Mo18 O34 154.7(3) . . ?
O6 Mo18 O38 82.8(3) . . ?
O6 Mo18 O38 82.8(3) 12_565 . ?
O19 Mo18 Cs2 99.2(4) . . ?
O19 Mo18 O6 101.5(3) . . ?
O19 Mo18 O6 101.5(3) . 12_565 ?
O19 Mo18 O34 93.9(4) . 12_565 ?
O19 Mo18 O34 93.9(4) . . ?
O19 Mo18 O38 172.7(5) . . ?
O34 Mo18 Cs2 143.36(19) . . ?
O34 Mo18 Cs2 143.36(19) 12_565 . ?
O34 Mo18 O34 68.5(4) 12_565 . ?
O34 Mo18 O38 80.0(3) . . ?
O34 Mo18 O38 80.0(3) 12_565 . ?
O38 Mo18 Cs2 88.2(3) . . ?
O14 Mo19 O13 82.7(4) . . ?
O14 Mo19 O42 152.4(6) . . ?
O14 Mo19 O87 89.1(4) . . ?
O16 Mo19 O13 80.3(4) . . ?
O16 Mo19 O14 107.1(3) . . ?
O16 Mo19 O42 89.8(3) . . ?
O16 Mo19 O87 152.8(6) . . ?
O42 Mo19 O13 78.9(4) . . ?
O42 Mo19 O87 67.8(3) . . ?
O91 Mo19 O13 172.1(4) . . ?
O91 Mo19 O14 103.0(5) . . ?
O91 Mo19 O16 103.0(5) . . ?
O91 Mo19 O42 93.8(4) . . ?
O91 Mo19 O87 94.1(4) . . ?
O87 Mo19 O13 80.4(4) . . ?
O21 Mo Cs1 84.1(3) . 10_556 ?
O92 Mo Cs1 103.7(4) . 10_556 ?
O92 Mo O21 172.0(4) . . ?
O92 Mo O93 95.7(5) . . ?
O92 Mo O94 104.5(5) . . ?
O92 Mo O95 102.9(5) . . ?
O92 Mo O40 94.3(4) . . ?
O93 Mo Cs1 141.9(2) . 10_556 ?
O93 Mo O21 78.8(4) . . ?
O93 Mo O40 69.0(3) . . ?
O94 Mo Cs1 52.5(2) . 10_556 ?
O94 Mo O21 81.5(4) . . ?
O94 Mo O93 91.2(3) . . ?
O94 Mo O95 103.9(4) . . ?
O94 Mo O40 154.0(5) . . ?
O95 Mo Cs1 52.4(3) . 10_556 ?
O95 Mo O21 80.3(4) . . ?
O95 Mo O93 152.0(5) . . ?
O95 Mo O40 88.7(4) . . ?
O40 Mo Cs1 139.7(3) . 10_556 ?
O40 Mo O21 78.3(4) . . ?
Cs2 Fe1 Cs3 165.07(6) . 10_656 ?
O27 Fe1 Cs2 46.2(2) . . ?
O27 Fe1 Cs2 46.2(2) 12_565 . ?
O27 Fe1 Cs3 134.6(2) 12_565 10_656 ?
O27 Fe1 Cs3 134.6(2) . 10_656 ?
O27 Fe1 O27 90.5(4) . 12_565 ?
O27 Fe1 O71 85.3(4) . . ?
O27 Fe1 O71 85.3(4) 12_565 . ?
O63 Fe1 Cs2 135.6(2) 12_565 . ?
O63 Fe1 Cs2 135.6(2) . . ?
O63 Fe1 Cs3 45.9(2) . 10_656 ?
O63 Fe1 Cs3 45.9(2) 12_565 10_656 ?
O63 Fe1 O27 90.0(3) 12_565 12_565 ?
O63 Fe1 O27 90.0(3) . . ?
O63 Fe1 O27 173.8(4) . 12_565 ?
O63 Fe1 O27 173.8(4) 12_565 . ?
O63 Fe1 O63 88.8(5) 12_565 . ?
O63 Fe1 O71 88.6(5) 12_565 . ?
O63 Fe1 O71 88.6(4) . . ?
O71 Fe1 Cs2 93.8(5) . . ?
O71 Fe1 Cs3 101.1(5) . 10_656 ?
O72 Fe1 Cs2 84.2(5) . . ?
O72 Fe1 Cs3 80.8(5) . 10_656 ?
O72 Fe1 O27 93.4(5) . . ?
O72 Fe1 O27 93.4(5) . 12_565 ?
O72 Fe1 O63 92.8(5) . . ?
O72 Fe1 O63 92.8(5) . 12_565 ?
O72 Fe1 O71 178.1(7) . . ?
O6 Fe2 Cs2 45.1(2) 12_565 . ?
O6 Fe2 O23 179.7(3) 12_565 . ?
O6 Fe2 O84 91.0(3) 12_565 . ?
O23 Fe2 Cs2 134.7(2) . . ?
O23 Fe2 O84 89.2(3) . . ?
O45 Fe2 Cs2 132.9(2) . . ?
O45 Fe2 O6 88.7(3) . 12_565 ?
O45 Fe2 O23 91.5(3) . . ?
O45 Fe2 O51 179.1(4) . . ?
O45 Fe2 O77 90.6(4) . . ?
O45 Fe2 O84 88.4(4) . . ?
O51 Fe2 Cs2 46.5(2) . . ?
O51 Fe2 O6 90.9(3) . 12_565 ?
O51 Fe2 O23 88.9(3) . . ?
O51 Fe2 O77 90.2(4) . . ?
O51 Fe2 O84 90.7(3) . . ?
O77 Fe2 Cs2 96.9(3) . . ?
O77 Fe2 O6 90.3(3) . 12_565 ?
O77 Fe2 O23 89.5(3) . . ?
O77 Fe2 O84 178.4(4) . . ?
O84 Fe2 Cs2 84.7(2) . . ?
O16 Fe3 O99 87.4(3) . . ?
O16 Fe3 O103 88.3(3) . . ?
O26 Fe3 O16 179.2(3) . . ?
O26 Fe3 O99 91.8(3) . . ?
O26 Fe3 O103 92.4(3) . . ?
O35 Fe3 O16 91.0(3) . . ?
O35 Fe3 O26 88.8(3) . . ?
O35 Fe3 O99 90.5(4) . . ?
O35 Fe3 O103 90.8(5) . . ?
O75 Fe3 O16 88.9(3) . . ?
O75 Fe3 O26 91.3(3) . . ?
O75 Fe3 O35 179.4(4) . . ?
O75 Fe3 O99 88.9(4) . . ?
O75 Fe3 O103 89.8(4) . . ?
O103 Fe3 O99 175.6(4) . . ?
O29 Fe4 Cs1 81.6(3) . 10_556 ?
O41 Fe4 Cs1 46.0(2) . 10_556 ?
O41 Fe4 O29 91.2(4) . . ?
O41 Fe4 O52 177.8(3) . . ?
O41 Fe4 O67 89.9(3) . . ?
O41 Fe4 O100 90.9(4) . . ?
O52 Fe4 Cs1 131.8(2) . 10_556 ?
O52 Fe4 O29 88.1(3) . . ?
O52 Fe4 O67 92.2(3) . . ?
O52 Fe4 O100 89.9(4) . . ?
O67 Fe4 Cs1 134.5(2) . 10_556 ?
O67 Fe4 O29 90.0(3) . . ?
O67 Fe4 O100 88.9(4) . . ?
O94 Fe4 Cs1 44.3(2) . 10_556 ?
O94 Fe4 O29 90.1(3) . . ?
O94 Fe4 O41 88.8(3) . . ?
O94 Fe4 O52 89.2(3) . . ?
O94 Fe4 O67 178.7(3) . . ?
O94 Fe4 O100 91.0(4) . . ?
O100 Fe4 Cs1 100.5(4) . 10_556 ?
O100 Fe4 O29 177.7(5) . . ?
Cs1 Fe5 Cs1 166.83(6) 10_556 3_465 ?
O12 Fe5 Cs1 44.7(2) . 10_556 ?
O12 Fe5 Cs1 135.7(3) 12_565 10_556 ?
O12 Fe5 Cs1 44.7(2) 12_565 3_465 ?
O12 Fe5 Cs1 135.7(3) . 3_465 ?
O12 Fe5 O12 91.8(5) . 12_565 ?
O12 Fe5 O79 87.7(5) 12_565 . ?
O12 Fe5 O79 87.7(5) . . ?
O50 Fe5 Cs1 46.4(2) 12_565 10_556 ?
O50 Fe5 Cs1 134.8(2) 12_565 3_465 ?
O50 Fe5 Cs1 46.4(2) . 3_465 ?
O50 Fe5 Cs1 134.8(2) . 10_556 ?
O50 Fe5 O12 89.3(3) . 12_565 ?
O50 Fe5 O12 174.7(4) . . ?
O50 Fe5 O12 174.7(4) 12_565 12_565 ?
O50 Fe5 O12 89.3(3) 12_565 . ?
O50 Fe5 O50 89.2(5) 12_565 . ?
O50 Fe5 O79 87.1(5) 12_565 . ?
O50 Fe5 O79 87.1(5) . . ?
O72 Fe5 Cs1 83.42(3) 10_556 3_465 ?
O72 Fe5 Cs1 83.42(3) 10_556 10_556 ?
O72 Fe5 O12 89.7(5) 10_556 . ?
O72 Fe5 O12 89.7(5) 10_556 12_565 ?
O72 Fe5 O50 95.5(5) 10_556 . ?
O72 Fe5 O50 95.5(5) 10_556 12_565 ?
O72 Fe5 O79 176.3(7) 10_556 . ?
O79 Fe5 Cs1 96.58(3) . 10_556 ?
O79 Fe5 Cs1 96.58(3) . 3_465 ?
O9 Fe6 Cs1 134.0(2) . 10_556 ?
O9 Fe6 O64 91.2(3) . . ?
O9 Fe6 O80 91.0(5) . . ?
O9 Fe6 O81 89.2(4) . . ?
O9 Fe6 O95 178.7(4) . . ?
O49 Fe6 Cs1 45.9(2) . 10_556 ?
O49 Fe6 O9 89.4(3) . . ?
O49 Fe6 O64 179.2(4) . . ?
O49 Fe6 O80 90.7(5) . . ?
O49 Fe6 O81 90.4(4) . . ?
O49 Fe6 O95 90.5(3) . . ?
O64 Fe6 Cs1 133.4(2) . 10_556 ?
O64 Fe6 O80 89.9(5) . . ?
O64 Fe6 O81 89.0(4) . . ?
O64 Fe6 O95 88.9(3) . . ?
O80 Fe6 Cs1 98.3(4) . 10_556 ?
O80 Fe6 O81 178.9(5) . . ?
O81 Fe6 Cs1 82.4(3) . 10_556 ?
O95 Fe6 Cs1 45.6(2) . 10_556 ?
O95 Fe6 O80 90.2(5) . . ?
O95 Fe6 O81 89.6(4) . . ?
Cs4 Fe7 Cs3 159.42(8) . 2_564 ?
O10 Fe7 Cs3 135.1(3) . 2_564 ?
O10 Fe7 Cs4 47.4(3) . . ?
O10 Fe7 O57 87.8(4) . . ?
O10 Fe7 O68 92.1(5) . . ?
O32 Fe7 Cs3 45.7(2) 4_655 2_564 ?
O32 Fe7 Cs4 131.2(3) 4_655 . ?
O32 Fe7 O10 178.3(4) 4_655 . ?
O32 Fe7 O39 90.8(3) 4_655 . ?
O32 Fe7 O57 90.9(4) 4_655 . ?
O32 Fe7 O68 89.1(5) 4_655 . ?
O39 Fe7 Cs3 45.9(2) . 2_564 ?
O39 Fe7 Cs4 134.8(2) . . ?
O39 Fe7 O10 90.3(3) . . ?
O39 Fe7 O57 89.2(4) . . ?
O39 Fe7 O68 91.3(5) . . ?
O57 Fe7 Cs3 83.4(3) . 2_564 ?
O57 Fe7 Cs4 76.1(3) . . ?
O68 Fe7 Cs3 96.9(4) . 2_564 ?
O68 Fe7 Cs4 103.5(4) . . ?
O68 Fe7 O57 179.5(5) . . ?
O70 Fe7 Cs3 134.5(2) . 2_564 ?
O70 Fe7 Cs4 44.7(2) . . ?
O70 Fe7 O10 89.3(3) . . ?
O70 Fe7 O32 89.6(3) . 4_655 ?
O70 Fe7 O39 179.4(4) . . ?
O70 Fe7 O57 90.3(4) . . ?
O70 Fe7 O68 89.2(5) . . ?
Cs4 Fe8 Cs4 75.24(8) 13_565 . ?
O25 Fe8 Cs4 71.3(3) . 13_565 ?
O25 Fe8 Cs4 135.5(2) . . ?
O25 Fe8 O66 88.6(4) . . ?
O25 Fe8 O74 89.5(4) . . ?
O58 Fe8 Cs4 119.5(3) 4_655 13_565 ?
O58 Fe8 Cs4 129.9(3) 4_655 . ?
O58 Fe8 O25 92.4(3) 4_655 . ?
O58 Fe8 O66 87.5(5) 4_655 . ?
O58 Fe8 O74 89.9(4) 4_655 . ?
O59 Fe8 Cs4 107.1(3) . 13_565 ?
O59 Fe8 Cs4 42.5(2) . . ?
O59 Fe8 O25 178.0(3) . . ?
O59 Fe8 O58 89.4(3) . 4_655 ?
O59 Fe8 O66 92.4(5) . . ?
O59 Fe8 O74 89.6(4) . . ?
O65 Fe8 Cs4 61.0(3) . 13_565 ?
O65 Fe8 Cs4 49.2(2) . . ?
O65 Fe8 O25 88.6(3) . . ?
O65 Fe8 O58 179.0(4) . 4_655 ?
O65 Fe8 O59 89.6(3) . . ?
O65 Fe8 O66 92.4(4) . . ?
O65 Fe8 O74 90.4(4) . . ?
O66 Fe8 Cs4 104.2(4) . . ?
O66 Fe8 Cs4 146.0(3) . 13_565 ?
O66 Fe8 O74 176.6(5) . . ?
O74 Fe8 Cs4 79.1(3) . . ?
O74 Fe8 Cs4 35.1(3) . 13_565 ?
O14 Fe9 O14 179.4(4) 4_655 . ?
O14 Fe9 O20 89.7(2) . . ?
O14 Fe9 O20 89.7(2) 4_655 . ?
O14 Fe9 O22 90.3(2) . . ?
O14 Fe9 O22 90.3(2) 4_655 . ?
O20 Fe9 O22 180.0 . . ?
O54 Fe9 O14 90.1(3) . 4_655 ?
O54 Fe9 O14 90.1(3) 4_655 . ?
O54 Fe9 O14 89.9(3) . . ?
O54 Fe9 O14 89.9(3) 4_655 4_655 ?
O54 Fe9 O20 90.7(3) 4_655 . ?
O54 Fe9 O20 90.7(3) . . ?
O54 Fe9 O22 89.3(3) . . ?
O54 Fe9 O22 89.3(3) 4_655 . ?
O54 Fe9 O54 178.6(6) 4_655 . ?
Mo2 O1 Cs1 135.8(4) . . ?
Mo2A O1 Cs1 133.3(7) . . ?
Mo11 O2 Mo31 140.9(4) . . ?
Mo11 O2 Mo35 110.1(5) . . ?
Mo8 O2 Mo28 140.7(4) . . ?
Mo13 O2 Mo8 108.2(4) . . ?
Mo13 O2 Mo28 111.0(4) . . ?
Mo35 O2 Mo31 102.4(5) . . ?
Mo13 O3 Mo14 107.3(3) . . ?
Mo13 O3 Mo14 107.3(3) . 12_565 ?
Mo13 O3 Mo32 110.5(3) . 12_565 ?
Mo14 O3 Mo14 142.3(6) 12_565 . ?
Mo32 O3 Mo32 132.8(10) 12_565 . ?
Mo32 O3 Mo35 103.4(5) . . ?
Mo32 O3 Mo35 103.4(5) 12_565 . ?
Mo18 O6 Cs2 99.6(3) . . ?
Mo18 O6 Fe2 139.0(4) . 12_565 ?
Fe2 O6 Cs2 108.4(3) 12_565 . ?
Mo30 O6 Cs2 100.3(3) . . ?
Mo3 O8 Mo5 108.7(3) . . ?
Mo3 O8 Mo10 108.7(4) . 4_655 ?
Mo3 O8 Mo36 110.3(4) . 4_655 ?
Mo5 O8 Mo36 141.0(4) . 4_655 ?
Mo10 O8 Mo3A 111.9(6) 4_655 . ?
Mo10 O8 Mo5A 139.9(6) 4_655 . ?
Mo10 O8 Mo36 14.9(2) 4_655 4_655 ?
Mo3A O8 Mo36 106.5(6) . 4_655 ?
Mo5A O8 Mo3A 103.9(8) . . ?
Mo5A O8 Mo36 135.3(8) . 4_655 ?
Mo11 O9 Cs4 97.0(3) . . ?
Mo11 O9 Fe6 148.5(6) . . ?
Fe6 O9 Cs4 111.8(3) . . ?
Mo28 O9 Cs4 96.5(3) . . ?
Mo28 O9 Fe6 137.7(8) . . ?
Mo11 O10 Cs4 106.3(4) . . ?
Mo11 O10 Fe7 147.6(6) . . ?
Fe7 O10 Cs4 105.0(3) . . ?
Mo28 O10 Cs4 106.3(4) . . ?
Mo28 O10 Fe7 138.3(9) . . ?
Mo14 O12 Cs1 100.5(4) . 10_556 ?
Mo14 O12 Fe5 149.6(5) . . ?
Fe5 O12 Cs1 109.3(3) . 10_556 ?
Mo32 O12 Fe5 138.3(8) . . ?
Mo19 O14 Fe9 137.4(5) . . ?
Mo20 O14 Fe9 145.1(7) . . ?
Mo2 O15 Mo4 140.4(4) . . ?
Mo3 O15 Mo2 108.4(3) . . ?
Mo3 O15 Mo4 110.7(3) . . ?
Mo4A O15 Mo2A 144.0(6) . . ?
Mo4A O15 Mo3A 107.5(6) . . ?
Mo3A O15 Mo2A 106.7(7) . . ?
Mo19 O16 Fe3 139.5(4) . . ?
Mo20 O16 Fe3 147.8(8) . . ?
Mo7 O17 Mo6 108.3(4) . . ?
Mo7 O17 Mo8A 108.7(3) . . ?
Mo6A O17 Mo8B 133.3(9) . . ?
Mo8A O17 Mo6 139.8(4) . . ?
Mo7A O17 Mo8B 104.4(7) . . ?
Mo7A O17 Mo6A 105.9(8) . . ?
Mo4 O23 Fe2 138.5(4) . . ?
Mo4A O23 Fe2 148.4(5) . . ?
Mo1 O24 Mo1A 18.7(4) 4_655 4_655 ?
Mo1 O24 Mo3A 110.0(5) 4_655 4_655 ?
Mo1 O24 Mo36 140.4(4) 4_655 . ?
Mo3 O24 Mo1 108.8(3) 4_655 4_655 ?
Mo3 O24 Mo1A 109.9(4) 4_655 4_655 ?
Mo3 O24 Mo3A 24.9(4) 4_655 4_655 ?
Mo3 O24 Mo36 110.5(4) 4_655 . ?
Mo36 O24 Mo3A 103.5(6) . 4_655 ?
Mo6 O25 Fe8 151.5(5) . . ?
Mo6A O25 Fe8 139.8(13) . . ?
Mo4 O26 Fe3 136.3(4) . . ?
Mo4A O26 Fe3 146.6(5) . . ?
Mo2 O27 Cs2 101.6(3) . . ?
Mo2 O27 Fe1 151.0(5) . . ?
Fe1 O27 Cs2 107.0(3) . . ?
Mo2A O27 Cs2 103.4(7) . . ?
Mo2A O27 Fe1 147.1(8) . . ?
Mo15 O30 Mo17 139.5(4) . 12_565 ?
Mo15 O30 Mo29 140.3(6) . 12_565 ?
Mo16 O30 Mo15 109.0(3) . . ?
Mo16 O30 Mo17 108.1(3) . 12_565 ?
Mo16 O30 Mo29 110.6(5) . 12_565 ?
Mo29 O30 Mo33 134.8(13) 12_565 . ?
Mo29 O30 Mo34 105.0(9) 12_565 . ?
Mo33 O30 Mo34 102.7(6) . . ?
Mo34 O30 Mo33 104.4(6) 12_565 . ?
Mo34 O30 Mo34 3.0(6) 12_565 . ?
Mo1 O32 Cs3 101.1(3) . 10_656 ?
Mo1 O32 Fe7 149.9(5) . 4_655 ?
Fe7 O32 Cs3 107.9(3) 4_655 10_656 ?
Mo16 O34 Mo17 108.7(3) . . ?
Mo16 O34 Mo18 109.8(3) . . ?
Mo16 O34 Mo34 24.5(4) . 12_565 ?
Mo17 O34 Mo18 140.8(4) . . ?
Mo17 O34 Mo34 112.8(7) . 12_565 ?
Mo18 O34 Mo34 99.4(6) . 12_565 ?
Mo34 O34 Mo29 99.8(13) . . ?
Mo34 O34 Mo30 111.4(8) . . ?
Mo30 O34 Mo29 141.0(6) . . ?
Mo5 O35 Fe3 149.5(5) . . ?
Mo5A O35 Fe3 137.9(11) . . ?
Mo34 O37 Mo34 10(2) 12_565 . ?
Mo8 O39 Cs3 101.0(3) . 2_564 ?
Mo8 O39 Fe7 148.6(5) . . ?
Fe7 O39 Cs3 107.6(3) . 2_564 ?
Mo31 O39 Fe7 134.8(5) . . ?
Mo15 O41 Cs1 101.3(3) 12_565 10_556 ?
Mo15 O41 Fe4 149.8(5) 12_565 . ?
Mo15 O41 Mo33 21.9(5) 12_565 12_565 ?
Fe4 O41 Cs1 107.9(3) . 10_556 ?
Mo33 O41 Fe4 138.2(7) 12_565 . ?
Mo7 O42 Mo9 107.7(3) . . ?
Mo7 O42 Mo19 110.9(3) . . ?
Mo9 O42 Mo19 141.0(4) . . ?
Mo20 O42 Mo7A 106.9(6) . . ?
Mo20 O42 Mo9A 142.7(11) . . ?
Mo7A O42 Mo9A 105(3) . . ?
Mo17 O45 Fe2 150.3(5) . . ?
Mo29 O45 Fe2 137.5(19) . . ?
Mo3 O48 Mo4 109.4(3) . . ?
Mo3 O48 Mo5 108.1(3) . . ?
Mo5 O48 Mo4 141.5(4) . . ?
Mo4A O48 Mo3A 107.0(6) . . ?
Mo4A O48 Mo5A 143.7(7) . . ?
Mo3A O48 Mo5A 102.7(8) . . ?
Mo14 O49 Cs1 101.3(3) . 10_556 ?
Mo14 O49 Fe6 148.2(5) . . ?
Fe6 O49 Cs1 107.9(3) . 10_556 ?
Mo32 O49 Fe6 135.9(8) . . ?
Mo15 O50 Cs1 99.2(3) . 3_465 ?
Mo15 O50 Fe5 152.3(5) . . ?
Fe5 O50 Cs1 107.7(3) . 3_465 ?
Mo33 O50 Fe5 139.2(7) . . ?
Mo2 O51 Cs2 100.4(3) . . ?
Mo2 O51 Fe2 149.0(5) . . ?
Fe2 O51 Cs2 107.2(3) . . ?
Mo2A O51 Cs2 98.6(7) . . ?
Mo2A O51 Fe2 145.6(8) . . ?
Mo9 O52 Fe4 151.5(4) . . ?
Mo9A O52 Fe4 143(5) . . ?
Mo6 O54 Fe9 148.8(5) . . ?
Mo6A O54 Fe9 137.0(13) . . ?
Mo15 O56 Cs3 131.1(4) . . ?
Mo33 O56 Cs3 129.6(4) . . ?
Mo5 O58 Fe8 151.2(5) . 4_655 ?
Mo10 O59 Cs4 95.5(4) . . ?
Mo10 O59 Fe8 150.3(5) . . ?
Fe8 O59 Cs4 113.2(3) . . ?
Mo36 O59 Cs4 96.8(4) . . ?
Mo36 O59 Fe8 141.2(8) . . ?
Mo14 O62 Cs2 136.4(4) . 10_556 ?
Mo1 O63 Cs3 98.9(3) . 10_656 ?
Mo1 O63 Fe1 152.9(5) . . ?
Fe1 O63 Cs3 108.1(3) . 10_656 ?
Mo1A O63 Fe1 142.4(7) . . ?
Mo8B O64 Cs4 100.8(3) . . ?
Mo8B O64 Fe6 139.8(6) . . ?
Fe6 O64 Cs4 107.7(3) . . ?
Mo8A O64 Cs4 100.2(3) . . ?
Mo8A O64 Fe6 151.1(5) . . ?
Cs4 O65 Cs4 94.9(2) . 13_565 ?
Mo8B O65 Cs4 103.8(3) . . ?
Mo8B O65 Fe8 140.0(7) . . ?
Fe8 O65 Cs4 105.4(3) . . ?
Fe8 O65 Cs4 91.1(3) . 13_565 ?
Mo8A O65 Cs4 102.8(3) . . ?
Mo8A O65 Cs4 93.0(4) . 13_565 ?
Mo8A O65 Fe8 151.1(5) . . ?
Mo17 O67 Fe4 150.5(4) . . ?
Mo29 O67 Fe4 140.2(19) . . ?
Mo10 O70 Cs4 99.9(3) . . ?
Mo10 O70 Fe7 151.2(5) . . ?
Fe7 O70 Cs4 108.8(3) . . ?
Mo36 O70 Cs4 102.4(4) . . ?
Mo36 O70 Fe7 143.0(8) . . ?
Fe1 O72 Fe5 177.9(10) . 10_656 ?
Fe8 O74 Cs4 119.4(4) . 13_565 ?
Mo9 O75 Fe3 151.6(5) . . ?
Mo9A O75 Fe3 143(5) . . ?
Mo1 O76 Mo2 141.1(4) . . ?
Mo3 O76 Mo1 108.1(3) . . ?
Mo3 O76 Mo2 107.8(3) . . ?
Mo1A O76 Mo3A 104.6(5) . . ?
Mo2A O76 Mo1A 137.8(7) . . ?
Mo2A O76 Mo3A 107.0(7) . . ?
Mo1 O78 Cs1 136.1(4) . . ?
Mo1A O78 Cs1 135.6(4) . . ?
Mo8A O82 Cs4 116.8(4) . 13_565 ?
Mo6 O88 Cs4 111.5(4) . 13_565 ?
Mo7 O93 Mo9 108.4(3) . . ?
Mo7 O93 Mo12 107.5(3) . . ?
Mo9 O93 Mo12 140.3(3) . . ?
Mo O93 Mo7A 103.8(6) . . ?
Mo9A O93 Mo 135(3) . . ?
Mo9A O93 Mo7A 107.3(17) . . ?
Mo O94 Fe4 138.3(5) . . ?
Fe4 O94 Cs1 110.1(3) . 10_556 ?
Mo12 O94 Cs1 99.0(3) . 10_556 ?
Mo12 O94 Fe4 150.4(4) . . ?
Mo O95 Fe6 137.7(5) . . ?
Fe6 O95 Cs1 107.7(3) . 10_556 ?
Mo12 O95 Cs1 100.8(3) . 10_556 ?
Mo12 O95 Fe6 150.2(5) . . ?
Mo7 O40 Mo12 108.3(3) . . ?
Mo7 O40 Mo8A 108.6(3) . . ?
Mo8B O40 Mo 132.9(5) . . ?
Mo12 O40 Mo8A 141.0(4) . . ?
Mo7A O40 Mo8B 102.7(6) . . ?
Mo7A O40 Mo 102.9(6) . . ?
Mo15 O98 Mo15 142.3(6) 12_565 . ?
Mo15 O98 Mo34 105.1(8) . 12_565 ?
Mo15 O98 Mo34 112.4(8) 12_565 12_565 ?
Mo16 O98 Mo15 107.8(3) . . ?
Mo16 O98 Mo15 107.8(3) . 12_565 ?
Mo16 O98 Mo33 110.5(3) . 12_565 ?
Mo16 O98 Mo34 24.7(5) . 12_565 ?
Mo33 O98 Mo34 106.5(8) . . ?
Mo33 O98 Mo34 99.7(8) 12_565 . ?
Mo6 O87 Mo19 141.1(4) . . ?
Mo7 O87 Mo6 108.3(4) . . ?
Mo7 O87 Mo19 109.7(4) . . ?
Mo20 O87 Mo6A 141.3(7) . . ?
Mo20 O87 Mo7A 108.6(8) . . ?
Mo7A O87 Mo6A 101.1(8) . . ?
Mo11 O97 Mo32 142.0(5) . . ?
Mo11 O97 Mo35 108.9(6) . . ?
Mo13 O97 Mo14 108.8(4) . . ?
Mo13 O97 Mo28 110.2(4) . . ?
Mo14 O97 Mo28 140.8(5) . . ?
Mo35 O97 Mo32 101.9(7) . . ?
O21 Mo12 Cs1 94.4(3) . 10_556 ?
O21 Mo12 O92 173.8(4) . . ?
O21 Mo12 O93 96.8(4) . . ?
O21 Mo12 O94 102.3(4) . . ?
O21 Mo12 O95 104.0(5) . . ?
O21 Mo12 O40 98.1(4) . . ?
O92 Mo12 Cs1 91.7(3) . 10_556 ?
O93 Mo12 Cs1 142.4(2) . 10_556 ?
O93 Mo12 O92 77.5(4) . . ?
O94 Mo12 Cs1 53.4(2) . 10_556 ?
O94 Mo12 O92 80.2(4) . . ?
O94 Mo12 O93 89.1(3) . . ?
O94 Mo12 O40 152.1(5) . . ?
O95 Mo12 Cs1 52.9(3) . 10_556 ?
O95 Mo12 O92 80.8(5) . . ?
O95 Mo12 O93 153.3(5) . . ?
O95 Mo12 O94 102.3(4) . . ?
O95 Mo12 O40 90.8(3) . . ?
O40 Mo12 Cs1 143.6(2) . 10_556 ?
O40 Mo12 O92 77.8(4) . . ?
O40 Mo12 O93 69.6(3) . . ?
O13 Mo20 O42 94.4(14) . . ?
O13 Mo20 O91 175.5(6) . . ?
O13 Mo20 O87 97.9(17) . . ?
O14 Mo20 O13 99.2(17) . . ?
O14 Mo20 O16 103.2(8) . . ?
O14 Mo20 O42 160.3(16) . . ?
O14 Mo20 O91 85.0(15) . . ?
O14 Mo20 O87 92.6(4) . . ?
O16 Mo20 O13 94.2(12) . . ?
O16 Mo20 O42 89.8(7) . . ?
O16 Mo20 O91 83.3(17) . . ?
O16 Mo20 O87 158.3(17) . . ?
O42 Mo20 O91 81.8(13) . . ?
O87 Mo20 O42 71.5(4) . . ?
O87 Mo20 O91 83.4(12) . . ?
O17 Mo6A O88 80.4(14) . . ?
O17 Mo6A O87 68.4(5) . . ?
O25 Mo6A O17 92.7(6) . . ?
O25 Mo6A O54 106.5(8) . . ?
O25 Mo6A O69 105(2) . . ?
O25 Mo6A O88 84.5(17) . . ?
O25 Mo6A O87 157(2) . . ?
O54 Mo6A O17 152(2) . . ?
O54 Mo6A O69 99.3(16) . . ?
O54 Mo6A O88 81.6(17) . . ?
O54 Mo6A O87 87.6(7) . . ?
O69 Mo6A O17 94.9(14) . . ?
O69 Mo6A O88 169.9(6) . . ?
O69 Mo6A O87 90.5(12) . . ?
O87 Mo6A O88 79.4(14) . . ?
Cs4 Mo8A Cs4 77.03(9) 13_565 . ?
O17 Mo8A Cs4 141.7(2) . . ?
O17 Mo8A Cs4 86.8(3) . 13_565 ?
O17 Mo8A O83 77.9(4) . . ?
O64 Mo8A Cs4 121.1(3) . 13_565 ?
O64 Mo8A Cs4 55.3(2) . . ?
O64 Mo8A O17 152.2(5) . . ?
O64 Mo8A O65 103.5(4) . . ?
O64 Mo8A O83 79.9(5) . . ?
O64 Mo8A O40 89.7(3) . . ?
O65 Mo8A Cs4 52.5(3) . . ?
O65 Mo8A Cs4 61.3(3) . 13_565 ?
O65 Mo8A O17 89.3(3) . . ?
O65 Mo8A O83 80.6(5) . . ?
O65 Mo8A O40 151.5(5) . . ?
O82 Mo8A Cs4 42.2(3) . 13_565 ?
O82 Mo8A Cs4 93.2(3) . . ?
O82 Mo8A O17 97.7(5) . . ?
O82 Mo8A O64 103.5(5) . . ?
O82 Mo8A O65 102.1(5) . . ?
O82 Mo8A O83 174.9(4) . . ?
O82 Mo8A O40 99.1(5) . . ?
O83 Mo8A Cs4 91.9(3) . . ?
O83 Mo8A Cs4 139.0(3) . 13_565 ?
O40 Mo8A Cs4 144.8(2) . . ?
O40 Mo8A Cs4 132.1(4) . 13_565 ?
O40 Mo8A O17 69.1(3) . . ?
O40 Mo8A O83 76.9(4) . . ?
O2 Mo28 Cs4 139.5(4) . . ?
O2 Mo28 O89 80.3(7) . . ?
O9 Mo28 Cs4 58.0(3) . . ?
O9 Mo28 O2 154.6(11) . . ?
O9 Mo28 O89 83.5(9) . . ?
O9 Mo28 O90 102.2(10) . . ?
O9 Mo28 O97 90.3(5) . . ?
O10 Mo28 Cs4 49.2(3) . . ?
O10 Mo28 O2 91.2(4) . . ?
O10 Mo28 O9 106.6(5) . . ?
O10 Mo28 O89 84.4(9) . . ?
O10 Mo28 O90 100.5(11) . . ?
O10 Mo28 O97 156.1(10) . . ?
O89 Mo28 Cs4 86.6(4) . . ?
O90 Mo28 Cs4 102.3(7) . . ?
O90 Mo28 O2 92.0(8) . . ?
O90 Mo28 O89 171.0(6) . . ?
O90 Mo28 O97 92.1(7) . . ?
O97 Mo28 Cs4 147.1(5) . . ?
O97 Mo28 O2 67.9(4) . . ?
O97 Mo28 O89 80.8(8) . . ?
O30 Mo29 O34 68.5(6) 12_565 . ?
O30 Mo29 O43 81(2) 12_565 . ?
O30 Mo29 Mo34 37.5(5) 12_565 . ?
O34 Mo29 O43 81(2) . . ?
O34 Mo29 Mo34 38.7(5) . . ?
O43 Mo29 Mo34 96.7(15) . . ?
O45 Mo29 O30 154(3) . 12_565 ?
O45 Mo29 O34 88.8(11) . . ?
O45 Mo29 O43 83(3) . . ?
O45 Mo29 O47 99(2) . . ?
O45 Mo29 Mo34 125.8(7) . . ?
O47 Mo29 O30 94(2) . 12_565 ?
O47 Mo29 O34 91.3(17) . . ?
O47 Mo29 O43 171.9(9) . . ?
O47 Mo29 Mo34 75.7(12) . . ?
O67 Mo29 O30 92.0(7) . 12_565 ?
O67 Mo29 O34 157(3) . . ?
O67 Mo29 O43 83(2) . . ?
O67 Mo29 O45 106.3(11) . . ?
O67 Mo29 O47 103(3) . . ?
O67 Mo29 Mo34 127.6(8) . . ?
O24 Mo1A Cs3 140.5(5) 4_655 10_656 ?
O24 Mo1A O76 68.8(3) 4_655 . ?
O24 Mo1A O78 79.1(7) 4_655 . ?
O32 Mo1A Cs3 51.7(3) . 10_656 ?
O32 Mo1A O24 90.3(4) . 4_655 ?
O32 Mo1A O76 153.2(10) . . ?
O32 Mo1A O78 80.3(8) . . ?
O63 Mo1A Cs3 53.6(3) . 10_656 ?
O63 Mo1A O24 153.7(10) . 4_655 ?
O63 Mo1A O32 104.4(5) . . ?
O63 Mo1A O73 103.0(9) . . ?
O63 Mo1A O76 89.9(4) . . ?
O63 Mo1A O78 81.9(8) . . ?
O73 Mo1A Cs3 103.4(5) . 10_656 ?
O73 Mo1A O24 94.5(7) . 4_655 ?
O73 Mo1A O32 103.2(8) . . ?
O73 Mo1A O76 95.3(7) . . ?
O73 Mo1A O78 172.8(5) . . ?
O76 Mo1A Cs3 141.6(4) . 10_656 ?
O76 Mo1A O78 79.4(6) . . ?
O78 Mo1A Cs3 83.7(4) . 10_656 ?
O2 Mo31 Cs3 142.5(3) . 2_564 ?
O2 Mo31 Cs3 142.5(3) 12_565 2_564 ?
O2 Mo31 O2 68.6(5) 12_565 . ?
O2 Mo31 O5 78.7(4) 12_565 . ?
O2 Mo31 O5 78.7(4) . . ?
O2 Mo31 Mo35 38.6(3) . . ?
O2 Mo31 Mo35 38.6(3) 12_565 . ?
O4 Mo31 Cs3 101.3(6) . 2_564 ?
O4 Mo31 O2 94.1(6) . 12_565 ?
O4 Mo31 O2 94.1(6) . . ?
O4 Mo31 O5 171.3(7) . . ?
O4 Mo31 O39 104.1(6) . 12_565 ?
O4 Mo31 O39 104.1(6) . . ?
O4 Mo31 Mo35 76.1(7) . . ?
O5 Mo31 Cs3 87.5(4) . 2_564 ?
O5 Mo31 Mo35 95.2(6) . . ?
O39 Mo31 Cs3 52.7(3) 12_565 2_564 ?
O39 Mo31 Cs3 52.7(3) . 2_564 ?
O39 Mo31 O2 153.3(6) . 12_565 ?
O39 Mo31 O2 153.3(6) 12_565 . ?
O39 Mo31 O2 90.5(4) 12_565 12_565 ?
O39 Mo31 O2 90.5(4) . . ?
O39 Mo31 O5 81.1(5) 12_565 . ?
O39 Mo31 O5 81.1(5) . . ?
O39 Mo31 O39 103.4(6) 12_565 . ?
O39 Mo31 Mo35 127.7(3) . . ?
O39 Mo31 Mo35 127.7(3) 12_565 . ?
O3 Mo32 Cs1 143.7(5) . 10_556 ?
O3 Mo32 O62 79.0(8) . . ?
O3 Mo32 O97 68.8(5) . . ?
O12 Mo32 Cs1 53.1(3) . 10_556 ?
O12 Mo32 O3 91.7(5) . . ?
O12 Mo32 O49 104.3(5) . . ?
O12 Mo32 O62 81.3(9) . . ?
O12 Mo32 O85 106.3(11) . . ?
O12 Mo32 O97 153.8(12) . . ?
O49 Mo32 Cs1 52.8(3) . 10_556 ?
O49 Mo32 O3 151.5(11) . . ?
O49 Mo32 O62 80.3(8) . . ?
O49 Mo32 O97 88.0(5) . . ?
O62 Mo32 Cs1 86.2(4) . 10_556 ?
O85 Mo32 Cs1 102.2(7) . 10_556 ?
O85 Mo32 O3 95.7(8) . . ?
O85 Mo32 O49 102.0(9) . . ?
O85 Mo32 O62 171.0(6) . . ?
O85 Mo32 O97 93.3(7) . . ?
O97 Mo32 Cs1 139.9(5) . 10_556 ?
O97 Mo32 O62 78.1(7) . . ?
O1 Mo2A Cs2 93.2(7) . . ?
O1 Mo2A O15 89.3(10) . . ?
O1 Mo2A O76 90.9(9) . . ?
O1 Mo2A O96 171.4(11) . . ?
O15 Mo2A Cs2 143.6(7) . . ?
O15 Mo2A O96 82.1(8) . . ?
O27 Mo2A Cs2 51.8(5) . . ?
O27 Mo2A O1 96.9(10) . . ?
O27 Mo2A O15 163.3(12) . . ?
O27 Mo2A O51 105.9(10) . . ?
O27 Mo2A O76 94.7(9) . . ?
O27 Mo2A O96 91.4(11) . . ?
O51 Mo2A Cs2 54.4(5) . . ?
O51 Mo2A O1 93.0(11) . . ?
O51 Mo2A O15 89.2(8) . . ?
O51 Mo2A O76 158.4(11) . . ?
O51 Mo2A O96 86.6(9) . . ?
O76 Mo2A Cs2 146.5(8) . . ?
O76 Mo2A O15 69.7(6) . . ?
O76 Mo2A O96 86.4(9) . . ?
O96 Mo2A Cs2 93.6(7) . . ?
O30 Mo33 Cs1 139.7(4) . 3_465 ?
O30 Mo33 O56 78.0(6) . . ?
O30 Mo33 Mo34 36.3(5) . 12_565 ?
O33 Mo33 Cs1 101.5(5) . 3_465 ?
O33 Mo33 O30 95.1(6) . . ?
O33 Mo33 O41 101.2(8) . 12_565 ?
O33 Mo33 O50 104.7(8) . . ?
O33 Mo33 O56 173.0(5) . . ?
O33 Mo33 O98 96.9(7) . . ?
O33 Mo33 Mo34 78.7(6) . 12_565 ?
O41 Mo33 Cs1 52.3(3) 12_565 3_465 ?
O41 Mo33 O30 88.8(4) 12_565 . ?
O41 Mo33 O56 80.4(7) 12_565 . ?
O41 Mo33 O98 152.4(9) 12_565 . ?
O41 Mo33 Mo34 123.5(5) 12_565 12_565 ?
O50 Mo33 Cs1 53.3(3) . 3_465 ?
O50 Mo33 O30 153.4(10) . . ?
O50 Mo33 O41 104.3(5) . 12_565 ?
O50 Mo33 O56 81.4(7) . . ?
O50 Mo33 O98 91.0(5) . . ?
O50 Mo33 Mo34 130.9(6) . 12_565 ?
O56 Mo33 Cs1 84.9(4) . 3_465 ?
O56 Mo33 Mo34 94.7(5) . 12_565 ?
O98 Mo33 Cs1 142.8(5) . 3_465 ?
O98 Mo33 O30 68.9(4) . . ?
O98 Mo33 O56 79.3(6) . . ?
O98 Mo33 Mo34 40.9(5) . 12_565 ?
O7 Mo4A O15 99.7(8) . . ?
O7 Mo4A O23 100.8(8) . . ?
O7 Mo4A O26 101.3(8) . . ?
O7 Mo4A O48 99.9(9) . . ?
O7 Mo4A O102 178.2(5) . . ?
O15 Mo4A O102 78.4(7) . . ?
O23 Mo4A O15 90.1(5) . . ?
O23 Mo4A O26 101.2(6) . . ?
O23 Mo4A O48 154.2(12) . . ?
O23 Mo4A O102 79.6(8) . . ?
O26 Mo4A O15 153.7(11) . . ?
O26 Mo4A O48 89.7(4) . . ?
O26 Mo4A O102 80.4(8) . . ?
O48 Mo4A O15 71.2(3) . . ?
O48 Mo4A O102 79.3(7) . . ?
O30 Mo34 O30 131.8(9) 12_565 . ?
O30 Mo34 O34 73.4(9) 12_565 . ?
O30 Mo34 O34 136.5(10) 12_565 12_565 ?
O30 Mo34 O98 70.1(6) 12_565 . ?
O30 Mo34 Mo29 164.7(16) . . ?
O30 Mo34 Mo29 40.3(7) 12_565 . ?
O30 Mo34 Mo33 104.5(6) . 12_565 ?
O30 Mo34 Mo33 39.3(4) 12_565 12_565 ?
O34 Mo34 O30 65.8(8) 12_565 . ?
O34 Mo34 O30 130.5(10) . . ?
O34 Mo34 O34 69.3(6) . 12_565 ?
O34 Mo34 O98 135.9(11) . . ?
O34 Mo34 Mo29 41.5(9) . . ?
O34 Mo34 Mo29 110.5(9) 12_565 . ?
O34 Mo34 Mo33 112.5(11) . 12_565 ?
O34 Mo34 Mo33 162.3(8) 12_565 12_565 ?
O37 Mo34 O30 110.0(13) . 12_565 ?
O37 Mo34 O30 98.5(13) . . ?
O37 Mo34 O34 111.6(11) . . ?
O37 Mo34 O34 104.1(11) . 12_565 ?
O37 Mo34 O98 103.7(9) . . ?
O37 Mo34 Mo29 96.7(18) . . ?
O37 Mo34 Mo33 91.7(9) . 12_565 ?
O98 Mo34 O30 65.7(6) . . ?
O98 Mo34 O34 126.6(11) . 12_565 ?
O98 Mo34 Mo29 110.3(10) . . ?
O98 Mo34 Mo33 39.4(4) . 12_565 ?
Mo34 Mo34 O30 22.6(5) 12_565 . ?
Mo34 Mo34 O34 121.6(7) 12_565 . ?
Mo34 Mo34 O37 84.8(10) 12_565 . ?
Mo34 Mo34 O98 86.4(8) 12_565 . ?
Mo34 Mo34 Mo29 162.2(4) 12_565 . ?
O6 Mo30 Cs2 52.8(3) . . ?
O6 Mo30 Cs2 52.8(3) 12_565 . ?
O6 Mo30 O6 103.3(6) . 12_565 ?
O6 Mo30 O19 80.9(5) . . ?
O6 Mo30 O19 80.9(5) 12_565 . ?
O6 Mo30 O34 153.6(6) 12_565 12_565 ?
O6 Mo30 O34 153.6(6) . . ?
O6 Mo30 O34 90.2(3) . 12_565 ?
O6 Mo30 O34 90.2(3) 12_565 . ?
O19 Mo30 Cs2 88.2(4) . . ?
O34 Mo30 Cs2 142.5(3) . . ?
O34 Mo30 Cs2 142.5(3) 12_565 . ?
O34 Mo30 O19 78.9(5) . . ?
O34 Mo30 O19 78.9(5) 12_565 . ?
O34 Mo30 O34 69.4(4) 12_565 . ?
O38 Mo30 Cs2 96.7(5) . . ?
O38 Mo30 O6 102.0(5) . . ?
O38 Mo30 O6 102.0(5) . 12_565 ?
O38 Mo30 O19 175.1(7) . . ?
O38 Mo30 O34 97.1(6) . 12_565 ?
O38 Mo30 O34 97.1(6) . . ?
O17 Mo7A O28 77.4(11) . . ?
O17 Mo7A O42 135.1(14) . . ?
O17 Mo7A O93 135.6(13) . . ?
O17 Mo7A O40 69.9(6) . . ?
O17 Mo7A O87 70.4(6) . . ?
O42 Mo7A O28 75.1(11) . . ?
O60 Mo7A O17 104.6(13) . . ?
O60 Mo7A O28 177.6(9) . . ?
O60 Mo7A O42 104.0(12) . . ?
O60 Mo7A O93 102.0(12) . . ?
O60 Mo7A O40 104.4(13) . . ?
O60 Mo7A O87 106.4(12) . . ?
O93 Mo7A O28 75.6(11) . . ?
O93 Mo7A O42 68.9(6) . . ?
O40 Mo7A O28 75.0(11) . . ?
O40 Mo7A O42 133.2(13) . . ?
O40 Mo7A O93 69.4(6) . . ?
O40 Mo7A O87 134.5(14) . . ?
O87 Mo7A O28 75.4(11) . . ?
O87 Mo7A O42 68.6(6) . . ?
O87 Mo7A O93 133.2(14) . . ?
O2 Mo35 O2 69.3(7) 12_565 . ?
O2 Mo35 O3 132.1(9) 12_565 . ?
O2 Mo35 O3 132.1(9) . . ?
O2 Mo35 O97 131.9(11) 12_565 . ?
O2 Mo35 O97 68.4(4) . . ?
O2 Mo35 O97 68.4(4) 12_565 12_565 ?
O2 Mo35 O97 131.9(11) . 12_565 ?
O2 Mo35 Mo31 39.0(4) 12_565 . ?
O2 Mo35 Mo31 39.0(4) . . ?
O3 Mo35 O97 68.8(5) . 12_565 ?
O3 Mo35 O97 68.8(5) . . ?
O3 Mo35 Mo31 163.7(12) . . ?
O61 Mo35 O2 107.1(10) . . ?
O61 Mo35 O2 107.1(10) . 12_565 ?
O61 Mo35 O3 104.6(12) . . ?
O61 Mo35 O97 106.2(8) . 12_565 ?
O61 Mo35 O97 106.2(8) . . ?
O61 Mo35 Mo31 91.7(9) . . ?
O97 Mo35 O97 131.6(11) 12_565 . ?
O97 Mo35 Mo31 107.0(5) . . ?
O97 Mo35 Mo31 107.0(5) 12_565 . ?
O8 Mo3A O24 66.9(5) . 4_655 ?
O8 Mo3A O76 129.1(8) . . ?
O15 Mo3A O8 134.2(8) . . ?
O15 Mo3A O24 129.8(8) . 4_655 ?
O15 Mo3A O48 70.2(5) . . ?
O15 Mo3A O76 69.3(5) . . ?
O46 Mo3A O8 104.9(8) . . ?
O46 Mo3A O15 110.0(9) . . ?
O46 Mo3A O24 102.3(8) . 4_655 ?
O46 Mo3A O48 111.9(9) . . ?
O46 Mo3A O76 103.6(9) . . ?
O48 Mo3A O8 69.9(5) . . ?
O48 Mo3A O24 130.1(8) . 4_655 ?
O48 Mo3A O76 133.0(8) . . ?
O76 Mo3A O24 66.4(5) . 4_655 ?
O8 Mo5A O48 68.9(6) . . ?
O8 Mo5A O55 81.8(11) . . ?
O35 Mo5A O8 154.3(15) . . ?
O35 Mo5A O48 87.6(8) . . ?
O35 Mo5A O53 97.1(14) . . ?
O35 Mo5A O55 84.8(13) . . ?
O48 Mo5A O55 81.7(11) . . ?
O53 Mo5A O8 93.0(12) . . ?
O53 Mo5A O48 89.5(10) . . ?
O53 Mo5A O55 170.9(10) . . ?
O58 Mo5A O8 93.3(8) . . ?
O58 Mo5A O35 107.8(10) . . ?
O58 Mo5A O48 160.0(15) . . ?
O58 Mo5A O53 100.8(16) . . ?
O58 Mo5A O55 87.0(13) . . ?
O8 Mo36 Cs4 142.7(6) 4_655 . ?
O8 Mo36 O86 81.4(8) 4_655 . ?
O11 Mo36 Cs4 107.2(6) . . ?
O11 Mo36 O8 92.0(7) . 4_655 ?
O11 Mo36 O24 92.9(8) . . ?
O11 Mo36 O86 171.9(5) . . ?
O24 Mo36 Cs4 139.2(5) . . ?
O24 Mo36 O8 68.3(3) . 4_655 ?
O24 Mo36 O86 80.3(8) . . ?
O59 Mo36 Cs4 56.2(3) . . ?
O59 Mo36 O8 89.5(5) . 4_655 ?
O59 Mo36 O11 100.7(10) . . ?
O59 Mo36 O24 154.4(10) . . ?
O59 Mo36 O86 84.0(9) . . ?
O70 Mo36 Cs4 51.5(3) . . ?
O70 Mo36 O8 156.7(9) . 4_655 ?
O70 Mo36 O11 99.9(10) . . ?
O70 Mo36 O24 90.9(4) . . ?
O70 Mo36 O59 107.7(5) . . ?
O70 Mo36 O86 84.8(9) . . ?
O86 Mo36 Cs4 80.9(4) . . ?
O42 Mo9A O44 82(5) . . ?
O52 Mo9A O42 159(5) . . ?
O52 Mo9A O44 88(6) . . ?
O52 Mo9A O75 109(2) . . ?
O52 Mo9A O93 91.5(12) . . ?
O52 Mo9A O101 100(8) . . ?
O75 Mo9A O42 90(2) . . ?
O75 Mo9A O44 87(7) . . ?
O75 Mo9A O93 157(6) . . ?
O75 Mo9A O101 97(6) . . ?
O93 Mo9A O42 68.9(11) . . ?
O93 Mo9A O44 83(5) . . ?
O101 Mo9A O42 88(4) . . ?
O101 Mo9A O44 169.6(18) . . ?
O101 Mo9A O93 90(5) . . ?

loop_
_geom_bond_atom_site_label_1
_geom_bond_atom_site_label_2
_geom_bond_distance
_geom_bond_site_symmetry_2
_geom_bond_publ_flag
Cs1 Mo14 3.9526(16) 10_656 ?
Cs1 Mo 3.922(3) 10_656 ?
Cs1 O1 3.102(8) . ?
Cs1 O12 3.212(9) 10_656 ?
Cs1 O41 3.228(8) 10_656 ?
Cs1 O49 3.185(8) 10_656 ?
Cs1 O50 3.272(8) 3_565 ?
Cs1 O78 3.029(8) . ?
Cs1 O94 3.173(7) 10_656 ?
Cs1 O95 3.168(8) 10_656 ?
Cs1 Mo12 3.903(2) 10_656 ?
Cs1 Mo32 3.934(5) 10_656 ?
Cs2 Mo18 3.8903(17) . ?
Cs2 O6 3.179(7) 12_565 ?
Cs2 O6 3.179(7) . ?
Cs2 O27 3.175(7) . ?
Cs2 O27 3.175(7) 12_565 ?
Cs2 O51 3.233(8) 12_565 ?
Cs2 O51 3.232(8) . ?
Cs2 O62 3.060(9) 10_656 ?
Cs2 O62 3.060(9) 3_565 ?
Cs2 Mo2A 3.929(18) . ?
Cs2 Mo2A 3.929(18) 12_565 ?
Cs2 Mo30 3.927(8) . ?
Cs3 Mo1 3.9304(17) 10_556 ?
Cs3 Mo1 3.9304(17) 3_465 ?
Cs3 Mo8 3.9262(18) 2_565 ?
Cs3 O32 3.170(8) 3_465 ?
Cs3 O32 3.170(8) 10_556 ?
Cs3 O39 3.173(8) 2_565 ?
Cs3 O39 3.173(8) 11_656 ?
Cs3 O56 3.076(8) . ?
Cs3 O56 3.076(8) 12_565 ?
Cs3 O63 3.239(8) 3_465 ?
Cs3 O63 3.239(8) 10_556 ?
Cs3 Mo31 3.917(6) 2_565 ?
Cs4 Mo10 3.831(4) . ?
Cs4 O9 3.428(9) . ?
Cs4 O10 3.169(10) . ?
Cs4 O59 3.221(9) . ?
Cs4 O64 3.532(8) . ?
Cs4 O65 3.661(10) 13_565 ?
Cs4 O65 3.440(9) . ?
Cs4 O70 3.087(8) . ?
Cs4 O74 2.762(10) 13_565 ?
Cs4 O82 3.140(9) 13_565 ?
Cs4 O88 3.698(10) 13_565 ?
Cs4 Mo36 3.851(7) . ?
Mo1 O24 2.037(8) 4_655 ?
Mo1 O32 1.790(8) . ?
Mo1 O63 1.781(8) . ?
Mo1 O73 2.413(12) . ?
Mo1 O76 2.066(7) . ?
Mo1 O78 1.691(11) . ?
Mo2 O1 1.676(8) . ?
Mo2 O15 2.060(8) . ?
Mo2 O27 1.805(9) . ?
Mo2 O51 1.772(9) . ?
Mo2 O76 2.071(8) . ?
Mo2 O96 2.421(9) . ?
Mo3 O8 2.006(7) . ?
Mo3 O15 2.006(7) . ?
Mo3 O18 1.666(8) . ?
Mo3 O24 2.021(7) 4_655 ?
Mo3 O46 2.350(8) . ?
Mo3 O48 2.024(7) . ?
Mo3 O76 2.010(7) . ?
Mo4 O7 2.337(10) . ?
Mo4 O15 2.073(7) . ?
Mo4 O23 1.765(7) . ?
Mo4 O26 1.795(7) . ?
Mo4 O48 2.086(7) . ?
Mo4 O102 1.710(9) . ?
Mo5 O8 2.065(8) . ?
Mo5 O35 1.764(8) . ?
Mo5 O48 2.064(7) . ?
Mo5 O53 2.393(10) . ?
Mo5 O55 1.699(9) . ?
Mo5 O58 1.787(7) . ?
Mo6 O17 2.061(7) . ?
Mo6 O25 1.798(8) . ?
Mo6 O54 1.773(8) . ?
Mo6 O69 2.415(11) . ?
Mo6 O88 1.705(11) . ?
Mo6 O87 2.057(8) . ?
Mo7 O17 2.010(7) . ?
Mo7 O28 1.664(8) . ?
Mo7 O42 2.012(7) . ?
Mo7 O60 2.376(8) . ?
Mo7 O93 2.013(7) . ?
Mo7 O40 2.022(8) . ?
Mo7 O87 2.014(8) . ?
Mo8B O17 2.076(9) . ?
Mo8B O64 1.753(9) . ?
Mo8B O65 1.770(9) . ?
Mo8B O82 2.312(19) . ?
Mo8B O83 1.76(2) . ?
Mo8B O40 2.069(8) . ?
Mo9 O42 2.067(7) . ?
Mo9 O44 1.688(10) . ?
Mo9 O52 1.784(8) . ?
Mo9 O75 1.780(9) . ?
Mo9 O93 2.049(7) . ?
Mo9 O101 2.420(11) . ?
Mo10 O8 2.038(8) 4_655 ?
Mo10 O11 2.32(2) . ?
Mo10 O24 2.034(8) . ?
Mo10 O59 1.785(9) . ?
Mo10 O70 1.801(10) . ?
Mo10 O86 1.75(2) . ?
Mo11 O2 2.041(9) . ?
Mo11 O9 1.791(10) . ?
Mo11 O10 1.794(9) . ?
Mo11 O89 1.723(15) . ?
Mo11 O90 2.379(17) . ?
Mo11 O97 2.043(9) . ?
Mo8 O2 2.068(8) . ?
Mo8 O2 2.067(8) 12_565 ?
Mo8 O4 2.400(15) . ?
Mo8 O5 1.692(13) . ?
Mo8 O39 1.784(8) . ?
Mo8 O39 1.784(8) 12_565 ?
Mo13 O2 1.999(8) 12_565 ?
Mo13 O2 1.999(8) . ?
Mo13 O3 2.025(11) . ?
Mo13 O31 1.651(11) . ?
Mo13 O61 2.343(12) . ?
Mo13 O97 2.022(9) . ?
Mo13 O97 2.022(9) 12_565 ?
Mo14 O3 2.065(4) . ?
Mo14 O12 1.792(8) . ?
Mo14 O49 1.797(9) . ?
Mo14 O62 1.678(11) . ?
Mo14 O85 2.397(13) . ?
Mo14 O97 2.030(8) . ?
Mo15 O30 2.038(7) . ?
Mo15 O33 2.383(11) . ?
Mo15 O41 1.778(8) 12_565 ?
Mo15 O50 1.800(8) . ?
Mo15 O56 1.687(10) . ?
Mo15 O98 2.068(4) . ?
Mo16 O30 2.013(7) . ?
Mo16 O30 2.013(7) 12_565 ?
Mo16 O34 2.010(7) . ?
Mo16 O34 2.010(7) 12_565 ?
Mo16 O36 1.664(10) . ?
Mo16 O37 2.349(10) . ?
Mo16 O98 2.013(11) . ?
Mo17 O30 2.071(7) 12_565 ?
Mo17 O34 2.058(7) . ?
Mo17 O43 1.679(10) . ?
Mo17 O45 1.782(7) . ?
Mo17 O47 2.432(10) . ?
Mo17 O67 1.791(8) . ?
Mo18 O6 1.772(7) 12_565 ?
Mo18 O6 1.772(7) . ?
Mo18 O19 1.720(11) . ?
Mo18 O34 2.076(7) . ?
Mo18 O34 2.076(7) 12_565 ?
Mo18 O38 2.328(11) . ?
Mo19 O13 2.379(13) . ?
Mo19 O14 1.789(7) . ?
Mo19 O16 1.762(8) . ?
Mo19 O42 2.077(8) . ?
Mo19 O91 1.702(12) . ?
Mo19 O87 2.104(9) . ?
Mo O21 2.381(11) . ?
Mo O92 1.698(12) . ?
Mo O93 2.056(7) . ?
Mo O94 1.770(8) . ?
Mo O95 1.784(9) . ?
Mo O40 2.084(8) . ?
Fe1 O27 1.985(8) 12_565 ?
Fe1 O27 1.985(8) . ?
Fe1 O63 1.975(8) . ?
Fe1 O63 1.975(8) 12_565 ?
Fe1 O71 2.170(14) . ?
Fe1 O72 1.889(14) . ?
Fe2 O6 1.997(7) 12_565 ?
Fe2 O23 2.001(7) . ?
Fe2 O45 1.964(8) . ?
Fe2 O51 1.973(8) . ?
Fe2 O77 1.994(8) . ?
Fe2 O84 2.061(7) . ?
Fe3 O16 1.996(7) . ?
Fe3 O26 1.985(7) . ?
Fe3 O35 1.957(8) . ?
Fe3 O75 1.945(8) . ?
Fe3 O99 2.075(7) . ?
Fe3 O103 2.002(9) . ?
Fe4 O29 2.059(8) . ?
Fe4 O41 1.970(8) . ?
Fe4 O52 1.974(8) . ?
Fe4 O67 1.983(8) . ?
Fe4 O94 1.966(8) . ?
Fe4 O100 2.053(10) . ?
Fe5 O12 1.996(9) . ?
Fe5 O12 1.996(9) 12_565 ?
Fe5 O50 1.975(9) . ?
Fe5 O50 1.975(9) 12_565 ?
Fe5 O72 1.907(14) 10_556 ?
Fe5 O79 2.102(15) . ?
Fe6 O9 1.973(8) . ?
Fe6 O49 1.963(9) . ?
Fe6 O64 1.985(8) . ?
Fe6 O80 2.017(12) . ?
Fe6 O81 2.051(10) . ?
Fe6 O95 1.990(8) . ?
Fe7 O10 1.992(8) . ?
Fe7 O32 1.969(8) 4_655 ?
Fe7 O39 1.974(8) . ?
Fe7 O57 2.039(9) . ?
Fe7 O68 2.030(11) . ?
Fe7 O70 1.963(8) . ?
Fe8 O25 1.972(8) . ?
Fe8 O58 1.970(8) 4_655 ?
Fe8 O59 1.962(9) . ?
Fe8 O65 1.953(8) . ?
Fe8 O66 2.036(12) . ?
Fe8 O74 2.066(10) . ?
Fe9 O14 1.994(7) 4_655 ?
Fe9 O14 1.994(7) . ?
Fe9 O20 2.027(13) . ?
Fe9 O22 2.035(11) . ?
Fe9 O54 1.968(9) . ?
Fe9 O54 1.968(9) 4_655 ?
O1 Mo2A 1.94(3) . ?
O2 Mo28 2.083(10) . ?
O2 Mo31 2.074(9) . ?
O2 Mo35 2.056(17) . ?
O3 Mo32 2.061(9) . ?
O3 Mo32 2.061(9) 12_565 ?
O3 Mo35 2.07(2) . ?
O4 Mo31 1.727(18) . ?
O5 Mo31 2.368(16) . ?
O6 Mo30 1.805(9) . ?
O7 Mo4A 1.69(3) . ?
O8 Mo3A 2.060(16) . ?
O8 Mo5A 2.045(19) . ?
O8 Mo36 2.084(10) 4_655 ?
O9 Mo28 1.743(11) . ?
O10 Mo28 1.736(10) . ?
O11 Mo36 1.79(3) . ?
O12 Mo32 1.722(9) . ?
O13 Mo20 1.86(5) . ?
O14 Mo20 1.803(10) . ?
O15 Mo2A 2.10(2) . ?
O15 Mo4A 2.003(9) . ?
O15 Mo3A 2.022(15) . ?
O16 Mo20 1.843(17) . ?
O17 Mo6A 2.043(12) . ?
O17 Mo8A 2.059(8) . ?
O17 Mo7A 2.003(17) . ?
O19 Mo30 2.317(17) . ?
O21 Mo12 1.697(11) . ?
O23 Mo4A 1.844(11) . ?
O24 Mo1A 2.060(9) 4_655 ?
O24 Mo3A 2.162(16) 4_655 ?
O24 Mo36 2.065(9) . ?
O25 Mo6A 1.692(12) . ?
O26 Mo4A 1.859(10) . ?
O27 Mo2A 1.69(2) . ?
O28 Mo7A 2.49(4) . ?
O30 Mo29 2.063(16) 12_565 ?
O30 Mo33 2.076(9) . ?
O30 Mo34 1.94(3) 12_565 ?
O30 Mo34 2.18(3) . ?
O32 Mo1A 1.794(9) . ?
O33 Mo33 1.71(2) . ?
O34 Mo29 2.10(2) . ?
O34 Mo34 2.13(2) 12_565 ?
O34 Mo34 1.98(2) . ?
O34 Mo30 2.051(9) . ?
O35 Mo5A 1.770(19) . ?
O37 Mo34 1.480(19) 12_565 ?
O37 Mo34 1.480(19) . ?
O38 Mo30 1.726(16) . ?
O39 Mo31 1.772(9) . ?
O41 Mo33 1.807(10) 12_565 ?
O42 Mo20 2.009(11) . ?
O42 Mo7A 2.078(18) . ?
O42 Mo9A 2.09(4) . ?
O43 Mo29 2.30(8) . ?
O44 Mo9A 2.2(2) . ?
O45 Mo29 1.78(2) . ?
O46 Mo3A 1.443(18) . ?
O47 Mo29 1.82(8) . ?
O48 Mo4A 2.003(9) . ?
O48 Mo3A 2.036(16) . ?
O48 Mo5A 2.103(18) . ?
O49 Mo32 1.821(12) . ?
O50 Mo33 1.749(10) . ?
O51 Mo2A 1.80(2) . ?
O52 Mo9A 1.71(3) . ?
O53 Mo5A 1.86(4) . ?
O54 Mo6A 1.803(15) . ?
O55 Mo5A 2.24(4) . ?
O56 Mo33 2.36(2) . ?
O58 Mo5A 1.691(17) . ?
O59 Mo36 1.762(10) . ?
O60 Mo7A 1.55(4) . ?
O61 Mo35 1.44(3) . ?
O62 Mo32 2.35(2) . ?
O63 Mo1A 1.738(9) . ?
O64 Mo8A 1.784(8) . ?
O65 Mo8A 1.815(8) . ?
O67 Mo29 1.714(14) . ?
O69 Mo6A 1.81(5) . ?
O70 Mo36 1.735(9) . ?
O73 Mo1A 1.75(2) . ?
O75 Mo9A 1.75(4) . ?
O76 Mo1A 2.070(9) . ?
O76 Mo2A 2.009(19) . ?
O76 Mo3A 2.101(16) . ?
O78 Mo1A 2.36(2) . ?
O82 Mo8A 1.672(11) . ?
O83 Mo8A 2.398(13) . ?
O85 Mo32 1.73(3) . ?
O86 Mo36 2.29(3) . ?
O88 Mo6A 2.32(5) . ?
O89 Mo28 2.30(3) . ?
O90 Mo28 1.81(3) . ?
O91 Mo20 2.22(5) . ?
O92 Mo12 2.379(12) . ?
O93 Mo12 2.069(7) . ?
O93 Mo7A 2.062(17) . ?
O93 Mo9A 2.05(3) . ?
O94 Mo12 1.832(8) . ?
O95 Mo12 1.761(8) . ?
O96 Mo2A 2.17(3) . ?
O101 Mo9A 1.9(2) . ?
O102 Mo4A 2.35(3) . ?
Mo24 Mo24 2.08(2) 12_565 ?
Mo24 Mo27 2.899(16) 4_655 ?
Mo27 Mo27 1.79(2) 12_565 ?
O40 Mo12 2.038(7) . ?
O40 Mo8A 2.048(7) . ?
O40 Mo7A 2.058(17) . ?
O98 Mo33 2.044(7) 12_565 ?
O98 Mo33 2.044(7) . ?
O98 Mo34 2.109(18) 12_565 ?
O98 Mo34 2.109(18) . ?
O87 Mo20 1.984(11) . ?
O87 Mo6A 2.124(15) . ?
O87 Mo7A 2.058(19) . ?
O97 Mo28 2.080(11) . ?
O97 Mo32 2.093(11) . ?
O97 Mo35 2.083(12) . ?
Mo29 Mo34 3.12(3) . ?
Mo31 Mo35 3.218(18) . ?
Mo33 Mo34 3.18(2) 12_565 ?
Mo34 Mo34 0.27(5) 12_565 ?

loop_
_geom_torsion_atom_site_label_1
_geom_torsion_atom_site_label_2
_geom_torsion_atom_site_label_3
_geom_torsion_atom_site_label_4
_geom_torsion
_geom_torsion_site_symmetry_1
_geom_torsion_site_symmetry_2
_geom_torsion_site_symmetry_3
_geom_torsion_site_symmetry_4
_geom_torsion_publ_flag
Cs1 Mo1 O32 Cs3 74.3(4) . . . 10_656 ?
Cs1 Mo1 O32 Fe7 -121.3(10) . . . 4_655 ?
Cs1 Mo1 O63 Cs3 -108.0(2) . . . 10_656 ?
Cs1 Mo1 O63 Fe1 77.0(13) . . . . ?
Cs1 Mo2 O27 Cs2 112.7(2) . . . . ?
Cs1 Mo2 O27 Fe1 -76.3(10) . . . . ?
Cs1 Mo2 O51 Cs2 -77.5(4) . . . . ?
Cs1 Mo2 O51 Fe2 129.7(9) . . . . ?
Cs1 Mo14 O12 Fe5 -168.6(14) 10_556 . . . ?
Cs1 Mo14 O49 Fe6 156.6(14) 10_556 . . . ?
Cs1 Mo14 O62 Cs2 -112.7(6) 10_556 . . 10_556 ?
Cs1 Mo15 O50 Fe5 -166.3(14) 3_465 . . . ?
Cs1 Mo15 O56 Cs3 -104.9(5) 3_465 . . . ?
Cs1 Mo O94 Fe4 138.4(8) 10_556 . . . ?
Cs1 Mo O95 Fe6 -132.5(9) 10_556 . . . ?
Cs1 O12 Mo32 O3 -170.4(6) 10_556 . . . ?
Cs1 O12 Mo32 O49 -14.2(12) 10_556 . . . ?
Cs1 O12 Mo32 O62 -91.7(4) 10_556 . . . ?
Cs1 O12 Mo32 O85 93.2(6) 10_556 . . . ?
Cs1 O12 Mo32 O97 -130.0(19) 10_556 . . . ?
Cs1 O49 Mo32 O3 136.4(18) 10_556 . . . ?
Cs1 O49 Mo32 O12 14.3(12) 10_556 . . . ?
Cs1 O49 Mo32 O62 92.6(4) 10_556 . . . ?
Cs1 O49 Mo32 O85 -96.3(5) 10_556 . . . ?
Cs1 O49 Mo32 O97 170.8(6) 10_556 . . . ?
Cs1 O50 Mo33 O30 -129.6(16) 3_465 . . . ?
Cs1 O50 Mo33 O33 93.6(5) 3_465 . . . ?
Cs1 O50 Mo33 O41 -12.3(10) 3_465 . . 12_565 ?
Cs1 O50 Mo33 O56 -90.0(4) 3_465 . . . ?
Cs1 O50 Mo33 O98 -169.0(6) 3_465 . . . ?
Cs1 O50 Mo33 Mo34 -178.8(9) 3_465 . . 12_565 ?
Cs1 O94 Mo12 O21 86.3(4) 10_556 . . . ?
Cs1 O94 Mo12 O92 -99.5(3) 10_556 . . . ?
Cs1 O94 Mo12 O93 -176.9(3) 10_556 . . . ?
Cs1 O94 Mo12 O95 -21.3(5) 10_556 . . . ?
Cs1 O94 Mo12 O40 -137.7(8) 10_556 . . . ?
Cs1 O95 Mo12 O21 -84.8(4) 10_556 . . . ?
Cs1 O95 Mo12 O92 99.2(3) 10_556 . . . ?
Cs1 O95 Mo12 O93 134.9(9) 10_556 . . . ?
Cs1 O95 Mo12 O94 21.4(5) 10_556 . . . ?
Cs1 O95 Mo12 O40 176.6(4) 10_556 . . . ?
Cs2 Mo2 O1 Cs1 109.0(5) . . . . ?
Cs2 Mo2 O27 Fe1 171.1(13) . . . . ?
Cs2 Mo2 O51 Fe2 -152.8(12) . . . . ?
Cs2 Mo14 O12 Cs1 -112.5(2) 10_556 . . 10_556 ?
Cs2 Mo14 O12 Fe5 78.9(11) 10_556 . . . ?
Cs2 Mo14 O49 Cs1 78.1(4) 10_556 . . 10_556 ?
Cs2 Mo14 O49 Fe6 -125.3(10) 10_556 . . . ?
Cs2 Mo18 O6 Fe2 -133.1(7) . . . 12_565 ?
Cs2 O6 Mo30 O6 16.3(7) . . . 12_565 ?
Cs2 O6 Mo30 O19 94.7(3) . . . . ?
Cs2 O6 Mo30 O34 135.2(13) . . . . ?
Cs2 O6 Mo30 O34 173.5(4) . . . 12_565 ?
Cs2 O6 Mo30 O38 -89.3(4) . . . . ?
Cs2 O27 Mo2A O1 88.6(7) . . . . ?
Cs2 O27 Mo2A O15 -160(5) . . . . ?
Cs2 O27 Mo2A O51 -6.5(13) . . . . ?
Cs2 O27 Mo2A O76 -179.9(6) . . . . ?
Cs2 O27 Mo2A O96 -93.4(6) . . . . ?
Cs2 O51 Mo2A O1 -91.8(7) . . . . ?
Cs2 O51 Mo2A O15 179.0(6) . . . . ?
Cs2 O51 Mo2A O27 6.3(13) . . . . ?
Cs2 O51 Mo2A O76 168(4) . . . . ?
Cs2 O51 Mo2A O96 96.8(6) . . . . ?
Cs3 Mo1 O32 Fe7 164.4(14) 10_656 . . 4_655 ?
Cs3 Mo1 O63 Fe1 -175.0(15) 10_656 . . . ?
Cs3 Mo1 O78 Cs1 -110.3(6) 10_656 . . . ?
Cs3 Mo8 O39 Fe7 -155.4(12) 2_564 . . . ?
Cs3 Mo15 O50 Cs1 -111.8(2) . . . 3_465 ?
Cs3 Mo15 O50 Fe5 81.9(12) . . . . ?
Cs3 O32 Mo1A O24 168.5(5) 10_656 . . 4_655 ?
Cs3 O32 Mo1A O63 10.6(11) 10_656 . . . ?
Cs3 O32 Mo1A O73 -96.8(5) 10_656 . . . ?
Cs3 O32 Mo1A O76 130.7(17) 10_656 . . . ?
Cs3 O32 Mo1A O78 89.6(4) 10_656 . . . ?
Cs3 O39 Mo31 O2 -172.1(4) 2_564 . . . ?
Cs3 O39 Mo31 O2 -134.7(11) 2_564 . . 12_565 ?
Cs3 O39 Mo31 O4 93.5(5) 2_564 . . . ?
Cs3 O39 Mo31 O5 -93.6(3) 2_564 . . . ?
Cs3 O39 Mo31 O39 -15.1(7) 2_564 . . 12_565 ?
Cs3 O39 Mo31 Mo35 176.7(7) 2_564 . . . ?
Cs3 O63 Mo1A O24 -132.3(19) 10_656 . . 4_655 ?
Cs3 O63 Mo1A O32 -10.3(11) 10_656 . . . ?
Cs3 O63 Mo1A O73 97.2(5) 10_656 . . . ?
Cs3 O63 Mo1A O76 -167.4(5) 10_656 . . . ?
Cs3 O63 Mo1A O78 -88.1(4) 10_656 . . . ?
Cs4 Mo8B O64 Fe6 134.8(10) . . . . ?
Cs4 Mo8B O65 Cs4 101.5(4) . . . 13_565 ?
Cs4 Mo8B O65 Fe8 -135.7(11) . . . . ?
Cs4 Mo10 O59 Fe8 165.7(17) . . . . ?
Cs4 Mo10 O70 Fe7 -174.4(17) . . . . ?
Cs4 Mo11 O9 Fe6 -156.2(13) . . . . ?
Cs4 Mo11 O10 Fe7 164.9(15) . . . . ?
Cs4 O9 Mo28 O2 -141(3) . . . . ?
Cs4 O9 Mo28 O10 -7.9(13) . . . . ?
Cs4 O9 Mo28 O89 -90.1(3) . . . . ?
Cs4 O9 Mo28 O90 97.0(5) . . . . ?
Cs4 O9 Mo28 O97 -170.8(7) . . . . ?
Cs4 O10 Mo28 O2 170.4(6) . . . . ?
Cs4 O10 Mo28 O9 8.9(14) . . . . ?
Cs4 O10 Mo28 O89 90.3(5) . . . . ?
Cs4 O10 Mo28 O90 -97.3(6) . . . . ?
Cs4 O10 Mo28 O97 142(3) . . . . ?
Cs4 O59 Mo36 O8 164.4(7) . . . 4_655 ?
Cs4 O59 Mo36 O11 -103.6(4) . . . . ?
Cs4 O59 Mo36 O24 135(3) . . . . ?
Cs4 O59 Mo36 O70 0.5(13) . . . . ?
Cs4 O59 Mo36 O86 83.0(4) . . . . ?
Cs4 O64 Mo8A Cs4 42.6(4) . . . 13_565 ?
Cs4 O64 Mo8A O17 -137.1(9) . . . . ?
Cs4 O64 Mo8A O65 -21.8(5) . . . . ?
Cs4 O64 Mo8A O82 84.5(4) . . . . ?
Cs4 O64 Mo8A O83 -99.4(3) . . . . ?
Cs4 O64 Mo8A O40 -176.2(4) . . . . ?
Cs4 O65 Mo8A Cs4 95.7(3) 13_565 . . . ?
Cs4 O65 Mo8A Cs4 -95.7(3) . . . 13_565 ?
Cs4 O65 Mo8A O17 -86.7(3) 13_565 . . . ?
Cs4 O65 Mo8A O17 177.6(4) . . . . ?
Cs4 O65 Mo8A O64 118.3(4) 13_565 . . . ?
Cs4 O65 Mo8A O64 22.6(5) . . . . ?
Cs4 O65 Mo8A O82 -84.7(4) . . . . ?
Cs4 O65 Mo8A O82 11.0(4) 13_565 . . . ?
Cs4 O65 Mo8A O83 99.7(4) . . . . ?
Cs4 O65 Mo8A O83 -164.6(3) 13_565 . . . ?
Cs4 O65 Mo8A O40 -126.3(9) 13_565 . . . ?
Cs4 O65 Mo8A O40 138.0(8) . . . . ?
Cs4 O70 Mo36 O8 -136(3) . . . 4_655 ?
Cs4 O70 Mo36 O11 104.2(5) . . . . ?
Cs4 O70 Mo36 O24 -162.7(6) . . . . ?
Cs4 O70 Mo36 O59 -0.5(14) . . . . ?
Cs4 O70 Mo36 O86 -82.5(4) . . . . ?
Cs4 O82 Mo8A Cs4 -66.7(4) 13_565 . . . ?
Cs4 O82 Mo8A O17 76.5(4) 13_565 . . . ?
Cs4 O82 Mo8A O64 -121.7(4) 13_565 . . . ?
Cs4 O82 Mo8A O65 -14.4(5) 13_565 . . . ?
Cs4 O82 Mo8A O40 146.4(4) 13_565 . . . ?
Fe1 O27 Mo2A Cs2 157.2(18) . . . . ?
Fe1 O27 Mo2A O1 -114.2(15) . . . . ?
Fe1 O27 Mo2A O15 -3(6) . . . . ?
Fe1 O27 Mo2A O51 150.7(10) . . . . ?
Fe1 O27 Mo2A O76 -23(2) . . . . ?
Fe1 O27 Mo2A O96 63.8(17) . . . . ?
Fe1 O63 Mo1A Cs3 -140.0(12) . . . 10_656 ?
Fe1 O63 Mo1A O24 88(3) . . . 4_655 ?
Fe1 O63 Mo1A O32 -150.4(8) . . . . ?
Fe1 O63 Mo1A O73 -42.8(12) . . . . ?
Fe1 O63 Mo1A O76 52.6(14) . . . . ?
Fe1 O63 Mo1A O78 131.9(10) . . . . ?
Fe2 O6 Mo30 Cs2 -159.8(11) 12_565 . . . ?
Fe2 O6 Mo30 O6 -143.5(6) 12_565 . . 12_565 ?
Fe2 O6 Mo30 O19 -65.1(10) 12_565 . . . ?
Fe2 O6 Mo30 O34 -25(2) 12_565 . . . ?
Fe2 O6 Mo30 O34 13.6(12) 12_565 . . 12_565 ?
Fe2 O6 Mo30 O38 110.9(10) 12_565 . . . ?
Fe2 O23 Mo4A O7 -111.6(14) . . . . ?
Fe2 O23 Mo4A O15 -11.6(19) . . . . ?
Fe2 O23 Mo4A O26 144.5(8) . . . . ?
Fe2 O23 Mo4A O48 31(3) . . . . ?
Fe2 O23 Mo4A O102 66.6(14) . . . . ?
Fe2 O45 Mo29 O30 91(9) . . . 12_565 ?
Fe2 O45 Mo29 O34 61(4) . . . . ?
Fe2 O45 Mo29 O43 142.5(18) . . . . ?
Fe2 O45 Mo29 O47 -30(2) . . . . ?
Fe2 O45 Mo29 O67 -136.8(17) . . . . ?
Fe2 O45 Mo29 Mo34 49(5) . . . . ?
Fe2 O51 Mo2A Cs2 -138.7(16) . . . . ?
Fe2 O51 Mo2A O1 129.5(12) . . . . ?
Fe2 O51 Mo2A O15 40.3(19) . . . . ?
Fe2 O51 Mo2A O27 -132.4(11) . . . . ?
Fe2 O51 Mo2A O76 29(5) . . . . ?
Fe2 O51 Mo2A O96 -41.9(17) . . . . ?
Fe3 O16 Mo20 O13 113(2) . . . . ?
Fe3 O16 Mo20 O14 -146.3(8) . . . . ?
Fe3 O16 Mo20 O42 19(3) . . . . ?
Fe3 O16 Mo20 O91 -63(2) . . . . ?
Fe3 O16 Mo20 O87 -11(8) . . . . ?
Fe3 O26 Mo4A O7 116.0(13) . . . . ?
Fe3 O26 Mo4A O15 -27(3) . . . . ?
Fe3 O26 Mo4A O23 -140.5(8) . . . . ?
Fe3 O26 Mo4A O48 16.0(19) . . . . ?
Fe3 O26 Mo4A O102 -63.3(14) . . . . ?
Fe3 O35 Mo5A O8 -84(5) . . . . ?
Fe3 O35 Mo5A O48 -60.9(19) . . . . ?
Fe3 O35 Mo5A O53 28.3(16) . . . . ?
Fe3 O35 Mo5A O55 -142.7(11) . . . . ?
Fe3 O35 Mo5A O58 132.1(11) . . . . ?
Fe3 O75 Mo9A O42 -53(11) . . . . ?
Fe3 O75 Mo9A O44 -135(6) . . . . ?
Fe3 O75 Mo9A O52 138(3) . . . . ?
Fe3 O75 Mo9A O93 -72(32) . . . . ?
Fe3 O75 Mo9A O101 35(8) . . . . ?
Fe4 O52 Mo9A O42 69(36) . . . . ?
Fe4 O52 Mo9A O44 131(7) . . . . ?
Fe4 O52 Mo9A O75 -143(3) . . . . ?
Fe4 O52 Mo9A O93 48(12) . . . . ?
Fe4 O52 Mo9A O101 -42(6) . . . . ?
Fe4 O67 Mo29 O30 -50(4) . . . 12_565 ?
Fe4 O67 Mo29 O34 -83(11) . . . . ?
Fe4 O67 Mo29 O43 -131(2) . . . . ?
Fe4 O67 Mo29 O45 148.8(12) . . . . ?
Fe4 O67 Mo29 O47 45(2) . . . . ?
Fe4 O67 Mo29 Mo34 -38(6) . . . . ?
Fe4 O94 Mo12 Cs1 168.7(12) . . . 10_556 ?
Fe4 O94 Mo12 O21 -105.0(10) . . . . ?
Fe4 O94 Mo12 O92 69.2(10) . . . . ?
Fe4 O94 Mo12 O93 -8.3(11) . . . . ?
Fe4 O94 Mo12 O95 147.4(9) . . . . ?
Fe4 O94 Mo12 O40 31.0(18) . . . . ?
Fe5 O12 Mo32 Cs1 -137.3(13) . . . 10_556 ?
Fe5 O12 Mo32 O3 52.3(16) . . . . ?
Fe5 O12 Mo32 O49 -151.5(8) . . . . ?
Fe5 O12 Mo32 O62 130.9(10) . . . . ?
Fe5 O12 Mo32 O85 -44.1(13) . . . . ?
Fe5 O12 Mo32 O97 93(3) . . . . ?
Fe5 O50 Mo33 Cs1 -135.1(11) . . . 3_465 ?
Fe5 O50 Mo33 O30 95(2) . . . . ?
Fe5 O50 Mo33 O33 -41.5(11) . . . . ?
Fe5 O50 Mo33 O41 -147.4(8) . . . 12_565 ?
Fe5 O50 Mo33 O56 134.9(9) . . . . ?
Fe5 O50 Mo33 O98 55.9(13) . . . . ?
Fe5 O50 Mo33 Mo34 46.1(18) . . . 12_565 ?
Fe6 O9 Mo28 Cs4 -132.9(11) . . . . ?
Fe6 O9 Mo28 O2 87(3) . . . . ?
Fe6 O9 Mo28 O10 -140.8(8) . . . . ?
Fe6 O9 Mo28 O89 137.1(9) . . . . ?
Fe6 O9 Mo28 O90 -35.8(12) . . . . ?
Fe6 O9 Mo28 O97 56.4(15) . . . . ?
Fe6 O49 Mo32 Cs1 129.1(11) . . . 10_556 ?
Fe6 O49 Mo32 O3 -95(3) . . . . ?
Fe6 O49 Mo32 O12 143.4(8) . . . . ?
Fe6 O49 Mo32 O62 -138.3(9) . . . . ?
Fe6 O49 Mo32 O85 32.8(11) . . . . ?
Fe6 O49 Mo32 O97 -60.1(13) . . . . ?
Fe6 O64 Mo8A Cs4 164.9(13) . . . . ?
Fe6 O64 Mo8A Cs4 -152.5(9) . . . 13_565 ?
Fe6 O64 Mo8A O17 27.8(19) . . . . ?
Fe6 O64 Mo8A O65 143.2(10) . . . . ?
Fe6 O64 Mo8A O82 -110.6(11) . . . . ?
Fe6 O64 Mo8A O83 65.5(12) . . . . ?
Fe6 O64 Mo8A O40 -11.3(13) . . . . ?
Fe6 O95 Mo12 Cs1 -163.2(13) . . . 10_556 ?
Fe6 O95 Mo12 O21 112.0(11) . . . . ?
Fe6 O95 Mo12 O92 -64.1(11) . . . . ?
Fe6 O95 Mo12 O93 -28(2) . . . . ?
Fe6 O95 Mo12 O94 -141.8(10) . . . . ?
Fe6 O95 Mo12 O40 13.4(13) . . . . ?
Fe7 O10 Mo28 Cs4 137.2(13) . . . . ?
Fe7 O10 Mo28 O2 -52.4(16) . . . . ?
Fe7 O10 Mo28 O9 146.0(9) . . . . ?
Fe7 O10 Mo28 O89 -132.5(11) . . . . ?
Fe7 O10 Mo28 O90 39.8(12) . . . . ?
Fe7 O10 Mo28 O97 -81(4) . . . . ?
Fe7 O32 Mo1A Cs3 134.8(11) 4_655 . . 10_656 ?
Fe7 O32 Mo1A O24 -56.7(13) 4_655 . . 4_655 ?
Fe7 O32 Mo1A O63 145.4(8) 4_655 . . . ?
Fe7 O32 Mo1A O73 38.0(10) 4_655 . . . ?
Fe7 O32 Mo1A O76 -95(2) 4_655 . . . ?
Fe7 O32 Mo1A O78 -135.7(9) 4_655 . . . ?
Fe7 O39 Mo31 Cs3 -128.8(8) . . . 2_564 ?
Fe7 O39 Mo31 O2 59.1(8) . . . . ?
Fe7 O39 Mo31 O2 96.5(15) . . . 12_565 ?
Fe7 O39 Mo31 O4 -35.3(9) . . . . ?
Fe7 O39 Mo31 O5 137.6(7) . . . . ?
Fe7 O39 Mo31 O39 -143.9(4) . . . 12_565 ?
Fe7 O39 Mo31 Mo35 47.9(12) . . . . ?
Fe7 O70 Mo36 Cs4 -146.9(14) . . . . ?
Fe7 O70 Mo36 O8 77(4) . . . 4_655 ?
Fe7 O70 Mo36 O11 -42.7(13) . . . . ?
Fe7 O70 Mo36 O24 50.4(17) . . . . ?
Fe7 O70 Mo36 O59 -147.4(8) . . . . ?
Fe7 O70 Mo36 O86 130.6(11) . . . . ?
Fe8 O25 Mo6A O17 -54(3) . . . . ?
Fe8 O25 Mo6A O54 146.7(10) . . . . ?
Fe8 O25 Mo6A O69 42.1(17) . . . . ?
Fe8 O25 Mo6A O88 -133.8(16) . . . . ?
Fe8 O25 Mo6A O87 -88(7) . . . . ?
Fe8 O58 Mo5A O8 44(3) 4_655 . . . ?
Fe8 O58 Mo5A O35 -151.2(10) 4_655 . . . ?
Fe8 O58 Mo5A O48 70(7) 4_655 . . . ?
Fe8 O58 Mo5A O53 -50(2) 4_655 . . . ?
Fe8 O58 Mo5A O55 125.3(16) 4_655 . . . ?
Fe8 O59 Mo36 Cs4 141.5(13) . . . . ?
Fe8 O59 Mo36 O8 -54.1(16) . . . 4_655 ?
Fe8 O59 Mo36 O11 37.8(13) . . . . ?
Fe8 O59 Mo36 O24 -83(4) . . . . ?
Fe8 O59 Mo36 O70 142.0(9) . . . . ?
Fe8 O59 Mo36 O86 -135.5(11) . . . . ?
Fe8 O65 Mo8A Cs4 97.8(12) . . . 13_565 ?
Fe8 O65 Mo8A Cs4 -166.5(14) . . . . ?
Fe8 O65 Mo8A O17 11.1(13) . . . . ?
Fe8 O65 Mo8A O64 -143.9(11) . . . . ?
Fe8 O65 Mo8A O82 108.8(12) . . . . ?
Fe8 O65 Mo8A O83 -66.8(12) . . . . ?
Fe8 O65 Mo8A O40 -28(2) . . . . ?
Fe9 O14 Mo20 O13 -120.3(19) . . . . ?
Fe9 O14 Mo20 O16 143.2(8) . . . . ?
Fe9 O14 Mo20 O42 13(9) . . . . ?
Fe9 O14 Mo20 O91 61(2) . . . . ?
Fe9 O14 Mo20 O87 -22(4) . . . . ?
Fe9 O54 Mo6A O17 90(6) . . . . ?
Fe9 O54 Mo6A O25 -137.9(13) . . . . ?
Fe9 O54 Mo6A O69 -29.3(17) . . . . ?
Fe9 O54 Mo6A O88 140.5(13) . . . . ?
Fe9 O54 Mo6A O87 61(2) . . . . ?
O1 Mo2 O27 Cs2 88.7(4) . . . . ?
O1 Mo2 O27 Fe1 -100.2(11) . . . . ?
O1 Mo2 O51 Cs2 -88.4(4) . . . . ?
O1 Mo2 O51 Fe2 118.9(10) . . . . ?
O2 Mo11 O9 Cs4 137.4(13) . . . . ?
O2 Mo11 O9 Fe6 -19(2) . . . . ?
O2 Mo11 O10 Cs4 -178.5(4) . . . . ?
O2 Mo11 O10 Fe7 -13.6(14) . . . . ?
O2 Mo8 O39 Cs3 133.3(6) 12_565 . . 2_564 ?
O2 Mo8 O39 Cs3 172.9(3) . . . 2_564 ?
O2 Mo8 O39 Fe7 17.4(10) . . . . ?
O2 Mo8 O39 Fe7 -22.1(15) 12_565 . . . ?
O3 Mo14 O12 Cs1 174.6(4) . . . 10_556 ?
O3 Mo14 O12 Fe5 6.0(12) . . . . ?
O3 Mo14 O49 Cs1 -133.7(10) . . . 10_556 ?
O3 Mo14 O49 Fe6 23(2) . . . . ?
O3 Mo14 O62 Cs2 31.7(7) . . . 10_556 ?
O4 Mo8 O39 Cs3 96.1(4) . . . 2_564 ?
O4 Mo8 O39 Fe7 -59.3(10) . . . . ?
O5 Mo8 O39 Cs3 -89.9(4) . . . 2_564 ?
O5 Mo8 O39 Fe7 114.7(10) . . . . ?
O6 Mo18 O6 Cs2 -12.6(5) 12_565 . . . ?
O6 Mo18 O6 Fe2 -145.7(4) 12_565 . . 12_565 ?
O7 Mo4 O23 Fe2 -134.8(7) . . . . ?
O7 Mo4 O26 Fe3 136.4(7) . . . . ?
O8 Mo5 O35 Fe3 9.0(17) . . . . ?
O8 Mo5 O58 Fe8 3.0(12) . . . 4_655 ?
O8 Mo10 O59 Cs4 177.6(5) 4_655 . . . ?
O8 Mo10 O59 Fe8 -16.8(18) 4_655 . . . ?
O8 Mo10 O70 Cs4 147.1(17) 4_655 . . . ?
O8 Mo10 O70 Fe7 -27(3) 4_655 . . . ?
O9 Mo11 O10 Cs4 -21.2(7) . . . . ?
O9 Mo11 O10 Fe7 143.7(10) . . . . ?
O10 Mo11 O9 Cs4 18.9(7) . . . . ?
O10 Mo11 O9 Fe6 -137.3(10) . . . . ?
O11 Mo10 O59 Cs4 -103.1(3) . . . . ?
O11 Mo10 O59 Fe8 62.6(15) . . . . ?
O11 Mo10 O70 Cs4 105.8(4) . . . . ?
O11 Mo10 O70 Fe7 -68.5(15) . . . . ?
O12 Mo14 O49 Cs1 -18.2(5) . . . 10_556 ?
O12 Mo14 O49 Fe6 138.4(11) . . . . ?
O12 Mo14 O62 Cs2 -59.3(7) . . . 10_556 ?
O13 Mo19 O14 Fe9 -136.5(7) . . . . ?
O13 Mo19 O16 Fe3 132.5(7) . . . . ?
O14 Mo19 O16 Fe3 -148.3(6) . . . . ?
O15 Mo2 O1 Cs1 -103.9(6) . . . . ?
O15 Mo2 O27 Cs2 -135.0(7) . . . . ?
O15 Mo2 O27 Fe1 36.1(16) . . . . ?
O15 Mo2 O51 Cs2 172.9(3) . . . . ?
O15 Mo2 O51 Fe2 20.1(10) . . . . ?
O15 Mo4 O23 Fe2 -55.3(7) . . . . ?
O15 Mo4 O26 Fe3 88.3(11) . . . . ?
O16 Mo19 O14 Fe9 146.1(6) . . . . ?
O17 Mo6 O25 Fe8 -11.3(12) . . . . ?
O17 Mo6 O54 Fe9 -17(2) . . . . ?
O17 Mo6 O88 Cs4 -63.7(4) . . . 13_565 ?
O17 Mo8B O64 Cs4 136.9(17) . . . . ?
O17 Mo8B O64 Fe6 -88(2) . . . . ?
O17 Mo8B O65 Cs4 -67.8(6) . . . 13_565 ?
O17 Mo8B O65 Cs4 -169.3(5) . . . . ?
O17 Mo8B O65 Fe8 55.0(12) . . . . ?
O19 Mo18 O6 Cs2 93.0(4) . . . . ?
O19 Mo18 O6 Fe2 -40.1(7) . . . 12_565 ?
O21 Mo O94 Cs1 89.0(3) . . . 10_556 ?
O21 Mo O94 Fe4 -132.6(7) . . . . ?
O21 Mo O95 Cs1 -89.9(3) . . . 10_556 ?
O21 Mo O95 Fe6 137.6(7) . . . . ?
O23 Mo4 O26 Fe3 -144.4(6) . . . . ?
O24 Mo1 O32 Cs3 -176.6(4) 4_655 . . 10_656 ?
O24 Mo1 O32 Fe7 -12.3(12) 4_655 . . 4_655 ?
O24 Mo1 O63 Cs3 138.5(7) 4_655 . . 10_656 ?
O24 Mo1 O63 Fe1 -36.6(19) 4_655 . . . ?
O24 Mo1 O78 Cs1 104.7(6) 4_655 . . . ?
O24 Mo10 O59 Cs4 -147(2) . . . . ?
O24 Mo10 O59 Fe8 18(3) . . . . ?
O24 Mo10 O70 Cs4 -174.5(5) . . . . ?
O24 Mo10 O70 Fe7 11.1(18) . . . . ?
O25 Mo6 O54 Fe9 -133.1(10) . . . . ?
O25 Mo6 O88 Cs4 26.9(4) . . . 13_565 ?
O26 Mo4 O23 Fe2 145.9(6) . . . . ?
O27 Mo2 O1 Cs1 56.7(7) . . . . ?
O27 Mo2 O51 Cs2 18.2(4) . . . . ?
O27 Mo2 O51 Fe2 -134.5(10) . . . . ?
O30 Mo15 O50 Cs1 138.5(7) . . . 3_465 ?
O30 Mo15 O50 Fe5 -27.8(18) . . . . ?
O30 Mo15 O56 Cs3 109.6(5) . . . . ?
O30 Mo17 O45 Fe2 -16.9(17) 12_565 . . . ?
O30 Mo17 O67 Fe4 -6.9(10) 12_565 . . . ?
O32 Mo1 O63 Cs3 21.3(5) . . . 10_656 ?
O32 Mo1 O63 Fe1 -153.8(12) . . . . ?
O32 Mo1 O78 Cs1 -162.5(6) . . . . ?
O33 Mo15 O50 Cs1 97.5(4) . . . 3_465 ?
O33 Mo15 O50 Fe5 -68.8(12) . . . . ?
O34 Mo17 O45 Fe2 22.4(11) . . . . ?
O34 Mo17 O67 Fe4 33.2(15) . . . . ?
O34 Mo18 O6 Cs2 -172.9(3) 12_565 . . . ?
O34 Mo18 O6 Cs2 -140.7(6) . . . . ?
O34 Mo18 O6 Fe2 54.0(6) 12_565 . . 12_565 ?
O34 Mo18 O6 Fe2 86.1(9) . . . 12_565 ?
O35 Mo5 O58 Fe8 -152.9(12) . . . 4_655 ?
O38 Mo18 O6 Cs2 -93.0(3) . . . . ?
O38 Mo18 O6 Fe2 133.9(6) . . . 12_565 ?
O39 Mo8 O39 Cs3 17.4(6) 12_565 . . 2_564 ?
O39 Mo8 O39 Fe7 -138.1(7) 12_565 . . . ?
O41 Mo15 O50 Cs1 20.3(5) 12_565 . . 3_465 ?
O41 Mo15 O50 Fe5 -146.0(11) 12_565 . . . ?
O41 Mo15 O56 Cs3 -157.8(5) 12_565 . . . ?
O42 Mo9 O52 Fe4 -26.6(18) . . . . ?
O42 Mo9 O75 Fe3 -18.4(12) . . . . ?
O42 Mo19 O14 Fe9 -88.2(13) . . . . ?
O42 Mo19 O16 Fe3 53.8(9) . . . . ?
O43 Mo17 O45 Fe2 121.8(11) . . . . ?
O43 Mo17 O67 Fe4 -104.3(10) . . . . ?
O44 Mo9 O52 Fe4 108.8(10) . . . . ?
O44 Mo9 O75 Fe3 -114.6(12) . . . . ?
O45 Mo17 O67 Fe4 148.4(9) . . . . ?
O47 Mo17 O45 Fe2 -54.3(11) . . . . ?
O47 Mo17 O67 Fe4 71.3(10) . . . . ?
O48 Mo4 O23 Fe2 -89.2(11) . . . . ?
O48 Mo4 O26 Fe3 56.9(7) . . . . ?
O48 Mo5 O35 Fe3 -27.8(10) . . . . ?
O48 Mo5 O58 Fe8 -37.6(18) . . . 4_655 ?
O49 Mo14 O12 Cs1 18.0(5) . . . 10_556 ?
O49 Mo14 O12 Fe5 -150.6(11) . . . . ?
O49 Mo14 O62 Cs2 -165.2(6) . . . 10_556 ?
O50 Mo15 O56 Cs3 -50.4(6) . . . . ?
O51 Mo2 O1 Cs1 163.0(5) . . . . ?
O51 Mo2 O27 Cs2 -18.7(4) . . . . ?
O51 Mo2 O27 Fe1 152.4(10) . . . . ?
O52 Mo9 O75 Fe3 137.3(11) . . . . ?
O53 Mo5 O35 Fe3 49.5(10) . . . . ?
O53 Mo5 O58 Fe8 -75.5(12) . . . 4_655 ?
O54 Mo6 O25 Fe8 145.3(10) . . . . ?
O54 Mo6 O88 Cs4 134.0(4) . . . 13_565 ?
O55 Mo5 O35 Fe3 -125.3(10) . . . . ?
O55 Mo5 O58 Fe8 99.1(12) . . . 4_655 ?
O56 Mo15 O50 Cs1 -87.4(4) . . . 3_465 ?
O56 Mo15 O50 Fe5 106.2(12) . . . . ?
O58 Mo5 O35 Fe3 127.0(10) . . . . ?
O59 Mo10 O70 Cs4 26.0(9) . . . . ?
O59 Mo10 O70 Fe7 -148.4(11) . . . . ?
O62 Mo14 O12 Cs1 -88.3(4) . . . 10_556 ?
O62 Mo14 O12 Fe5 103.1(12) . . . . ?
O62 Mo14 O49 Cs1 87.2(4) . . . 10_556 ?
O62 Mo14 O49 Fe6 -116.1(11) . . . . ?
O63 Mo1 O32 Cs3 -21.9(5) . . . 10_656 ?
O63 Mo1 O32 Fe7 142.5(11) . . . 4_655 ?
O63 Mo1 O78 Cs1 -56.0(7) . . . . ?
O64 Mo8B O65 Cs4 -9.8(9) . . . . ?
O64 Mo8B O65 Cs4 91.7(8) . . . 13_565 ?
O64 Mo8B O65 Fe8 -145.5(8) . . . . ?
O65 Mo8B O64 Cs4 9.5(9) . . . . ?
O65 Mo8B O64 Fe6 144.2(7) . . . . ?
O67 Mo17 O45 Fe2 -132.1(10) . . . . ?
O69 Mo6 O25 Fe8 67.2(11) . . . . ?
O69 Mo6 O54 Fe9 -54.8(11) . . . . ?
O70 Mo10 O59 Cs4 -24.5(8) . . . . ?
O70 Mo10 O59 Fe8 141.1(12) . . . . ?
O73 Mo1 O32 Cs3 -99.2(4) . . . 10_656 ?
O73 Mo1 O32 Fe7 65.2(12) . . . 4_655 ?
O73 Mo1 O63 Cs3 99.9(3) . . . 10_656 ?
O73 Mo1 O63 Fe1 -75.2(13) . . . . ?
O75 Mo9 O52 Fe4 -143.7(10) . . . . ?
O76 Mo1 O32 Cs3 -136.7(9) . . . 10_656 ?
O76 Mo1 O32 Fe7 27.7(19) . . . 4_655 ?
O76 Mo1 O63 Cs3 177.9(3) . . . 10_656 ?
O76 Mo1 O63 Fe1 2.9(13) . . . . ?
O76 Mo1 O78 Cs1 34.6(7) . . . . ?
O76 Mo2 O1 Cs1 -34.1(7) . . . . ?
O76 Mo2 O27 Cs2 -174.6(3) . . . . ?
O76 Mo2 O27 Fe1 -3.6(11) . . . . ?
O76 Mo2 O51 Cs2 132.4(8) . . . . ?
O76 Mo2 O51 Fe2 -20.4(17) . . . . ?
O78 Mo1 O32 Cs3 85.0(4) . . . 10_656 ?
O78 Mo1 O32 Fe7 -110.7(12) . . . 4_655 ?
O78 Mo1 O63 Cs3 -84.7(4) . . . 10_656 ?
O78 Mo1 O63 Fe1 100.3(13) . . . . ?
O82 Mo8B O64 Cs4 89.0(3) . . . . ?
O82 Mo8B O64 Fe6 -136.3(8) . . . . ?
O82 Mo8B O65 Cs4 -89.6(4) . . . . ?
O82 Mo8B O65 Cs4 11.9(4) . . . 13_565 ?
O82 Mo8B O65 Fe8 134.7(9) . . . . ?
O83 Mo8B O64 Cs4 -97.8(4) . . . . ?
O83 Mo8B O64 Fe6 37.0(9) . . . . ?
O83 Mo8B O65 Cs4 96.6(4) . . . . ?
O83 Mo8B O65 Cs4 -161.9(4) . . . 13_565 ?
O83 Mo8B O65 Fe8 -39.1(10) . . . . ?
O85 Mo14 O12 Cs1 96.7(4) . . . 10_556 ?
O85 Mo14 O12 Fe5 -72.0(12) . . . . ?
O85 Mo14 O49 Cs1 -97.0(4) . . . 10_556 ?
O85 Mo14 O49 Fe6 59.6(11) . . . . ?
O86 Mo10 O59 Cs4 79.9(4) . . . . ?
O86 Mo10 O59 Fe8 -114.4(15) . . . . ?
O86 Mo10 O70 Cs4 -78.8(4) . . . . ?
O86 Mo10 O70 Fe7 106.9(14) . . . . ?
O88 Mo6 O25 Fe8 -107.8(11) . . . . ?
O88 Mo6 O54 Fe9 120.2(11) . . . . ?
O89 Mo11 O9 Cs4 -86.9(4) . . . . ?
O89 Mo11 O9 Fe6 116.8(11) . . . . ?
O89 Mo11 O10 Cs4 83.9(5) . . . . ?
O89 Mo11 O10 Fe7 -111.2(12) . . . . ?
O90 Mo11 O9 Cs4 96.9(4) . . . . ?
O90 Mo11 O9 Fe6 -59.3(11) . . . . ?
O90 Mo11 O10 Cs4 -100.4(4) . . . . ?
O90 Mo11 O10 Fe7 64.5(12) . . . . ?
O91 Mo19 O14 Fe9 37.9(8) . . . . ?
O91 Mo19 O16 Fe3 -40.1(8) . . . . ?
O92 Mo O94 Cs1 -96.3(4) . . . 10_556 ?
O92 Mo O94 Fe4 42.1(8) . . . . ?
O92 Mo O95 Cs1 97.5(4) . . . 10_556 ?
O92 Mo O95 Fe6 -34.9(8) . . . . ?
O93 Mo9 O52 Fe4 11.6(11) . . . . ?
O93 Mo9 O75 Fe3 20.7(19) . . . . ?
O93 Mo O94 Cs1 167.5(3) . . . 10_556 ?
O93 Mo O94 Fe4 -54.1(8) . . . . ?
O93 Mo O95 Cs1 -132.0(8) . . . 10_556 ?
O93 Mo O95 Fe6 95.5(13) . . . . ?
O94 Mo O95 Cs1 -11.2(5) . . . 10_556 ?
O94 Mo O95 Fe6 -143.7(7) . . . . ?
O95 Mo O94 Cs1 11.2(5) . . . 10_556 ?
O95 Mo O94 Fe4 149.6(6) . . . . ?
O96 Mo2 O27 Cs2 -96.0(4) . . . . ?
O96 Mo2 O27 Fe1 75.1(11) . . . . ?
O96 Mo2 O51 Cs2 96.4(3) . . . . ?
O96 Mo2 O51 Fe2 -56.3(10) . . . . ?
O101 Mo9 O52 Fe4 -65.8(11) . . . . ?
O101 Mo9 O75 Fe3 58.5(12) . . . . ?
O102 Mo4 O23 Fe2 38.1(7) . . . . ?
O102 Mo4 O26 Fe3 -37.0(7) . . . . ?
O40 Mo8B O64 Cs4 169.6(5) . . . . ?
O40 Mo8B O64 Fe6 -55.6(11) . . . . ?
O40 Mo8B O65 Cs4 -137.9(17) . . . . ?
O40 Mo8B O65 Cs4 -36(2) . . . 13_565 ?
O40 Mo8B O65 Fe8 86(2) . . . . ?
O40 Mo O94 Cs1 128.4(10) . . . 10_556 ?
O40 Mo O94 Fe4 -93.2(14) . . . . ?
O40 Mo O95 Cs1 -168.3(4) . . . 10_556 ?
O40 Mo O95 Fe6 59.2(8) . . . . ?
O98 Mo15 O50 Cs1 175.7(4) . . . 3_465 ?
O98 Mo15 O50 Fe5 9.4(12) . . . . ?
O98 Mo15 O56 Cs3 39.9(6) . . . . ?
O87 Mo6 O25 Fe8 27.7(17) . . . . ?
O87 Mo6 O54 Fe9 22.2(12) . . . . ?
O87 Mo6 O88 Cs4 -133.6(3) . . . 13_565 ?
O87 Mo19 O14 Fe9 -56.1(8) . . . . ?
O87 Mo19 O16 Fe3 87.5(14) . . . . ?
O97 Mo11 O9 Cs4 175.1(4) . . . . ?
O97 Mo11 O9 Fe6 18.8(13) . . . . ?
O97 Mo11 O10 Cs4 -137.1(13) . . . . ?
O97 Mo11 O10 Fe7 28(2) . . . . ?
O97 Mo14 O12 Cs1 135.1(8) . . . 10_556 ?
O97 Mo14 O12 Fe5 -33.5(18) . . . . ?
O97 Mo14 O49 Cs1 -174.4(4) . . . 10_556 ?
O97 Mo14 O49 Fe6 -17.8(12) . . . . ?
O97 Mo14 O62 Cs2 102.3(6) . . . 10_556 ?
Mo34 O37 Mo34 O30 -158.5(8) 12_565 . . 12_565 ?
Mo34 O37 Mo34 O30 -18.0(6) 12_565 . . . ?
Mo34 O37 Mo34 O34 49.0(9) 12_565 . . 12_565 ?
Mo34 O37 Mo34 O34 122.0(11) 12_565 . . . ?
Mo34 O37 Mo34 O98 -85.0(10) 12_565 . . . ?
Mo34 O37 Mo34 Mo29 162.2(4) 12_565 . . . ?
Mo34 O37 Mo34 Mo33 -122.9(5) 12_565 . . 12_565 ?

loop_
_platon_squeeze_void_nr
_platon_squeeze_void_average_x
_platon_squeeze_void_average_y
_platon_squeeze_void_average_z
_platon_squeeze_void_volume
_platon_squeeze_void_count_electrons
_platon_squeeze_void_content
1 0.000 -0.004 0.403 3832 1739 ' '
2 0.002 0.099 0.149 13 1 ' '
3 -0.002 0.099 0.851 12 1 ' '
4 0.002 0.401 0.351 13 1 ' '
5 -0.002 0.401 0.650 13 1 ' '
6 0.002 0.599 0.351 12 1 ' '
7 -0.002 0.599 0.650 13 1 ' '
8 0.002 0.901 0.149 13 1 ' '
9 -0.002 0.901 0.851 13 1 ' '
10 0.006 0.172 0.739 7 3 ' '
11 0.006 0.328 0.761 7 3 ' '
12 0.006 0.672 0.761 7 3 ' '
13 0.006 0.828 0.739 7 3 ' '
14 0.041 0.156 0.054 18 4 ' '
15 0.041 0.344 0.446 17 4 ' '
16 0.041 0.656 0.446 18 4 ' '
17 0.041 0.844 0.054 17 4 ' '
18 0.075 0.000 0.172 8 1 ' '
19 0.075 0.500 0.328 8 1 ' '
20 0.117 0.061 0.884 13 0 ' '
21 0.117 0.439 0.616 13 0 ' '
22 0.117 0.561 0.616 13 0 ' '
23 0.117 0.939 0.884 13 0 ' '
24 0.146 0.096 0.990 12 2 ' '
25 0.146 0.404 0.510 13 2 ' '
26 0.146 0.596 0.510 12 2 ' '
27 0.146 0.904 -0.010 13 2 ' '
28 0.145 0.250 0.750 9 8 ' '
29 0.145 0.750 0.750 9 8 ' '
30 0.160 0.000 0.077 12 1 ' '
31 0.160 0.500 0.423 12 1 ' '
32 0.500 0.244 0.244 3816 1729 ' '
33 0.340 0.000 0.577 11 1 ' '
34 0.340 0.500 0.923 11 1 ' '
35 0.354 0.096 0.490 12 2 ' '
36 0.355 0.250 0.250 9 8 ' '
37 0.354 0.404 0.010 12 2 ' '
38 0.354 0.596 0.010 12 2 ' '
39 0.355 0.750 0.250 9 8 ' '
40 0.354 0.904 0.490 12 2 ' '
41 0.383 0.061 0.384 13 0 ' '
42 0.383 0.439 0.116 13 0 ' '
43 0.383 0.561 0.116 13 0 ' '
44 0.383 0.939 0.384 13 0 ' '
45 0.425 0.000 0.672 8 1 ' '
46 0.425 0.500 0.828 8 1 ' '
47 0.459 0.156 0.554 18 4 ' '
48 0.459 0.344 0.946 17 4 ' '
49 0.459 0.656 0.946 18 4 ' '
50 0.459 0.844 0.554 17 4 ' '
51 0.498 0.099 0.649 13 1 ' '
52 0.502 0.099 0.351 12 1 ' '
53 0.502 0.401 0.149 13 1 ' '
54 0.498 0.401 0.850 13 1 ' '
55 0.498 0.599 0.850 12 1 ' '
56 0.502 0.599 0.149 13 1 ' '
57 0.502 0.901 0.351 13 1 ' '
58 0.498 0.901 0.649 13 1 ' '
59 0.494 0.172 0.239 7 3 ' '
60 0.494 0.328 0.261 7 3 ' '
61 0.494 0.672 0.261 7 3 ' '
62 0.494 0.828 0.239 7 3 ' '
63 0.506 0.172 0.761 7 3 ' '
64 0.506 0.328 0.739 7 3 ' '
65 0.506 0.672 0.739 7 3 ' '
66 0.506 0.828 0.761 7 3 ' '
67 0.541 0.156 0.446 18 4 ' '
68 0.541 0.344 0.054 17 4 ' '
69 0.541 0.656 0.054 18 4 ' '
70 0.541 0.844 0.446 17 4 ' '
71 0.575 0.000 0.328 8 1 ' '
72 0.575 0.500 0.172 8 1 ' '
73 0.617 0.061 0.616 13 0 ' '
74 0.617 0.439 0.884 13 0 ' '
75 0.617 0.561 0.884 13 0 ' '
76 0.617 0.939 0.616 13 0 ' '
77 0.646 0.096 0.510 12 2 ' '
78 0.646 0.404 -0.010 13 2 ' '
79 0.646 0.596 0.990 12 2 ' '
80 0.646 0.904 0.510 13 2 ' '
81 0.645 0.250 0.750 9 8 ' '
82 0.645 0.750 0.750 9 8 ' '
83 0.660 0.000 0.423 12 1 ' '
84 0.660 0.500 0.077 12 1 ' '
85 0.840 0.000 0.923 11 1 ' '
86 0.840 0.500 0.577 11 1 ' '
87 0.854 0.096 0.010 12 2 ' '
88 0.855 0.250 0.250 9 8 ' '
89 0.854 0.404 0.490 12 2 ' '
90 0.854 0.596 0.490 12 2 ' '
91 0.855 0.750 0.250 9 8 ' '
92 0.854 0.904 0.010 12 2 ' '
93 0.883 0.061 0.116 13 0 ' '
94 0.883 0.439 0.384 13 0 ' '
95 0.883 0.561 0.384 13 0 ' '
96 0.883 0.939 0.116 13 0 ' '
97 0.925 0.000 0.828 8 1 ' '
98 0.925 0.500 0.672 8 1 ' '
99 0.959 0.156 0.946 18 4 ' '
100 0.959 0.344 0.554 17 4 ' '
101 0.959 0.656 0.554 18 4 ' '
102 0.959 0.844 0.946 17 4 ' '
103 0.994 0.172 0.261 7 3 ' '
104 0.994 0.328 0.239 7 3 ' '
105 0.994 0.672 0.239 7 3 ' '
106 0.994 0.828 0.261 7 3 ' '
